data_4106269
loop_
_publ_author_name
'Takashi Kimura'
'Naoyuki Koiso'
'Koji Ishiwata'
'Shigeki Kuwata'
'Takao Ikariya'

_publ_section_title
;
 H-H and N-H Bond Cleavage of Dihydrogen and Ammonia with a Bifunctional
 Parent Imido (NH)-Bridged Diiridium Complex
;
_journal_name_full 'Journal of the American Chemical Society'
_journal_page_first 8880
_journal_page_last 8883
_journal_paper_doi 10.1021/ja203538b
_journal_volume 133
_journal_year 2011
_chemical_formula_moiety 'C40 H62 Ir4 N2, 2(C24 H20 B), 2(C4 H8 O) '
_chemical_formula_sum 'C96 H120 B2 Ir4 N2 O2'
_chemical_formula_weight 2124.52
_space_group_IT_number 14
_symmetry_cell_setting monoclinic
_symmetry_Int_Tables_number 14
_symmetry_space_group_name_Hall '-P 2ybc'
_symmetry_space_group_name_H-M 'P 1 21/c 1'
_cell_angle_alpha 90.0000
_cell_angle_beta 93.354(3)
_cell_angle_gamma 90.0000
_cell_formula_units_Z 4
_cell_length_a 14.656(4)
_cell_length_b 15.452(4)
_cell_length_c 36.940(9)
_cell_measurement_reflns_used 18939
_cell_measurement_temperature 93.1
_cell_measurement_theta_max 29.1
_cell_measurement_theta_min 2.9
_cell_volume 8351(4)
_computing_cell_refinement CrystalClear
_computing_data_collection CrystalClear
_computing_data_reduction CrystalStructure
_computing_publication_material 'CrystalStructure 3.8'
_computing_structure_refinement CRYSTALS
_computing_structure_solution 'DIRDIF99 (PATTY)'
_diffrn_ambient_temperature 93
_diffrn_detector_area_resol_mean 7.31
_diffrn_measured_fraction_theta_full 0.941
_diffrn_measured_fraction_theta_max 0.869
_diffrn_measurement_device_type 'Rigaku Saturn'
_diffrn_measurement_method \w
_diffrn_radiation_type 'Mo K\a'
_diffrn_radiation_wavelength 0.71070
_diffrn_reflns_av_R_equivalents 0.071
_diffrn_reflns_limit_h_max 19
_diffrn_reflns_limit_h_min -19
_diffrn_reflns_limit_k_max 19
_diffrn_reflns_limit_k_min -20
_diffrn_reflns_limit_l_max 32
_diffrn_reflns_limit_l_min -50
_diffrn_reflns_number 92026
_diffrn_reflns_theta_full 27.50
_diffrn_reflns_theta_max 29.00
_exptl_absorpt_coefficient_mu 6.422
_exptl_absorpt_correction_T_max 0.526
_exptl_absorpt_correction_T_min 0.407
_exptl_absorpt_correction_type multi-scan
_exptl_absorpt_process_details 'Jacobson, R. (1998) Private communication'
_exptl_crystal_colour orange
_exptl_crystal_density_diffrn 1.690
_exptl_crystal_description block
_exptl_crystal_F_000 4176.00
_exptl_crystal_size_max 0.30
_exptl_crystal_size_mid 0.20
_exptl_crystal_size_min 0.10
_refine_diff_density_max 3.24
_refine_diff_density_min -2.07
_refine_ls_extinction_method none
_refine_ls_goodness_of_fit_ref 1.000
_refine_ls_hydrogen_treatment mixed
_refine_ls_number_parameters 1027
_refine_ls_number_reflns 18041
_refine_ls_R_factor_gt 0.0385
_refine_ls_shift/su_max 0.0000
_refine_ls_structure_factor_coef Fsqd
_refine_ls_weighting_details 'w = 1/[0.9200\s(Fo^2^)]/(4Fo^2^)'
_refine_ls_weighting_scheme calc
_refine_ls_wR_factor_ref 0.0889
_reflns_number_gt 12902
_reflns_number_total 18043
_reflns_threshold_expression F^2^>2.0\s(F^2^)
_cod_data_source_file ja203538b_si_004.cif
_cod_data_source_block '__[(Cp*Ir)4(mu-H)2(mu-NH)2][BPh4]2.2THF(4.2THF)'
_cod_original_formula_sum 'C96 H120 B2 Ir4 N2 O2 '
_cod_database_code 4106269

loop_
_symmetry_equiv_pos_site_id
_symmetry_equiv_pos_as_xyz
1 +X,+Y,+Z
2 -X,1/2+Y,1/2-Z
3 -X,-Y,-Z
4 +X,1/2-Y,1/2+Z

loop_
_atom_site_label
_atom_site_type_symbol
_atom_site_fract_x
_atom_site_fract_y
_atom_site_fract_z
_atom_site_U_iso_or_equiv
_atom_site_adp_type
_atom_site_occupancy
_atom_site_symmetry_multiplicity
_atom_site_calc_flag
_atom_site_refinement_flags
Ir(1) Ir 0.24712(2) 0.22275(2) 0.168360(10) 0.01327(7) Uani 1.00 1 d .
Ir(2) Ir 0.37870(2) 0.17028(2) 0.102740(10) 0.01232(6) Uani 1.00 1 d .
Ir(3) Ir 0.19163(2) 0.10558(2) 0.109460(10) 0.01183(6) Uani 1.00 1 d .
Ir(4) Ir 0.22368(2) 0.28984(2) 0.093800(10) 0.01267(6) Uani 1.00 1 d .
O(1) O 0.5029(4) 0.4552(4) 0.1649(2) 0.051(2) Uani 1.00 1 d .
O(3) O 0.7166 0.7723 0.1274 0.076 Uiso 0.30 1 d R
O(2) O 0.7284(7) 0.8636(7) 0.0506(2) 0.078(2) Uiso 0.70 1 d P
N(1) N 0.3025(3) 0.1198(4) 0.14253(16) 0.0166(16) Uani 1.00 1 d .
N(2) N 0.3283(4) 0.2750(3) 0.12991(17) 0.0167(16) Uani 1.00 1 d .
C(1) C 0.3140(5) 0.2561(5) 0.2193(2) 0.024(2) Uani 1.00 1 d .
C(2) C 0.2596(5) 0.1788(5) 0.2241(2) 0.023(2) Uani 1.00 1 d .
C(3) C 0.1654(5) 0.2007(4) 0.2168(2) 0.0187(19) Uani 1.00 1 d .
C(4) C 0.1599(5) 0.2920(5) 0.2072(2) 0.023(2) Uani 1.00 1 d .
C(5) C 0.2520(5) 0.3266(5) 0.2088(2) 0.025(2) Uani 1.00 1 d .
C(6) C 0.4136(5) 0.2666(6) 0.2277(2) 0.039(2) Uani 1.00 1 d .
C(7) C 0.2960(6) 0.0913(5) 0.2355(2) 0.034(2) Uani 1.00 1 d .
C(8) C 0.0855(6) 0.1444(5) 0.2235(2) 0.030(2) Uani 1.00 1 d .
C(9) C 0.0731(5) 0.3408(5) 0.2009(2) 0.032(2) Uani 1.00 1 d .
C(10) C 0.2767(6) 0.4184(5) 0.2015(2) 0.033(2) Uani 1.00 1 d .
C(11) C 0.5226(4) 0.1729(4) 0.1163(2) 0.0173(19) Uani 1.00 1 d .
C(12) C 0.5073(4) 0.2231(4) 0.0829(2) 0.020(2) Uani 1.00 1 d .
C(13) C 0.4688(5) 0.1678(4) 0.0555(2) 0.0178(19) Uani 1.00 1 d .
C(14) C 0.4630(4) 0.0812(4) 0.0702(2) 0.0166(19) Uani 1.00 1 d .
C(15) C 0.4961(4) 0.0849(4) 0.1073(2) 0.0165(19) Uani 1.00 1 d .
C(16) C 0.5681(5) 0.2046(5) 0.1507(2) 0.028(2) Uani 1.00 1 d .
C(17) C 0.5330(5) 0.3167(4) 0.0797(2) 0.025(2) Uani 1.00 1 d .
C(18) C 0.4516(5) 0.1887(5) 0.0164(2) 0.028(2) Uani 1.00 1 d .
C(19) C 0.4442(5) 0.0009(5) 0.0484(2) 0.028(2) Uani 1.00 1 d .
C(20) C 0.5051(5) 0.0100(5) 0.1336(2) 0.029(2) Uani 1.00 1 d .
C(21) C 0.0632(5) 0.0608(4) 0.0778(2) 0.0176(19) Uani 1.00 1 d .
C(22) C 0.0592(4) 0.0414(4) 0.1158(2) 0.0159(18) Uani 1.00 1 d .
C(23) C 0.1324(5) -0.0176(4) 0.1261(2) 0.020(2) Uani 1.00 1 d .
C(24) C 0.1849(4) -0.0299(4) 0.0947(2) 0.0138(18) Uani 1.00 1 d .
C(25) C 0.1417(5) 0.0190(4) 0.0652(2) 0.0161(19) Uani 1.00 1 d .
C(26) C -0.0122(5) 0.1030(4) 0.0549(2) 0.024(2) Uani 1.00 1 d .
C(27) C -0.0179(5) 0.0676(5) 0.1384(2) 0.025(2) Uani 1.00 1 d .
C(28) C 0.1501(5) -0.0620(5) 0.1615(2) 0.024(2) Uani 1.00 1 d .
C(29) C 0.2602(5) -0.0950(4) 0.0927(2) 0.023(2) Uani 1.00 1 d .
C(30) C 0.1721(5) 0.0209(4) 0.0270(2) 0.023(2) Uani 1.00 1 d .
C(31) C 0.1541(5) 0.3245(4) 0.0404(2) 0.0183(19) Uani 1.00 1 d .
C(32) C 0.2412(5) 0.3693(4) 0.0462(2) 0.0164(18) Uani 1.00 1 d .
C(33) C 0.2386(5) 0.4242(4) 0.0773(2) 0.019(2) Uani 1.00 1 d .
C(34) C 0.1488(5) 0.4114(4) 0.0911(2) 0.021(2) Uani 1.00 1 d .
C(35) C 0.0981(5) 0.3516(4) 0.0681(2) 0.0172(19) Uani 1.00 1 d .
C(36) C 0.1335(6) 0.2662(5) 0.0089(2) 0.033(2) Uani 1.00 1 d .
C(37) C 0.3147(5) 0.3733(5) 0.0197(2) 0.028(2) Uani 1.00 1 d .
C(38) C 0.3108(5) 0.4834(5) 0.0921(2) 0.026(2) Uani 1.00 1 d .
C(39) C 0.1044(6) 0.4648(5) 0.1195(2) 0.034(2) Uani 1.00 1 d .
C(40) C -0.0011(4) 0.3288(5) 0.0713(2) 0.025(2) Uani 1.00 1 d .
C(41) C 0.1030(5) 0.7054(5) 0.2196(2) 0.020(2) Uani 1.00 1 d .
C(42) C 0.0827(5) 0.6254(4) 0.2022(2) 0.023(2) Uani 1.00 1 d .
C(43) C 0.0044(5) 0.6111(5) 0.1802(2) 0.026(2) Uani 1.00 1 d .
C(44) C -0.0599(5) 0.6778(5) 0.1744(2) 0.025(2) Uani 1.00 1 d .
C(45) C -0.0435(5) 0.7561(5) 0.1904(2) 0.025(2) Uani 1.00 1 d .
C(46) C 0.0368(5) 0.7703(4) 0.2129(2) 0.020(2) Uani 1.00 1 d .
C(47) C 0.2402(5) 0.6316(4) 0.2619(2) 0.022(2) Uani 1.00 1 d .
C(48) C 0.3322(5) 0.6076(5) 0.2622(2) 0.026(2) Uani 1.00 1 d .
C(49) C 0.3665(7) 0.5323(5) 0.2788(2) 0.038(2) Uani 1.00 1 d .
C(50) C 0.3092(7) 0.4779(5) 0.2952(2) 0.043(2) Uani 1.00 1 d .
C(51) C 0.2182(6) 0.4970(5) 0.2953(2) 0.035(2) Uani 1.00 1 d .
C(52) C 0.1856(6) 0.5708(5) 0.2787(2) 0.031(2) Uani 1.00 1 d .
C(53) C 0.1848(5) 0.7936(5) 0.2767(2) 0.020(2) Uani 1.00 1 d .
C(54) C 0.1724(5) 0.8820(5) 0.2692(2) 0.024(2) Uani 1.00 1 d .
C(55) C 0.1554(5) 0.9432(5) 0.2953(2) 0.024(2) Uani 1.00 1 d .
C(56) C 0.1525(5) 0.9170(5) 0.3313(2) 0.021(2) Uani 1.00 1 d .
C(57) C 0.1654(5) 0.8312(5) 0.3401(2) 0.025(2) Uani 1.00 1 d .
C(58) C 0.1812(5) 0.7704(4) 0.3128(2) 0.021(2) Uani 1.00 1 d .
C(59) C 0.2756(5) 0.7584(4) 0.2160(2) 0.0183(19) Uani 1.00 1 d .
C(60) C 0.2810(5) 0.7249(5) 0.1808(2) 0.025(2) Uani 1.00 1 d .
C(61) C 0.3490(5) 0.7468(5) 0.1577(2) 0.024(2) Uani 1.00 1 d .
C(62) C 0.4147(5) 0.8062(5) 0.1690(2) 0.024(2) Uani 1.00 1 d .
C(63) C 0.4130(5) 0.8435(5) 0.2031(2) 0.029(2) Uani 1.00 1 d .
C(64) C 0.3439(5) 0.8193(5) 0.2259(2) 0.023(2) Uani 1.00 1 d .
C(65) C 0.2097(5) 0.5962(4) -0.0175(2) 0.0165(18) Uani 1.00 1 d .
C(66) C 0.1392(5) 0.5479(4) -0.0056(2) 0.0175(19) Uani 1.00 1 d .
C(67) C 0.1028(5) 0.4759(4) -0.0232(2) 0.021(2) Uani 1.00 1 d .
C(68) C 0.1381(5) 0.4480(4) -0.0549(2) 0.022(2) Uani 1.00 1 d .
C(69) C 0.2122(5) 0.4925(4) -0.0677(2) 0.021(2) Uani 1.00 1 d .
C(70) C 0.2475(5) 0.5643(4) -0.0490(2) 0.0188(19) Uani 1.00 1 d .
C(71) C 0.1747(4) 0.7202(4) 0.03236(19) 0.0134(17) Uani 1.00 1 d .
C(72) C 0.1665(5) 0.6816(4) 0.0663(2) 0.022(2) Uani 1.00 1 d .
C(73) C 0.1046(5) 0.7086(4) 0.0909(2) 0.022(2) Uani 1.00 1 d .
C(74) C 0.0469(5) 0.7788(4) 0.0825(2) 0.020(2) Uani 1.00 1 d .
C(75) C 0.0519(5) 0.8175(5) 0.0488(2) 0.023(2) Uani 1.00 1 d .
C(76) C 0.1143(5) 0.7885(4) 0.0246(2) 0.0173(19) Uani 1.00 1 d .
C(77) C 0.3484(5) 0.6683(4) 0.0252(2) 0.0182(19) Uani 1.00 1 d .
C(78) C 0.3815(5) 0.7194(4) 0.0544(2) 0.022(2) Uani 1.00 1 d .
C(79) C 0.4662(5) 0.7071(5) 0.0729(2) 0.026(2) Uani 1.00 1 d .
C(80) C 0.5227(5) 0.6422(5) 0.0630(2) 0.025(2) Uani 1.00 1 d .
C(81) C 0.4934(5) 0.5878(5) 0.0337(2) 0.022(2) Uani 1.00 1 d .
C(82) C 0.4097(5) 0.6024(4) 0.0160(2) 0.0179(19) Uani 1.00 1 d .
C(83) C 0.2623(4) 0.7640(4) -0.0269(2) 0.0152(18) Uani 1.00 1 d .
C(84) C 0.2282(5) 0.7624(4) -0.0635(2) 0.0171(19) Uani 1.00 1 d .
C(85) C 0.2374(5) 0.8297(4) -0.0874(2) 0.0186(19) Uani 1.00 1 d .
C(86) C 0.2809(5) 0.9061(5) -0.0760(2) 0.024(2) Uani 1.00 1 d .
C(87) C 0.3151(5) 0.9116(4) -0.0403(2) 0.020(2) Uani 1.00 1 d .
C(88) C 0.3066(5) 0.8431(4) -0.0168(2) 0.021(2) Uani 1.00 1 d .
C(89) C 0.4731(8) 0.5437(7) 0.1697(5) 0.103(5) Uani 1.00 1 d .
C(90) C 0.5529(6) 0.6000(6) 0.1702(3) 0.047(3) Uani 1.00 1 d .
C(91) C 0.6308(6) 0.5423(6) 0.1595(2) 0.043(3) Uani 1.00 1 d .
C(92) C 0.5997(7) 0.4548(6) 0.1704(3) 0.057(3) Uani 1.00 1 d .
C(93) C 0.6598(6) 0.8159(8) 0.0735(3) 0.078(2) Uiso 0.70 1 d P
C(94) C 0.7033(8) 0.8065(8) 0.1123(2) 0.078(2) Uiso 0.70 1 d P
C(95) C 0.7988(8) 0.8483(9) 0.1133(2) 0.078(2) Uiso 0.70 1 d P
C(96) C 0.8143(6) 0.8836(8) 0.0752(3) 0.078(2) Uiso 0.70 1 d P
C(97) C 0.6325 0.8242 0.1128 0.076 Uiso 0.30 1 d R
C(98) C 0.6590 0.8719 0.0779 0.076 Uiso 0.30 1 d R
C(99) C 0.7595 0.8495 0.0710 0.076 Uiso 0.30 1 d R
C(100) C 0.7951 0.7880 0.1016 0.076 Uiso 0.30 1 d R
B(1) B 0.1998(6) 0.7226(5) 0.2435(2) 0.016(2) Uani 1.00 1 d .
B(2) B 0.2495(6) 0.6871(5) 0.0033(2) 0.018(2) Uani 1.00 1 d .
H(1) H 0.3252 0.0718 0.1564 0.020 Uiso 1.00 1 c R
H(2) H 0.3670 0.3227 0.1361 0.020 Uiso 1.00 1 c R
H(3) H 0.4393 0.2126 0.2353 0.046 Uiso 1.00 1 c R
H(4) H 0.4236 0.3080 0.2465 0.046 Uiso 1.00 1 c R
H(5) H 0.4418 0.2858 0.2066 0.046 Uiso 1.00 1 c R
H(6) H 0.2471 0.0511 0.2356 0.042 Uiso 1.00 1 c R
H(7) H 0.3248 0.0952 0.2592 0.041 Uiso 1.00 1 c R
H(8) H 0.3393 0.0725 0.2190 0.042 Uiso 1.00 1 c R
H(9) H 0.0305 0.1752 0.2176 0.036 Uiso 1.00 1 c R
H(10) H 0.0876 0.1280 0.2483 0.036 Uiso 1.00 1 c R
H(11) H 0.0874 0.0941 0.2088 0.036 Uiso 1.00 1 c R
H(12) H 0.0864 0.4000 0.1965 0.039 Uiso 1.00 1 c R
H(13) H 0.0380 0.3364 0.2216 0.039 Uiso 1.00 1 c R
H(14) H 0.0394 0.3174 0.1804 0.039 Uiso 1.00 1 c R
H(15) H 0.3408 0.4258 0.2056 0.039 Uiso 1.00 1 c R
H(16) H 0.2457 0.4555 0.2172 0.039 Uiso 1.00 1 c R
H(17) H 0.2594 0.4324 0.1770 0.039 Uiso 1.00 1 c R
H(18) H 0.5238 0.2290 0.1654 0.033 Uiso 1.00 1 c R
H(19) H 0.5979 0.1578 0.1632 0.033 Uiso 1.00 1 c R
H(20) H 0.6119 0.2474 0.1454 0.033 Uiso 1.00 1 c R
H(21) H 0.5937 0.3210 0.0721 0.030 Uiso 1.00 1 c R
H(22) H 0.4922 0.3443 0.0624 0.030 Uiso 1.00 1 c R
H(23) H 0.5294 0.3441 0.1026 0.030 Uiso 1.00 1 c R
H(24) H 0.5038 0.1745 0.0035 0.034 Uiso 1.00 1 c R
H(25) H 0.4006 0.1562 0.0069 0.034 Uiso 1.00 1 c R
H(26) H 0.4389 0.2487 0.0138 0.034 Uiso 1.00 1 c R
H(27) H 0.5003 -0.0232 0.0416 0.034 Uiso 1.00 1 c R
H(28) H 0.4132 -0.0399 0.0625 0.034 Uiso 1.00 1 c R
H(29) H 0.4071 0.0150 0.0273 0.034 Uiso 1.00 1 c R
H(30) H 0.4508 0.0050 0.1463 0.035 Uiso 1.00 1 c R
H(31) H 0.5147 -0.0418 0.1206 0.035 Uiso 1.00 1 c R
H(32) H 0.5556 0.0198 0.1504 0.035 Uiso 1.00 1 c R
H(33) H -0.0601 0.1190 0.0698 0.029 Uiso 1.00 1 c R
H(34) H -0.0349 0.0636 0.0368 0.029 Uiso 1.00 1 c R
H(35) H 0.0106 0.1532 0.0436 0.029 Uiso 1.00 1 c R
H(36) H -0.0093 0.0422 0.1618 0.030 Uiso 1.00 1 c R
H(37) H -0.0742 0.0483 0.1272 0.030 Uiso 1.00 1 c R
H(38) H -0.0189 0.1288 0.1407 0.030 Uiso 1.00 1 c R
H(39) H 0.2006 -0.1001 0.1600 0.029 Uiso 1.00 1 c R
H(40) H 0.0975 -0.0940 0.1672 0.029 Uiso 1.00 1 c R
H(41) H 0.1636 -0.0202 0.1799 0.029 Uiso 1.00 1 c R
H(42) H 0.2824 -0.0947 0.0690 0.028 Uiso 1.00 1 c R
H(43) H 0.2372 -0.1509 0.0978 0.028 Uiso 1.00 1 c R
H(44) H 0.3085 -0.0809 0.1099 0.028 Uiso 1.00 1 c R
H(45) H 0.1341 0.0592 0.0127 0.028 Uiso 1.00 1 c R
H(46) H 0.1679 -0.0357 0.0170 0.028 Uiso 1.00 1 c R
H(47) H 0.2336 0.0403 0.0272 0.028 Uiso 1.00 1 c R
H(48) H 0.1833 0.2668 -0.0065 0.040 Uiso 1.00 1 c R
H(49) H 0.0799 0.2858 -0.0043 0.040 Uiso 1.00 1 c R
H(50) H 0.1243 0.2089 0.0172 0.040 Uiso 1.00 1 c R
H(51) H 0.3601 0.4138 0.0279 0.033 Uiso 1.00 1 c R
H(52) H 0.2889 0.3910 -0.0034 0.033 Uiso 1.00 1 c R
H(53) H 0.3418 0.3178 0.0176 0.033 Uiso 1.00 1 c R
H(54) H 0.2900 0.5128 0.1127 0.032 Uiso 1.00 1 c R
H(55) H 0.3248 0.5245 0.0742 0.032 Uiso 1.00 1 c R
H(56) H 0.3641 0.4510 0.0991 0.032 Uiso 1.00 1 c R
H(57) H 0.0427 0.4470 0.1210 0.041 Uiso 1.00 1 c R
H(58) H 0.1060 0.5242 0.1129 0.041 Uiso 1.00 1 c R
H(59) H 0.1366 0.4568 0.1423 0.041 Uiso 1.00 1 c R
H(60) H -0.0194 0.2884 0.0529 0.030 Uiso 1.00 1 c R
H(61) H -0.0373 0.3796 0.0685 0.030 Uiso 1.00 1 c R
H(62) H -0.0091 0.3040 0.0944 0.030 Uiso 1.00 1 c R
H(63) H 0.1250 0.5792 0.2059 0.028 Uiso 1.00 1 c R
H(64) H -0.0059 0.5562 0.1691 0.031 Uiso 1.00 1 c R
H(65) H -0.1139 0.6686 0.1594 0.030 Uiso 1.00 1 c R
H(66) H -0.0864 0.8017 0.1865 0.031 Uiso 1.00 1 c R
H(67) H 0.0463 0.8255 0.2238 0.024 Uiso 1.00 1 c R
H(68) H 0.3735 0.6443 0.2506 0.030 Uiso 1.00 1 c R
H(69) H 0.4298 0.5191 0.2787 0.044 Uiso 1.00 1 c R
H(70) H 0.3323 0.4268 0.3067 0.051 Uiso 1.00 1 c R
H(71) H 0.1777 0.4589 0.3066 0.043 Uiso 1.00 1 c R
H(72) H 0.1218 0.5819 0.2787 0.038 Uiso 1.00 1 c R
H(73) H 0.1760 0.9009 0.2448 0.029 Uiso 1.00 1 c R
H(74) H 0.1458 1.0021 0.2888 0.029 Uiso 1.00 1 c R
H(75) H 0.1419 0.9582 0.3497 0.025 Uiso 1.00 1 c R
H(76) H 0.1633 0.8129 0.3646 0.030 Uiso 1.00 1 c R
H(77) H 0.1900 0.7115 0.3194 0.025 Uiso 1.00 1 c R
H(78) H 0.2356 0.6847 0.1722 0.030 Uiso 1.00 1 c R
H(79) H 0.3499 0.7212 0.1343 0.029 Uiso 1.00 1 c R
H(80) H 0.4614 0.8215 0.1534 0.030 Uiso 1.00 1 c R
H(81) H 0.4578 0.8849 0.2109 0.035 Uiso 1.00 1 c R
H(82) H 0.3435 0.8451 0.2492 0.028 Uiso 1.00 1 c R
H(83) H 0.1136 0.5650 0.0164 0.021 Uiso 1.00 1 c R
H(84) H 0.0534 0.4456 -0.0135 0.025 Uiso 1.00 1 c R
H(85) H 0.1128 0.3994 -0.0676 0.026 Uiso 1.00 1 c R
H(86) H 0.2385 0.4741 -0.0893 0.026 Uiso 1.00 1 c R
H(87) H 0.2991 0.5927 -0.0579 0.023 Uiso 1.00 1 c R
H(88) H 0.2055 0.6343 0.0728 0.027 Uiso 1.00 1 c R
H(89) H 0.1013 0.6794 0.1134 0.027 Uiso 1.00 1 c R
H(90) H 0.0055 0.7992 0.0994 0.024 Uiso 1.00 1 c R
H(91) H 0.0125 0.8645 0.0423 0.028 Uiso 1.00 1 c R
H(92) H 0.1158 0.8163 0.0017 0.021 Uiso 1.00 1 c R
H(93) H 0.3440 0.7652 0.0620 0.026 Uiso 1.00 1 c R
H(94) H 0.4846 0.7442 0.0925 0.031 Uiso 1.00 1 c R
H(95) H 0.5805 0.6337 0.0755 0.029 Uiso 1.00 1 c R
H(96) H 0.5310 0.5416 0.0265 0.027 Uiso 1.00 1 c R
H(97) H 0.3920 0.5659 -0.0039 0.022 Uiso 1.00 1 c R
H(98) H 0.1973 0.7118 -0.0722 0.020 Uiso 1.00 1 c R
H(99) H 0.2139 0.8241 -0.1118 0.022 Uiso 1.00 1 c R
H(100) H 0.2870 0.9530 -0.0923 0.029 Uiso 1.00 1 c R
H(101) H 0.3447 0.9631 -0.0319 0.025 Uiso 1.00 1 c R
H(102) H 0.3317 0.8490 0.0074 0.025 Uiso 1.00 1 c R
H(103) H 0.4315 0.5597 0.1501 0.125 Uiso 1.00 1 c R
H(104) H 0.4440 0.5490 0.1919 0.125 Uiso 1.00 1 c R
H(105) H 0.5436 0.6460 0.1533 0.057 Uiso 1.00 1 c R
H(106) H 0.5655 0.6231 0.1938 0.057 Uiso 1.00 1 c R
H(107) H 0.6382 0.5450 0.1342 0.052 Uiso 1.00 1 c R
H(108) H 0.6866 0.5576 0.1723 0.052 Uiso 1.00 1 c R
H(109) H 0.6170 0.4442 0.1952 0.069 Uiso 1.00 1 c R
H(110) H 0.6254 0.4116 0.1558 0.069 Uiso 1.00 1 c R
H(111) H 0.5961(5) 0.8534(13) 0.0741(4) 0.078(2) Uiso 0.70 1 c P
H(112) H 0.6449(11) 0.7515(9) 0.0619(4) 0.078(2) Uiso 0.70 1 c P
H(113) H 0.7095(12) 0.7375(9) 0.1195(4) 0.078(2) Uiso 0.70 1 c P
H(114) H 0.6607(10) 0.8394(13) 0.1316(3) 0.078(2) Uiso 0.70 1 c P
H(115) H 0.8512(9) 0.7997(12) 0.1210(4) 0.078(2) Uiso 0.70 1 c P
H(116) H 0.8025(12) 0.9016(12) 0.1331(3) 0.078(2) Uiso 0.70 1 c P
H(117) H 0.8742(6) 0.8521(13) 0.0644(4) 0.078(2) Uiso 0.70 1 c P
H(118) H 0.8255(11) 0.9540(8) 0.0765(4) 0.078(2) Uiso 0.70 1 c P

loop_
_atom_site_aniso_label
_atom_site_aniso_U_11
_atom_site_aniso_U_22
_atom_site_aniso_U_33
_atom_site_aniso_U_12
_atom_site_aniso_U_13
_atom_site_aniso_U_23
Ir(1) 0.01276(14) 0.01537(14) 0.01181(15) -0.00012(11) 0.00179(12) -0.00066(11)
Ir(2) 0.01176(14) 0.01293(13) 0.01243(15) 0.00057(11) 0.00204(11) 0.00072(11)
Ir(3) 0.01299(14) 0.01064(13) 0.01192(15) 0.00079(11) 0.00119(11) 0.00063(11)
Ir(4) 0.01246(14) 0.01156(13) 0.01427(15) 0.00145(11) 0.00308(12) 0.00224(11)
O(1) 0.035(3) 0.029(3) 0.091(6) -0.003(3) 0.022(4) -0.011(3)
N(1) 0.010(2) 0.027(3) 0.013(3) 0.003(2) 0.004(2) 0.005(2)
N(2) 0.013(3) 0.016(3) 0.022(3) -0.004(2) 0.005(2) -0.001(2)
C(1) 0.025(4) 0.041(4) 0.008(3) -0.009(3) 0.004(3) -0.001(3)
C(2) 0.030(4) 0.034(4) 0.006(3) 0.005(3) 0.004(3) -0.000(3)
C(3) 0.020(4) 0.025(4) 0.011(3) -0.003(3) 0.004(3) -0.007(3)
C(4) 0.020(4) 0.033(4) 0.015(4) 0.004(3) 0.001(3) -0.004(3)
C(5) 0.031(4) 0.032(4) 0.011(4) -0.002(3) 0.001(3) -0.012(3)
C(6) 0.031(5) 0.053(6) 0.031(5) -0.002(4) -0.012(4) 0.002(4)
C(7) 0.028(4) 0.051(5) 0.025(5) 0.008(4) 0.004(4) 0.006(4)
C(8) 0.042(5) 0.028(4) 0.021(4) 0.004(3) 0.009(4) 0.003(3)
C(9) 0.033(4) 0.034(4) 0.032(5) 0.016(4) 0.015(4) 0.005(4)
C(10) 0.045(5) 0.024(4) 0.030(5) -0.003(4) 0.002(4) -0.014(3)
C(11) 0.009(3) 0.024(3) 0.019(4) 0.003(3) -0.003(3) -0.005(3)
C(12) 0.013(3) 0.024(4) 0.023(4) 0.005(3) 0.008(3) 0.007(3)
C(13) 0.019(3) 0.018(3) 0.017(4) 0.004(3) 0.009(3) 0.005(3)
C(14) 0.011(3) 0.021(3) 0.018(4) 0.010(2) 0.002(3) 0.001(3)
C(15) 0.009(3) 0.018(3) 0.022(4) -0.000(2) 0.002(3) -0.000(3)
C(16) 0.017(4) 0.031(4) 0.034(5) 0.002(3) -0.003(3) -0.012(3)
C(17) 0.018(4) 0.022(4) 0.036(5) -0.005(3) 0.008(3) 0.006(3)
C(18) 0.031(4) 0.032(4) 0.023(4) 0.011(3) 0.007(3) -0.003(3)
C(19) 0.033(4) 0.028(4) 0.024(4) -0.000(3) 0.004(3) -0.011(3)
C(20) 0.026(4) 0.025(4) 0.036(5) 0.007(3) -0.006(4) 0.008(3)
C(21) 0.022(4) 0.016(3) 0.015(4) -0.000(3) -0.004(3) -0.005(2)
C(22) 0.015(3) 0.010(3) 0.023(4) -0.000(2) 0.001(3) -0.003(2)
C(23) 0.019(3) 0.012(3) 0.027(4) -0.006(3) -0.004(3) 0.004(3)
C(24) 0.018(3) 0.007(3) 0.017(3) -0.004(2) 0.000(3) -0.001(2)
C(25) 0.020(3) 0.015(3) 0.013(3) -0.003(3) 0.002(3) -0.003(2)
C(26) 0.023(4) 0.021(4) 0.028(4) -0.001(3) -0.004(3) 0.005(3)
C(27) 0.020(4) 0.029(4) 0.027(4) -0.007(3) 0.003(3) 0.004(3)
C(28) 0.033(4) 0.022(4) 0.017(4) -0.000(3) 0.005(3) 0.003(3)
C(29) 0.029(4) 0.011(3) 0.029(4) -0.005(3) 0.005(3) 0.001(3)
C(30) 0.028(4) 0.020(3) 0.022(4) -0.003(3) 0.004(3) 0.001(3)
C(31) 0.020(3) 0.015(3) 0.020(4) 0.000(3) -0.001(3) 0.006(3)
C(32) 0.020(3) 0.016(3) 0.014(3) 0.003(3) 0.003(3) 0.008(2)
C(33) 0.028(4) 0.016(3) 0.013(4) 0.007(3) 0.009(3) 0.012(2)
C(34) 0.017(3) 0.016(3) 0.030(4) 0.006(3) 0.002(3) 0.002(3)
C(35) 0.020(3) 0.013(3) 0.018(4) -0.003(2) -0.002(3) 0.004(2)
C(36) 0.042(5) 0.022(4) 0.035(5) 0.002(3) 0.002(4) 0.006(3)
C(37) 0.026(4) 0.029(4) 0.028(4) 0.004(3) 0.002(3) 0.011(3)
C(38) 0.023(4) 0.021(4) 0.035(5) 0.002(3) 0.004(3) -0.001(3)
C(39) 0.047(5) 0.019(4) 0.036(5) 0.007(4) 0.016(4) 0.006(3)
C(40) 0.015(3) 0.025(4) 0.035(5) -0.001(3) 0.001(3) 0.007(3)
C(41) 0.024(4) 0.024(4) 0.015(4) 0.001(3) 0.009(3) 0.002(3)
C(42) 0.023(4) 0.019(3) 0.028(4) -0.003(3) 0.015(3) -0.004(3)
C(43) 0.024(4) 0.030(4) 0.023(4) -0.003(3) 0.009(3) -0.006(3)
C(44) 0.023(4) 0.029(4) 0.023(4) -0.010(3) 0.004(3) -0.004(3)
C(45) 0.025(4) 0.023(4) 0.029(4) 0.000(3) 0.009(3) 0.013(3)
C(46) 0.019(3) 0.021(3) 0.020(4) -0.001(3) 0.005(3) 0.001(3)
C(47) 0.036(4) 0.017(3) 0.015(4) 0.001(3) 0.010(3) 0.000(3)
C(48) 0.032(4) 0.025(4) 0.019(4) 0.002(3) -0.003(3) -0.007(3)
C(49) 0.055(6) 0.029(4) 0.027(5) 0.016(4) -0.018(4) -0.010(4)
C(50) 0.079(7) 0.021(4) 0.027(5) 0.016(4) -0.015(5) -0.004(3)
C(51) 0.051(6) 0.027(4) 0.031(5) 0.009(4) 0.023(4) 0.009(3)
C(52) 0.042(5) 0.027(4) 0.026(5) 0.004(4) 0.012(4) 0.003(3)
C(53) 0.014(3) 0.024(4) 0.021(4) 0.004(3) 0.005(3) 0.001(3)
C(54) 0.026(4) 0.029(4) 0.017(4) 0.002(3) 0.003(3) -0.003(3)
C(55) 0.029(4) 0.021(4) 0.021(4) -0.001(3) -0.003(3) -0.001(3)
C(56) 0.021(4) 0.028(4) 0.014(4) 0.008(3) -0.000(3) -0.007(3)
C(57) 0.028(4) 0.039(4) 0.008(3) 0.008(3) 0.000(3) 0.003(3)
C(58) 0.021(4) 0.021(3) 0.021(4) 0.007(3) 0.005(3) 0.001(3)
C(59) 0.023(4) 0.013(3) 0.018(4) 0.007(3) 0.001(3) 0.002(2)
C(60) 0.026(4) 0.025(4) 0.024(4) -0.003(3) -0.000(3) 0.003(3)
C(61) 0.027(4) 0.032(4) 0.015(4) 0.013(3) 0.004(3) 0.002(3)
C(62) 0.024(4) 0.025(4) 0.025(4) 0.007(3) 0.009(3) 0.008(3)
C(63) 0.022(4) 0.023(4) 0.041(5) -0.003(3) 0.003(4) 0.004(3)
C(64) 0.030(4) 0.029(4) 0.011(4) 0.004(3) -0.005(3) 0.001(3)
C(65) 0.017(3) 0.016(3) 0.016(4) 0.008(3) 0.004(3) 0.002(2)
C(66) 0.018(3) 0.020(3) 0.016(4) 0.003(3) 0.002(3) -0.002(3)
C(67) 0.018(3) 0.020(3) 0.025(4) 0.003(3) -0.000(3) 0.001(3)
C(68) 0.026(4) 0.010(3) 0.029(4) -0.001(3) 0.000(3) -0.002(3)
C(69) 0.032(4) 0.008(3) 0.024(4) 0.001(3) 0.004(3) 0.000(3)
C(70) 0.015(3) 0.014(3) 0.028(4) 0.000(2) 0.009(3) 0.008(3)
C(71) 0.013(3) 0.015(3) 0.012(3) -0.001(2) 0.004(2) -0.001(2)
C(72) 0.024(4) 0.019(3) 0.023(4) 0.012(3) 0.006(3) 0.001(3)
C(73) 0.030(4) 0.024(4) 0.014(4) -0.004(3) 0.014(3) 0.003(3)
C(74) 0.019(3) 0.022(3) 0.020(4) 0.003(3) 0.007(3) -0.006(3)
C(75) 0.012(3) 0.025(4) 0.032(4) 0.005(3) 0.000(3) -0.009(3)
C(76) 0.021(3) 0.021(3) 0.010(3) 0.008(3) 0.003(3) 0.002(3)
C(77) 0.019(3) 0.018(3) 0.019(4) -0.002(3) 0.008(3) 0.002(3)
C(78) 0.025(4) 0.020(3) 0.019(4) 0.011(3) 0.000(3) -0.005(3)
C(79) 0.032(4) 0.026(4) 0.019(4) 0.006(3) 0.002(3) -0.004(3)
C(80) 0.019(4) 0.036(4) 0.018(4) 0.006(3) -0.001(3) 0.001(3)
C(81) 0.016(3) 0.024(4) 0.027(4) 0.007(3) 0.002(3) 0.001(3)
C(82) 0.025(4) 0.012(3) 0.018(4) -0.001(3) 0.012(3) 0.001(2)
C(83) 0.014(3) 0.018(3) 0.014(3) 0.005(2) 0.002(3) 0.000(2)
C(84) 0.019(3) 0.012(3) 0.021(4) 0.003(2) 0.003(3) 0.002(2)
C(85) 0.024(4) 0.019(3) 0.012(3) -0.004(3) -0.003(3) -0.000(3)
C(86) 0.021(4) 0.027(4) 0.025(4) 0.008(3) 0.006(3) 0.005(3)
C(87) 0.025(4) 0.011(3) 0.025(4) -0.002(3) 0.009(3) -0.002(3)
C(88) 0.022(4) 0.020(3) 0.021(4) -0.002(3) 0.001(3) -0.002(3)
C(89) 0.047(7) 0.041(7) 0.22(2) -0.013(6) 0.042(10) -0.046(9)
C(90) 0.044(6) 0.043(5) 0.055(7) 0.023(5) 0.005(5) 0.001(5)
C(91) 0.033(5) 0.049(6) 0.048(6) 0.002(4) 0.003(4) 0.013(5)
C(92) 0.052(7) 0.047(6) 0.073(9) -0.010(5) 0.004(6) 0.001(6)
B(1) 0.023(4) 0.018(4) 0.008(4) 0.002(3) 0.005(3) -0.006(3)
B(2) 0.027(4) 0.015(4) 0.014(4) 0.002(3) 0.003(3) -0.003(3)

loop_
_atom_type_symbol
_atom_type_description
_atom_type_scat_dispersion_real
_atom_type_scat_dispersion_imag
_atom_type_scat_source
C C 0.003 0.002
;
International Tables for Crystallography
(1992, Vol. C, Tables 4.2.6.8 and 6.1.1.4)
;
H H 0.000 0.000
;
International Tables for Crystallography
(1992, Vol. C, Table 6.1.1.4)
;
B B 0.001 0.001
;
International Tables for Crystallography
(1992, Vol. C, Tables 4.2.6.8 and 6.1.1.4)
;
Ir Ir -1.444 7.990
;
International Tables for Crystallography
(1992, Vol. C, Tables 4.2.6.8 and 6.1.1.4)
;
N N 0.006 0.003
;
International Tables for Crystallography
(1992, Vol. C, Tables 4.2.6.8 and 6.1.1.4)
;
O O 0.011 0.006
;
International Tables for Crystallography
(1992, Vol. C, Tables 4.2.6.8 and 6.1.1.4)
;

loop_
_geom_angle_atom_site_label_1
_geom_angle_atom_site_label_2
_geom_angle_atom_site_label_3
_geom_angle
_geom_angle_publ_flag
Ir(3) Ir(1) Ir(4) 60.484(11) yes
Ir(3) Ir(1) N(1) 43.03(15) yes
Ir(3) Ir(1) N(2) 82.88(16) yes
Ir(3) Ir(1) C(1) 154.7(2) yes
Ir(3) Ir(1) C(2) 121.3(2) yes
Ir(3) Ir(1) C(3) 111.34(19) yes
Ir(3) Ir(1) C(4) 129.00(19) yes
Ir(3) Ir(1) C(5) 164.2(2) yes
Ir(4) Ir(1) N(1) 82.25(16) yes
Ir(4) Ir(1) N(2) 42.34(16) yes
Ir(4) Ir(1) C(1) 139.7(2) yes
Ir(4) Ir(1) C(2) 177.0(2) yes
Ir(4) Ir(1) C(3) 139.77(19) yes
Ir(4) Ir(1) C(4) 112.97(19) yes
Ir(4) Ir(1) C(5) 112.2(2) yes
N(1) Ir(1) N(2) 73.9(2) yes
N(1) Ir(1) C(1) 115.1(2) yes
N(1) Ir(1) C(2) 100.7(2) yes
N(1) Ir(1) C(3) 120.0(2) yes
N(1) Ir(1) C(4) 157.4(2) yes
N(1) Ir(1) C(5) 152.8(2) yes
N(2) Ir(1) C(1) 105.0(2) yes
N(2) Ir(1) C(2) 139.0(2) yes
N(2) Ir(1) C(3) 164.8(2) yes
N(2) Ir(1) C(4) 128.6(2) yes
N(2) Ir(1) C(5) 100.7(2) yes
C(1) Ir(1) C(2) 39.5(3) yes
C(1) Ir(1) C(3) 64.6(2) yes
C(1) Ir(1) C(4) 64.6(2) yes
C(1) Ir(1) C(5) 39.3(3) yes
C(2) Ir(1) C(3) 37.9(2) yes
C(2) Ir(1) C(4) 64.0(2) yes
C(2) Ir(1) C(5) 65.4(3) yes
C(3) Ir(1) C(4) 37.9(2) yes
C(3) Ir(1) C(5) 64.1(2) yes
C(4) Ir(1) C(5) 38.1(2) yes
Ir(3) Ir(2) Ir(4) 60.256(10) yes
Ir(3) Ir(2) N(1) 42.38(15) yes
Ir(3) Ir(2) N(2) 82.14(16) yes
Ir(3) Ir(2) C(11) 153.8(2) yes
Ir(3) Ir(2) C(12) 165.31(19) yes
Ir(3) Ir(2) C(13) 130.68(18) yes
Ir(3) Ir(2) C(14) 112.42(18) yes
Ir(3) Ir(2) C(15) 121.74(18) yes
Ir(4) Ir(2) N(1) 82.49(16) yes
Ir(4) Ir(2) N(2) 42.57(16) yes
Ir(4) Ir(2) C(11) 139.6(2) yes
Ir(4) Ir(2) C(12) 113.50(19) yes
Ir(4) Ir(2) C(13) 114.17(18) yes
Ir(4) Ir(2) C(14) 140.63(18) yes
Ir(4) Ir(2) C(15) 177.3(2) yes
N(1) Ir(2) N(2) 74.0(2) yes
N(1) Ir(2) C(11) 114.2(2) yes
N(1) Ir(2) C(12) 152.3(2) yes
N(1) Ir(2) C(13) 156.7(2) yes
N(1) Ir(2) C(14) 119.4(2) yes
N(1) Ir(2) C(15) 100.2(2) yes
N(2) Ir(2) C(11) 104.4(2) yes
N(2) Ir(2) C(12) 102.0(2) yes
N(2) Ir(2) C(13) 129.3(2) yes
N(2) Ir(2) C(14) 164.8(2) yes
N(2) Ir(2) C(15) 138.2(2) yes
C(11) Ir(2) C(12) 39.2(2) yes
C(11) Ir(2) C(13) 64.3(2) yes
C(11) Ir(2) C(14) 64.6(2) yes
C(11) Ir(2) C(15) 39.3(2) yes
C(12) Ir(2) C(13) 37.0(2) yes
C(12) Ir(2) C(14) 62.9(2) yes
C(12) Ir(2) C(15) 64.1(2) yes
C(13) Ir(2) C(14) 37.6(2) yes
C(13) Ir(2) C(15) 63.3(2) yes
C(14) Ir(2) C(15) 37.7(2) yes
Ir(1) Ir(3) Ir(2) 68.323(11) yes
Ir(1) Ir(3) Ir(4) 60.336(11) yes
Ir(1) Ir(3) N(1) 44.65(17) yes
Ir(1) Ir(3) C(21) 139.81(19) yes
Ir(1) Ir(3) C(22) 114.23(19) yes
Ir(1) Ir(3) C(23) 115.3(2) yes
Ir(1) Ir(3) C(24) 142.84(19) yes
Ir(1) Ir(3) C(25) 176.82(19) yes
Ir(2) Ir(3) Ir(4) 59.696(10) yes
Ir(2) Ir(3) N(1) 44.09(17) yes
Ir(2) Ir(3) C(21) 144.10(19) yes
Ir(2) Ir(3) C(22) 172.98(17) yes
Ir(2) Ir(3) C(23) 134.76(19) yes
Ir(2) Ir(3) C(24) 109.66(19) yes
Ir(2) Ir(3) C(25) 114.47(19) yes
Ir(4) Ir(3) N(1) 83.09(17) yes
Ir(4) Ir(3) C(21) 109.31(18) yes
Ir(4) Ir(3) C(22) 127.33(17) yes
Ir(4) Ir(3) C(23) 164.26(19) yes
Ir(4) Ir(3) C(24) 152.89(19) yes
Ir(4) Ir(3) C(25) 119.35(18) yes
N(1) Ir(3) C(21) 167.4(2) yes
N(1) Ir(3) C(22) 132.7(2) yes
N(1) Ir(3) C(23) 104.3(2) yes
N(1) Ir(3) C(24) 106.6(2) yes
N(1) Ir(3) C(25) 138.4(2) yes
C(21) Ir(3) C(22) 37.5(2) yes
C(21) Ir(3) C(23) 63.2(2) yes
C(21) Ir(3) C(24) 63.2(2) yes
C(21) Ir(3) C(25) 37.0(2) yes
C(22) Ir(3) C(23) 38.3(2) yes
C(22) Ir(3) C(24) 64.2(2) yes
C(22) Ir(3) C(25) 63.2(2) yes
C(23) Ir(3) C(24) 38.6(2) yes
C(23) Ir(3) C(25) 64.0(2) yes
C(24) Ir(3) C(25) 38.5(2) yes
Ir(1) Ir(4) Ir(2) 68.007(11) yes
Ir(1) Ir(4) Ir(3) 59.179(11) yes
Ir(1) Ir(4) N(2) 44.57(17) yes
Ir(1) Ir(4) C(31) 158.99(19) yes
Ir(1) Ir(4) C(32) 160.63(18) yes
Ir(1) Ir(4) C(33) 126.09(19) yes
Ir(1) Ir(4) C(34) 112.2(2) yes
Ir(1) Ir(4) C(35) 126.6(2) yes
Ir(2) Ir(4) Ir(3) 60.048(10) yes
Ir(2) Ir(4) N(2) 44.66(17) yes
Ir(2) Ir(4) C(31) 124.18(19) yes
Ir(2) Ir(4) C(32) 108.65(19) yes
Ir(2) Ir(4) C(33) 122.8(2) yes
Ir(2) Ir(4) C(34) 159.22(19) yes
Ir(2) Ir(4) C(35) 158.49(19) yes
Ir(3) Ir(4) N(2) 83.22(17) yes
Ir(3) Ir(4) C(31) 109.61(18) yes
Ir(3) Ir(4) C(32) 137.09(18) yes
Ir(3) Ir(4) C(33) 174.26(19) yes
Ir(3) Ir(4) C(34) 139.2(2) yes
Ir(3) Ir(4) C(35) 111.04(18) yes
N(2) Ir(4) C(31) 156.4(2) yes
N(2) Ir(4) C(32) 119.1(2) yes
N(2) Ir(4) C(33) 102.2(2) yes
N(2) Ir(4) C(34) 119.9(2) yes
N(2) Ir(4) C(35) 156.8(2) yes
C(31) Ir(4) C(32) 38.6(2) yes
C(31) Ir(4) C(33) 64.7(2) yes
C(31) Ir(4) C(34) 63.2(2) yes
C(31) Ir(4) C(35) 36.8(2) yes
C(32) Ir(4) C(33) 38.4(2) yes
C(32) Ir(4) C(34) 63.8(2) yes
C(32) Ir(4) C(35) 63.1(2) yes
C(33) Ir(4) C(34) 39.0(2) yes
C(33) Ir(4) C(35) 64.4(2) yes
C(34) Ir(4) C(35) 37.9(2) yes
C(89) O(1) C(92) 106.9(7) yes
C(98) O(2) C(93) 33.8 yes
C(98) O(2) C(96) 98.8 yes
C(98) O(2) C(99) 77.4 yes
C(99) O(2) C(93) 74.5 yes
C(99) O(2) C(96) 35.4 yes
C(93) O(2) C(96) 108.0(7) yes
C(94) O(3) C(95) 59.5 yes
C(97) O(3) C(100) 107.9 yes
C(97) O(3) C(94) 40.6 yes
C(97) O(3) C(95) 95.4 yes
C(100) O(3) C(94) 67.7 yes
C(100) O(3) C(95) 35.0 yes
Ir(1) N(1) Ir(2) 106.6(2) yes
Ir(1) N(1) Ir(3) 92.3(2) yes
Ir(2) N(1) Ir(3) 93.5(2) yes
Ir(1) N(2) Ir(2) 105.4(2) yes
Ir(1) N(2) Ir(4) 93.1(2) yes
Ir(2) N(2) Ir(4) 92.8(2) yes
Ir(1) C(1) C(2) 71.4(4) yes
Ir(1) C(1) C(5) 72.5(4) yes
Ir(1) C(1) C(6) 127.4(5) yes
C(2) C(1) C(5) 108.0(6) yes
C(2) C(1) C(6) 127.2(7) yes
C(5) C(1) C(6) 124.5(7) yes
Ir(1) C(2) C(1) 69.1(4) yes
Ir(1) C(2) C(3) 73.8(4) yes
Ir(1) C(2) C(7) 123.9(5) yes
C(1) C(2) C(3) 108.3(6) yes
C(1) C(2) C(7) 125.8(7) yes
C(3) C(2) C(7) 125.9(7) yes
Ir(1) C(3) C(2) 68.3(4) yes
Ir(1) C(3) C(4) 71.5(4) yes
Ir(1) C(3) C(8) 133.1(5) yes
C(2) C(3) C(4) 108.2(6) yes
C(2) C(3) C(8) 126.2(6) yes
C(4) C(3) C(8) 124.9(6) yes
Ir(1) C(4) C(3) 70.6(4) yes
Ir(1) C(4) C(5) 68.8(4) yes
Ir(1) C(4) C(9) 130.8(5) yes
C(3) C(4) C(5) 108.0(6) yes
C(3) C(4) C(9) 124.4(7) yes
C(5) C(4) C(9) 127.3(7) yes
Ir(1) C(5) C(1) 68.2(4) yes
Ir(1) C(5) C(4) 73.1(4) yes
Ir(1) C(5) C(10) 124.8(5) yes
C(1) C(5) C(4) 107.5(7) yes
C(1) C(5) C(10) 127.2(7) yes
C(4) C(5) C(10) 125.3(7) yes
Ir(2) C(11) C(12) 73.3(3) yes
Ir(2) C(11) C(15) 71.4(3) yes
Ir(2) C(11) C(16) 126.5(5) yes
C(12) C(11) C(15) 106.2(6) yes
C(12) C(11) C(16) 125.8(6) yes
C(15) C(11) C(16) 127.5(6) yes
Ir(2) C(12) C(11) 67.5(3) yes
Ir(2) C(12) C(13) 72.8(4) yes
Ir(2) C(12) C(17) 127.1(5) yes
C(11) C(12) C(13) 108.5(6) yes
C(11) C(12) C(17) 123.5(6) yes
C(13) C(12) C(17) 127.9(7) yes
Ir(2) C(13) C(12) 70.2(4) yes
Ir(2) C(13) C(14) 71.0(4) yes
Ir(2) C(13) C(18) 132.5(5) yes
C(12) C(13) C(14) 108.5(6) yes
C(12) C(13) C(18) 127.0(6) yes
C(14) C(13) C(18) 123.7(6) yes
Ir(2) C(14) C(13) 71.4(4) yes
Ir(2) C(14) C(15) 68.2(4) yes
Ir(2) C(14) C(19) 135.0(5) yes
C(13) C(14) C(15) 107.4(6) yes
C(13) C(14) C(19) 125.2(6) yes
C(15) C(14) C(19) 126.3(6) yes
Ir(2) C(15) C(11) 69.3(3) yes
Ir(2) C(15) C(14) 74.1(4) yes
Ir(2) C(15) C(20) 123.7(5) yes
C(11) C(15) C(14) 109.3(6) yes
C(11) C(15) C(20) 123.9(6) yes
C(14) C(15) C(20) 126.8(6) yes
Ir(3) C(21) C(22) 68.9(3) yes
Ir(3) C(21) C(25) 69.1(4) yes
Ir(3) C(21) C(26) 136.0(5) yes
C(22) C(21) C(25) 107.7(6) yes
C(22) C(21) C(26) 124.7(6) yes
C(25) C(21) C(26) 126.7(6) yes
Ir(3) C(22) C(21) 73.6(4) yes
Ir(3) C(22) C(23) 70.5(4) yes
Ir(3) C(22) C(27) 129.3(5) yes
C(21) C(22) C(23) 108.5(6) yes
C(21) C(22) C(27) 124.3(6) yes
C(23) C(22) C(27) 126.4(6) yes
Ir(3) C(23) C(22) 71.2(4) yes
Ir(3) C(23) C(24) 69.5(3) yes
Ir(3) C(23) C(28) 126.6(5) yes
C(22) C(23) C(24) 107.0(6) yes
C(22) C(23) C(28) 127.9(7) yes
C(24) C(23) C(28) 125.0(6) yes
Ir(3) C(24) C(23) 71.8(3) yes
Ir(3) C(24) C(25) 72.3(3) yes
Ir(3) C(24) C(29) 129.7(4) yes
C(23) C(24) C(25) 107.9(6) yes
C(23) C(24) C(29) 123.9(6) yes
C(25) C(24) C(29) 127.3(6) yes
Ir(3) C(25) C(21) 73.9(4) yes
Ir(3) C(25) C(24) 69.2(3) yes
Ir(3) C(25) C(30) 125.5(5) yes
C(21) C(25) C(24) 108.6(6) yes
C(21) C(25) C(30) 126.0(6) yes
C(24) C(25) C(30) 125.3(6) yes
Ir(4) C(31) C(32) 68.5(4) yes
Ir(4) C(31) C(35) 71.7(4) yes
Ir(4) C(31) C(36) 127.3(5) yes
C(32) C(31) C(35) 107.1(6) yes
C(32) C(31) C(36) 122.5(7) yes
C(35) C(31) C(36) 130.3(7) yes
Ir(4) C(32) C(31) 72.9(4) yes
Ir(4) C(32) C(33) 71.0(4) yes
Ir(4) C(32) C(37) 132.6(5) yes
C(31) C(32) C(33) 109.6(6) yes
C(31) C(32) C(37) 125.5(6) yes
C(33) C(32) C(37) 123.7(6) yes
Ir(4) C(33) C(32) 70.6(4) yes
Ir(4) C(33) C(34) 70.4(4) yes
Ir(4) C(33) C(38) 124.6(5) yes
C(32) C(33) C(34) 105.7(6) yes
C(32) C(33) C(38) 127.7(7) yes
C(34) C(33) C(38) 126.6(6) yes
Ir(4) C(34) C(33) 70.6(4) yes
Ir(4) C(34) C(35) 73.3(4) yes
Ir(4) C(34) C(39) 132.7(5) yes
C(33) C(34) C(35) 109.1(6) yes
C(33) C(34) C(39) 127.3(6) yes
C(35) C(34) C(39) 122.3(6) yes
Ir(4) C(35) C(31) 71.5(4) yes
Ir(4) C(35) C(34) 68.8(4) yes
Ir(4) C(35) C(40) 129.9(5) yes
C(31) C(35) C(34) 108.5(6) yes
C(31) C(35) C(40) 126.3(6) yes
C(34) C(35) C(40) 124.9(6) yes
C(42) C(41) C(46) 114.6(6) yes
C(42) C(41) B(1) 122.3(6) yes
C(46) C(41) B(1) 123.0(6) yes
C(41) C(42) C(43) 123.4(7) yes
C(42) C(43) C(44) 119.8(7) yes
C(43) C(44) C(45) 119.1(7) yes
C(44) C(45) C(46) 120.8(7) yes
C(41) C(46) C(45) 122.3(7) yes
C(48) C(47) C(52) 113.1(7) yes
C(48) C(47) B(1) 123.5(7) yes
C(52) C(47) B(1) 123.4(7) yes
C(47) C(48) C(49) 123.3(8) yes
C(48) C(49) C(50) 119.7(9) yes
C(49) C(50) C(51) 119.9(8) yes
C(50) C(51) C(52) 119.7(8) yes
C(47) C(52) C(51) 124.3(8) yes
C(54) C(53) C(58) 115.6(7) yes
C(54) C(53) B(1) 120.9(6) yes
C(58) C(53) B(1) 123.5(6) yes
C(53) C(54) C(55) 123.5(7) yes
C(54) C(55) C(56) 119.0(7) yes
C(55) C(56) C(57) 119.5(7) yes
C(56) C(57) C(58) 120.0(7) yes
C(53) C(58) C(57) 122.3(7) yes
C(60) C(59) C(64) 114.2(7) yes
C(60) C(59) B(1) 121.6(6) yes
C(64) C(59) B(1) 124.0(6) yes
C(59) C(60) C(61) 123.9(7) yes
C(60) C(61) C(62) 119.3(7) yes
C(61) C(62) C(63) 120.3(7) yes
C(62) C(63) C(64) 119.0(7) yes
C(59) C(64) C(63) 123.3(7) yes
C(66) C(65) C(70) 114.6(6) yes
C(66) C(65) B(2) 123.6(6) yes
C(70) C(65) B(2) 121.8(6) yes
C(65) C(66) C(67) 124.4(7) yes
C(66) C(67) C(68) 120.0(7) yes
C(67) C(68) C(69) 118.3(6) yes
C(68) C(69) C(70) 119.9(7) yes
C(65) C(70) C(69) 122.6(7) yes
C(72) C(71) C(76) 114.8(6) yes
C(72) C(71) B(2) 122.8(6) yes
C(76) C(71) B(2) 122.3(6) yes
C(71) C(72) C(73) 123.6(6) yes
C(72) C(73) C(74) 120.0(7) yes
C(73) C(74) C(75) 118.0(7) yes
C(74) C(75) C(76) 120.7(6) yes
C(71) C(76) C(75) 123.0(6) yes
C(78) C(77) C(82) 113.3(6) yes
C(78) C(77) B(2) 122.3(6) yes
C(82) C(77) B(2) 124.4(6) yes
C(77) C(78) C(79) 124.0(7) yes
C(78) C(79) C(80) 120.4(7) yes
C(79) C(80) C(81) 118.6(7) yes
C(80) C(81) C(82) 119.2(7) yes
C(77) C(82) C(81) 124.6(6) yes
C(84) C(83) C(88) 113.4(6) yes
C(84) C(83) B(2) 125.9(6) yes
C(88) C(83) B(2) 120.6(6) yes
C(83) C(84) C(85) 123.8(6) yes
C(84) C(85) C(86) 120.6(6) yes
C(85) C(86) C(87) 118.1(7) yes
C(86) C(87) C(88) 120.8(6) yes
C(83) C(88) C(87) 123.3(7) yes
O(1) C(89) C(90) 108.5(9) yes
C(89) C(90) C(91) 105.1(8) yes
C(90) C(91) C(92) 102.5(8) yes
O(1) C(92) C(91) 106.1(8) yes
O(3) C(97) C(98) 107.8 yes
O(3) C(97) C(93) 92.4 yes
O(3) C(97) C(94) 28.3 yes
C(98) C(97) C(93) 33.1 yes
C(98) C(97) C(94) 79.6 yes
C(93) C(97) C(94) 70.0 yes
O(2) C(98) C(97) 137.7 yes
O(2) C(98) C(99) 33.9 yes
O(2) C(98) C(93) 76.9 yes
O(2) C(98) C(94) 102.0 yes
C(97) C(98) C(99) 108.5 yes
C(97) C(98) C(93) 72.0 yes
C(97) C(98) C(94) 37.9 yes
C(99) C(98) C(93) 74.2 yes
C(99) C(98) C(94) 70.7 yes
C(93) C(98) C(94) 63.2 yes
O(2) C(99) C(98) 68.7 yes
O(2) C(99) C(100) 155.6 yes
O(2) C(99) C(93) 72.3 yes
O(2) C(99) C(95) 162.3 yes
O(2) C(99) C(96) 112.6 yes
C(98) C(99) C(100) 107.5 yes
C(98) C(99) C(93) 32.9 yes
C(98) C(99) C(95) 97.5 yes
C(98) C(99) C(96) 129.9 yes
C(100) C(99) C(93) 91.6 yes
C(100) C(99) C(95) 37.6 yes
C(100) C(99) C(96) 88.6 yes
C(93) C(99) C(95) 102.6 yes
C(93) C(99) C(96) 161.1 yes
C(95) C(99) C(96) 67.0 yes
O(3) C(100) C(99) 108.3 yes
O(3) C(100) C(94) 30.0 yes
O(3) C(100) C(95) 84.6 yes
O(3) C(100) C(96) 127.2 yes
C(99) C(100) C(94) 78.5 yes
C(99) C(100) C(95) 75.9 yes
C(99) C(100) C(96) 32.4 yes
C(94) C(100) C(95) 74.6 yes
C(94) C(100) C(96) 99.4 yes
C(95) C(100) C(96) 58.5 yes
O(2) C(93) C(97) 134.1 yes
O(2) C(93) C(98) 69.3 yes
O(2) C(93) C(99) 33.2 yes
O(2) C(93) C(94) 108.0(8) yes
C(97) C(93) C(98) 74.9 yes
C(97) C(93) C(99) 109.1 yes
C(97) C(93) C(94) 41.0 yes
C(98) C(93) C(99) 72.9 yes
C(98) C(93) C(94) 86.2 yes
C(99) C(93) C(94) 75.5 yes
O(3) C(94) C(97) 111.1 yes
O(3) C(94) C(98) 171.0 yes
O(3) C(94) C(100) 82.4 yes
O(3) C(94) C(93) 142.9 yes
O(3) C(94) C(95) 94.5 yes
C(97) C(94) C(98) 62.5 yes
C(97) C(94) C(100) 164.8 yes
C(97) C(94) C(93) 69.0 yes
C(97) C(94) C(95) 140.3 yes
C(98) C(94) C(100) 103.3 yes
C(98) C(94) C(93) 30.6 yes
C(98) C(94) C(95) 94.3 yes
C(100) C(94) C(93) 96.0 yes
C(100) C(94) C(95) 40.1 yes
C(93) C(94) C(95) 108.0(8) yes
O(3) C(95) C(99) 94.6 yes
O(3) C(95) C(100) 60.3 yes
O(3) C(95) C(94) 26.0 yes
O(3) C(95) C(96) 129.8 yes
C(99) C(95) C(100) 66.5 yes
C(99) C(95) C(94) 73.3 yes
C(99) C(95) C(96) 35.3 yes
C(100) C(95) C(94) 65.3 yes
C(100) C(95) C(96) 86.8 yes
C(94) C(95) C(96) 108.0(8) yes
O(2) C(96) C(99) 32.0 yes
O(2) C(96) C(100) 90.4 yes
O(2) C(96) C(95) 108.0(8) yes
C(99) C(96) C(100) 59.0 yes
C(99) C(96) C(95) 77.7 yes
C(100) C(96) C(95) 34.7 yes
C(41) B(1) C(47) 111.0(6) yes
C(41) B(1) C(53) 110.6(6) yes
C(41) B(1) C(59) 108.4(5) yes
C(47) B(1) C(53) 108.4(5) yes
C(47) B(1) C(59) 107.5(6) yes
C(53) B(1) C(59) 110.9(6) yes
C(65) B(2) C(71) 109.2(6) yes
C(65) B(2) C(77) 110.4(5) yes
C(65) B(2) C(83) 109.9(6) yes
C(71) B(2) C(77) 109.4(6) yes
C(71) B(2) C(83) 108.7(5) yes
C(77) B(2) C(83) 109.1(6) yes
C(97) O(3) H(113) 100.1 no
C(100) O(3) H(113) 87.3 no
C(94) O(3) H(113) 102.6 no
C(95) O(3) H(113) 122.1 no
Ir(1) N(1) H(1) 119.5 no
Ir(2) N(1) H(1) 119.6 no
Ir(3) N(1) H(1) 119.5 no
Ir(1) N(2) H(2) 119.9 no
Ir(2) N(2) H(2) 119.9 no
Ir(4) N(2) H(2) 119.9 no
C(1) C(6) H(3) 109.5 no
C(1) C(6) H(4) 109.5 no
C(1) C(6) H(5) 109.3 no
H(3) C(6) H(4) 109.5 no
H(3) C(6) H(5) 109.5 no
H(4) C(6) H(5) 109.5 no
C(2) C(7) H(6) 109.5 no
C(2) C(7) H(7) 109.4 no
C(2) C(7) H(8) 109.5 no
H(6) C(7) H(7) 109.5 no
H(6) C(7) H(8) 109.5 no
H(7) C(7) H(8) 109.5 no
C(3) C(8) H(9) 109.5 no
C(3) C(8) H(10) 109.5 no
C(3) C(8) H(11) 109.4 no
H(9) C(8) H(10) 109.5 no
H(9) C(8) H(11) 109.5 no
H(10) C(8) H(11) 109.5 no
C(4) C(9) H(12) 109.4 no
C(4) C(9) H(13) 109.5 no
C(4) C(9) H(14) 109.4 no
H(12) C(9) H(13) 109.5 no
H(12) C(9) H(14) 109.5 no
H(13) C(9) H(14) 109.5 no
C(5) C(10) H(15) 109.5 no
C(5) C(10) H(16) 109.4 no
C(5) C(10) H(17) 109.5 no
H(15) C(10) H(16) 109.5 no
H(15) C(10) H(17) 109.5 no
H(16) C(10) H(17) 109.5 no
C(11) C(16) H(18) 109.6 no
C(11) C(16) H(19) 109.6 no
C(11) C(16) H(20) 109.3 no
H(18) C(16) H(19) 109.5 no
H(18) C(16) H(20) 109.5 no
H(19) C(16) H(20) 109.5 no
C(12) C(17) H(21) 109.5 no
C(12) C(17) H(22) 109.6 no
C(12) C(17) H(23) 109.3 no
H(21) C(17) H(22) 109.5 no
H(21) C(17) H(23) 109.5 no
H(22) C(17) H(23) 109.5 no
C(13) C(18) H(24) 109.8 no
C(13) C(18) H(25) 109.2 no
C(13) C(18) H(26) 109.4 no
H(24) C(18) H(25) 109.5 no
H(24) C(18) H(26) 109.5 no
H(25) C(18) H(26) 109.5 no
C(14) C(19) H(27) 109.5 no
C(14) C(19) H(28) 109.6 no
C(14) C(19) H(29) 109.3 no
H(27) C(19) H(28) 109.5 no
H(27) C(19) H(29) 109.5 no
H(28) C(19) H(29) 109.5 no
C(15) C(20) H(30) 109.7 no
C(15) C(20) H(31) 109.2 no
C(15) C(20) H(32) 109.5 no
H(30) C(20) H(31) 109.5 no
H(30) C(20) H(32) 109.5 no
H(31) C(20) H(32) 109.5 no
C(21) C(26) H(33) 109.3 no
C(21) C(26) H(34) 109.4 no
C(21) C(26) H(35) 109.6 no
H(33) C(26) H(34) 109.5 no
H(33) C(26) H(35) 109.5 no
H(34) C(26) H(35) 109.5 no
C(22) C(27) H(36) 109.5 no
C(22) C(27) H(37) 109.5 no
C(22) C(27) H(38) 109.4 no
H(36) C(27) H(37) 109.5 no
H(36) C(27) H(38) 109.5 no
H(37) C(27) H(38) 109.5 no
C(23) C(28) H(39) 109.3 no
C(23) C(28) H(40) 109.5 no
C(23) C(28) H(41) 109.5 no
H(39) C(28) H(40) 109.5 no
H(39) C(28) H(41) 109.5 no
H(40) C(28) H(41) 109.5 no
C(24) C(29) H(42) 109.6 no
C(24) C(29) H(43) 109.2 no
C(24) C(29) H(44) 109.6 no
H(42) C(29) H(43) 109.5 no
H(42) C(29) H(44) 109.5 no
H(43) C(29) H(44) 109.5 no
C(25) C(30) H(45) 109.6 no
C(25) C(30) H(46) 109.4 no
C(25) C(30) H(47) 109.4 no
H(45) C(30) H(46) 109.5 no
H(45) C(30) H(47) 109.5 no
H(46) C(30) H(47) 109.5 no
C(31) C(36) H(48) 109.4 no
C(31) C(36) H(49) 109.4 no
C(31) C(36) H(50) 109.6 no
H(48) C(36) H(49) 109.5 no
H(48) C(36) H(50) 109.5 no
H(49) C(36) H(50) 109.5 no
C(32) C(37) H(51) 109.4 no
C(32) C(37) H(52) 109.5 no
C(32) C(37) H(53) 109.5 no
H(51) C(37) H(52) 109.5 no
H(51) C(37) H(53) 109.5 no
H(52) C(37) H(53) 109.5 no
C(33) C(38) H(54) 109.6 no
C(33) C(38) H(55) 109.5 no
C(33) C(38) H(56) 109.4 no
H(54) C(38) H(55) 109.5 no
H(54) C(38) H(56) 109.5 no
H(55) C(38) H(56) 109.5 no
C(34) C(39) H(57) 109.5 no
C(34) C(39) H(58) 109.5 no
C(34) C(39) H(59) 109.4 no
H(57) C(39) H(58) 109.5 no
H(57) C(39) H(59) 109.5 no
H(58) C(39) H(59) 109.5 no
C(35) C(40) H(60) 109.3 no
C(35) C(40) H(61) 109.5 no
C(35) C(40) H(62) 109.5 no
H(60) C(40) H(61) 109.5 no
H(60) C(40) H(62) 109.5 no
H(61) C(40) H(62) 109.5 no
C(41) C(42) H(63) 118.3 no
C(43) C(42) H(63) 118.3 no
C(42) C(43) H(64) 120.1 no
C(44) C(43) H(64) 120.1 no
C(43) C(44) H(65) 120.5 no
C(45) C(44) H(65) 120.4 no
C(44) C(45) H(66) 119.7 no
C(46) C(45) H(66) 119.6 no
C(41) C(46) H(67) 118.8 no
C(45) C(46) H(67) 118.9 no
C(47) C(48) H(68) 118.4 no
C(49) C(48) H(68) 118.3 no
C(48) C(49) H(69) 120.2 no
C(50) C(49) H(69) 120.1 no
C(49) C(50) H(70) 120.1 no
C(51) C(50) H(70) 120.0 no
C(50) C(51) H(71) 120.2 no
C(52) C(51) H(71) 120.2 no
C(47) C(52) H(72) 117.8 no
C(51) C(52) H(72) 118.0 no
C(53) C(54) H(73) 118.3 no
C(55) C(54) H(73) 118.2 no
C(54) C(55) H(74) 120.5 no
C(56) C(55) H(74) 120.5 no
C(55) C(56) H(75) 120.2 no
C(57) C(56) H(75) 120.2 no
C(56) C(57) H(76) 120.0 no
C(58) C(57) H(76) 120.0 no
C(53) C(58) H(77) 118.8 no
C(57) C(58) H(77) 118.9 no
C(59) C(60) H(78) 118.1 no
C(61) C(60) H(78) 118.0 no
C(60) C(61) H(79) 120.3 no
C(62) C(61) H(79) 120.4 no
C(61) C(62) H(80) 119.9 no
C(63) C(62) H(80) 119.9 no
C(62) C(63) H(81) 120.5 no
C(64) C(63) H(81) 120.5 no
C(59) C(64) H(82) 118.4 no
C(63) C(64) H(82) 118.3 no
C(65) C(66) H(83) 117.8 no
C(67) C(66) H(83) 117.8 no
C(66) C(67) H(84) 120.0 no
C(68) C(67) H(84) 120.0 no
C(67) C(68) H(85) 120.9 no
C(69) C(68) H(85) 120.8 no
C(68) C(69) H(86) 120.1 no
C(70) C(69) H(86) 119.9 no
C(65) C(70) H(87) 118.8 no
C(69) C(70) H(87) 118.6 no
C(71) C(72) H(88) 118.2 no
C(73) C(72) H(88) 118.2 no
C(72) C(73) H(89) 120.1 no
C(74) C(73) H(89) 120.0 no
C(73) C(74) H(90) 121.0 no
C(75) C(74) H(90) 121.0 no
C(74) C(75) H(91) 119.7 no
C(76) C(75) H(91) 119.6 no
C(71) C(76) H(92) 118.5 no
C(75) C(76) H(92) 118.5 no
C(77) C(78) H(93) 118.1 no
C(79) C(78) H(93) 118.0 no
C(78) C(79) H(94) 119.7 no
C(80) C(79) H(94) 119.8 no
C(79) C(80) H(95) 120.6 no
C(81) C(80) H(95) 120.8 no
C(80) C(81) H(96) 120.4 no
C(82) C(81) H(96) 120.4 no
C(77) C(82) H(97) 117.7 no
C(81) C(82) H(97) 117.7 no
C(83) C(84) H(98) 118.1 no
C(85) C(84) H(98) 118.0 no
C(84) C(85) H(99) 119.7 no
C(86) C(85) H(99) 119.7 no
C(85) C(86) H(100) 121.0 no
C(87) C(86) H(100) 120.9 no
C(86) C(87) H(101) 119.6 no
C(88) C(87) H(101) 119.6 no
C(83) C(88) H(102) 118.4 no
C(87) C(88) H(102) 118.3 no
O(1) C(89) H(103) 109.6 no
O(1) C(89) H(104) 109.8 no
C(90) C(89) H(103) 109.6 no
C(90) C(89) H(104) 109.8 no
H(103) C(89) H(104) 109.5 no
C(89) C(90) H(105) 110.7 no
C(89) C(90) H(106) 110.5 no
C(91) C(90) H(105) 110.5 no
C(91) C(90) H(106) 110.5 no
H(105) C(90) H(106) 109.5 no
C(90) C(91) H(107) 111.2 no
C(90) C(91) H(108) 111.2 no
C(92) C(91) H(107) 111.2 no
C(92) C(91) H(108) 111.1 no
H(107) C(91) H(108) 109.5 no
O(1) C(92) H(109) 110.3 no
O(1) C(92) H(110) 110.3 no
C(91) C(92) H(109) 110.3 no
C(91) C(92) H(110) 110.3 no
H(109) C(92) H(110) 109.5 no
O(2) C(93) H(111) 109.8(13) no
O(2) C(93) H(112) 109.8(12) no
C(97) C(93) H(111) 70.7 no
C(97) C(93) H(112) 112.8 no
C(98) C(93) H(111) 57.2 no
C(98) C(93) H(112) 162.7 no
C(99) C(93) H(111) 128.7 no
C(99) C(93) H(112) 116.3 no
C(94) C(93) H(111) 109.8(13) no
C(94) C(93) H(112) 109.8(13) no
H(111) C(93) H(112) 109.5(14) no
O(3) C(94) H(113) 33.3 no
O(3) C(94) H(114) 88.6 no
C(97) C(94) H(113) 108.0 no
C(97) C(94) H(114) 44.5 no
C(98) C(94) H(113) 140.2 no
C(98) C(94) H(114) 90.2 no
C(100) C(94) H(113) 79.1 no
C(100) C(94) H(114) 146.9 no
C(93) C(94) H(113) 109.8(12) no
C(93) C(94) H(114) 109.8(12) no
C(95) C(94) H(113) 109.9(14) no
C(95) C(94) H(114) 109.9(13) no
H(113) C(94) H(114) 109.5(16) no
O(3) C(95) H(115) 87.1 no
O(3) C(95) H(116) 107.8 no
C(99) C(95) H(115) 117.1 no
C(99) C(95) H(116) 128.9 no
C(100) C(95) H(115) 60.5 no
C(100) C(95) H(116) 163.2 no
C(94) C(95) H(115) 109.8(14) no
C(94) C(95) H(116) 109.8(13) no
C(96) C(95) H(115) 109.8(12) no
C(96) C(95) H(116) 109.8(13) no
H(115) C(95) H(116) 109.5(15) no
O(2) C(96) H(117) 109.8(12) no
O(2) C(96) H(118) 109.8(12) no
C(99) C(96) H(117) 112.0 no
C(99) C(96) H(118) 131.8 no
C(100) C(96) H(117) 89.3 no
C(100) C(96) H(118) 144.5 no
C(95) C(96) H(117) 109.8(13) no
C(95) C(96) H(118) 109.8(13) no
H(117) C(96) H(118) 109.5(16) no
O(3) C(97) H(114) 59.9 no
C(98) C(97) H(114) 115.4 no
C(93) C(97) H(114) 132.7 no
C(94) C(97) H(114) 69.4 no
O(2) C(98) H(111) 124.3 no
C(97) C(98) H(111) 72.4 no
C(99) C(98) H(111) 144.9 no
C(93) C(98) H(111) 72.9 no
C(94) C(98) H(111) 104.4 no
O(3) C(100) H(115) 100.6 no
C(99) C(100) H(115) 126.6 no
C(94) C(100) H(115) 118.1 no
C(95) C(100) H(115) 63.1 no
C(96) C(100) H(115) 94.8 no
C(98) H(111) C(93) 49.9 no
O(3) H(113) C(94) 44.1 no
C(97) H(114) C(94) 66.2 no
C(100) H(115) C(95) 56.4 no

loop_
_geom_bond_atom_site_label_1
_geom_bond_atom_site_label_2
_geom_bond_distance
_geom_bond_publ_flag
Ir(1) Ir(3) 2.9097(4) yes
Ir(1) Ir(4) 2.9441(5) yes
Ir(1) N(1) 2.047(6) yes
Ir(1) N(2) 2.069(6) yes
Ir(1) C(1) 2.133(7) yes
Ir(1) C(2) 2.165(7) yes
Ir(1) C(3) 2.237(7) yes
Ir(1) C(4) 2.248(8) yes
Ir(1) C(5) 2.190(8) yes
Ir(2) Ir(3) 2.9423(4) yes
Ir(2) Ir(4) 2.9318(4) yes
Ir(2) N(1) 2.051(5) yes
Ir(2) N(2) 2.063(6) yes
Ir(2) C(11) 2.139(6) yes
Ir(2) C(12) 2.217(7) yes
Ir(2) C(13) 2.251(7) yes
Ir(2) C(14) 2.245(7) yes
Ir(2) C(15) 2.167(6) yes
Ir(3) Ir(4) 2.9484(4) yes
Ir(3) N(1) 1.987(5) yes
Ir(3) C(21) 2.266(7) yes
Ir(3) C(22) 2.204(7) yes
Ir(3) C(23) 2.195(7) yes
Ir(3) C(24) 2.164(6) yes
Ir(3) C(25) 2.205(7) yes
Ir(4) N(2) 1.986(5) yes
Ir(4) C(31) 2.232(7) yes
Ir(4) C(32) 2.172(7) yes
Ir(4) C(33) 2.178(7) yes
Ir(4) C(34) 2.175(7) yes
Ir(4) C(35) 2.235(7) yes
O(1) C(89) 1.451(13) yes
O(1) C(92) 1.421(12) yes
O(3) C(97) 1.542 yes
O(2) C(98) 1.478 yes
O(2) C(99) 0.884 yes
O(2) C(93) 1.540(15) yes
O(2) C(96) 1.540(14) yes
O(3) C(94) 0.785 yes
O(3) C(95) 1.782 yes
O(3) C(100) 1.555 yes
C(1) C(2) 1.453(11) yes
C(1) C(5) 1.456(11) yes
C(1) C(6) 1.483(11) yes
C(2) C(3) 1.432(11) yes
C(2) C(7) 1.505(12) yes
C(3) C(4) 1.456(11) yes
C(3) C(8) 1.491(11) yes
C(4) C(5) 1.449(11) yes
C(4) C(9) 1.486(11) yes
C(5) C(10) 1.493(11) yes
C(11) C(12) 1.462(10) yes
C(11) C(15) 1.448(10) yes
C(11) C(16) 1.483(11) yes
C(12) C(13) 1.418(10) yes
C(12) C(17) 1.501(10) yes
C(13) C(14) 1.450(10) yes
C(13) C(18) 1.487(11) yes
C(14) C(15) 1.426(10) yes
C(14) C(19) 1.495(10) yes
C(15) C(20) 1.512(11) yes
C(21) C(22) 1.440(10) yes
C(21) C(25) 1.420(10) yes
C(21) C(26) 1.501(10) yes
C(22) C(23) 1.443(10) yes
C(22) C(27) 1.501(11) yes
C(23) C(24) 1.443(11) yes
C(23) C(28) 1.485(10) yes
C(24) C(25) 1.442(9) yes
C(24) C(29) 1.498(10) yes
C(25) C(30) 1.504(10) yes
C(31) C(32) 1.457(10) yes
C(31) C(35) 1.412(11) yes
C(31) C(36) 1.490(11) yes
C(32) C(33) 1.430(10) yes
C(32) C(37) 1.500(11) yes
C(33) C(34) 1.452(11) yes
C(33) C(38) 1.480(10) yes
C(34) C(35) 1.434(10) yes
C(34) C(39) 1.509(12) yes
C(35) C(40) 1.507(10) yes
C(41) C(42) 1.417(10) yes
C(41) C(46) 1.407(10) yes
C(41) B(1) 1.647(11) yes
C(42) C(43) 1.385(10) yes
C(43) C(44) 1.405(11) yes
C(44) C(45) 1.362(11) yes
C(45) C(46) 1.417(10) yes
C(47) C(48) 1.398(11) yes
C(47) C(52) 1.403(11) yes
C(47) B(1) 1.655(11) yes
C(48) C(49) 1.395(12) yes
C(49) C(50) 1.355(14) yes
C(50) C(51) 1.366(15) yes
C(51) C(52) 1.368(12) yes
C(53) C(54) 1.403(11) yes
C(53) C(58) 1.385(11) yes
C(53) B(1) 1.672(11) yes
C(54) C(55) 1.384(11) yes
C(55) C(56) 1.395(11) yes
C(56) C(57) 1.375(11) yes
C(57) C(58) 1.407(11) yes
C(59) C(60) 1.406(11) yes
C(59) C(64) 1.407(10) yes
C(59) B(1) 1.644(11) yes
C(60) C(61) 1.391(11) yes
C(61) C(62) 1.377(11) yes
C(62) C(63) 1.385(12) yes
C(63) C(64) 1.406(11) yes
C(65) C(66) 1.369(10) yes
C(65) C(70) 1.407(10) yes
C(65) B(2) 1.688(10) yes
C(66) C(67) 1.380(10) yes
C(67) C(68) 1.376(11) yes
C(68) C(69) 1.392(11) yes
C(69) C(70) 1.390(10) yes
C(71) C(72) 1.399(10) yes
C(71) C(76) 1.396(9) yes
C(71) B(2) 1.659(11) yes
C(72) C(73) 1.385(11) yes
C(73) C(74) 1.399(10) yes
C(74) C(75) 1.387(11) yes
C(75) C(76) 1.391(11) yes
C(77) C(78) 1.400(10) yes
C(77) C(82) 1.412(10) yes
C(77) B(2) 1.644(11) yes
C(78) C(79) 1.395(11) yes
C(79) C(80) 1.364(11) yes
C(80) C(81) 1.417(11) yes
C(81) C(82) 1.374(10) yes
C(83) C(84) 1.416(10) yes
C(83) C(88) 1.423(10) yes
C(83) B(2) 1.649(11) yes
C(84) C(85) 1.373(10) yes
C(85) C(86) 1.394(10) yes
C(86) C(87) 1.386(11) yes
C(87) C(88) 1.380(10) yes
C(89) C(90) 1.456(15) yes
C(90) C(91) 1.518(14) yes
C(91) C(92) 1.488(14) yes
C(93) C(94) 1.540(15) yes
C(94) C(95) 1.540(17) yes
C(95) C(96) 1.540(16) yes
C(97) C(98) 1.554 yes
C(97) C(93) 1.531 yes
C(97) C(94) 1.075 yes
C(98) C(99) 1.548 yes
C(98) C(93) 0.880 yes
C(98) C(94) 1.722 yes
C(99) C(93) 1.558 yes
C(99) C(95) 1.635 yes
C(99) C(96) 0.966 yes
C(99) C(100) 1.545 yes
C(100) C(94) 1.452 yes
C(100) C(95) 1.028 yes
C(100) C(96) 1.803 yes
O(3) H(113) 0.619 no
N(1) H(1) 0.950 no
N(2) H(2) 0.950 no
C(6) H(3) 0.950 no
C(6) H(4) 0.950 no
C(6) H(5) 0.950 no
C(7) H(6) 0.950 no
C(7) H(7) 0.950 no
C(7) H(8) 0.950 no
C(8) H(9) 0.950 no
C(8) H(10) 0.950 no
C(8) H(11) 0.950 no
C(9) H(12) 0.950 no
C(9) H(13) 0.950 no
C(9) H(14) 0.950 no
C(10) H(15) 0.950 no
C(10) H(16) 0.950 no
C(10) H(17) 0.950 no
C(16) H(18) 0.950 no
C(16) H(19) 0.950 no
C(16) H(20) 0.950 no
C(17) H(21) 0.950 no
C(17) H(22) 0.950 no
C(17) H(23) 0.950 no
C(18) H(24) 0.950 no
C(18) H(25) 0.950 no
C(18) H(26) 0.950 no
C(19) H(27) 0.950 no
C(19) H(28) 0.950 no
C(19) H(29) 0.950 no
C(20) H(30) 0.950 no
C(20) H(31) 0.950 no
C(20) H(32) 0.950 no
C(26) H(33) 0.950 no
C(26) H(34) 0.950 no
C(26) H(35) 0.950 no
C(27) H(36) 0.950 no
C(27) H(37) 0.950 no
C(27) H(38) 0.950 no
C(28) H(39) 0.950 no
C(28) H(40) 0.950 no
C(28) H(41) 0.950 no
C(29) H(42) 0.950 no
C(29) H(43) 0.950 no
C(29) H(44) 0.950 no
C(30) H(45) 0.950 no
C(30) H(46) 0.950 no
C(30) H(47) 0.950 no
C(36) H(48) 0.950 no
C(36) H(49) 0.950 no
C(36) H(50) 0.950 no
C(37) H(51) 0.950 no
C(37) H(52) 0.950 no
C(37) H(53) 0.950 no
C(38) H(54) 0.950 no
C(38) H(55) 0.950 no
C(38) H(56) 0.950 no
C(39) H(57) 0.950 no
C(39) H(58) 0.950 no
C(39) H(59) 0.950 no
C(40) H(60) 0.950 no
C(40) H(61) 0.950 no
C(40) H(62) 0.950 no
C(42) H(63) 0.950 no
C(43) H(64) 0.950 no
C(44) H(65) 0.950 no
C(45) H(66) 0.950 no
C(46) H(67) 0.950 no
C(48) H(68) 0.950 no
C(49) H(69) 0.950 no
C(50) H(70) 0.950 no
C(51) H(71) 0.950 no
C(52) H(72) 0.950 no
C(54) H(73) 0.950 no
C(55) H(74) 0.950 no
C(56) H(75) 0.950 no
C(57) H(76) 0.950 no
C(58) H(77) 0.950 no
C(60) H(78) 0.950 no
C(61) H(79) 0.950 no
C(62) H(80) 0.950 no
C(63) H(81) 0.950 no
C(64) H(82) 0.950 no
C(66) H(83) 0.950 no
C(67) H(84) 0.950 no
C(68) H(85) 0.950 no
C(69) H(86) 0.950 no
C(70) H(87) 0.950 no
C(72) H(88) 0.950 no
C(73) H(89) 0.950 no
C(74) H(90) 0.950 no
C(75) H(91) 0.950 no
C(76) H(92) 0.950 no
C(78) H(93) 0.950 no
C(79) H(94) 0.950 no
C(80) H(95) 0.950 no
C(81) H(96) 0.950 no
C(82) H(97) 0.950 no
C(84) H(98) 0.950 no
C(85) H(99) 0.950 no
C(86) H(100) 0.950 no
C(87) H(101) 0.950 no
C(88) H(102) 0.950 no
C(89) H(103) 0.950 no
C(89) H(104) 0.950 no
C(90) H(105) 0.950 no
C(90) H(106) 0.950 no
C(91) H(107) 0.950 no
C(91) H(108) 0.950 no
C(92) H(109) 0.950 no
C(92) H(110) 0.950 no
C(93) H(111) 1.100(16) no
C(93) H(112) 1.100(19) no
C(94) H(113) 1.10(2) no
C(94) H(114) 1.100(19) no
C(95) H(115) 1.10(2) no
C(95) H(116) 1.10(2) no
C(96) H(117) 1.100(17) no
C(96) H(118) 1.100(18) no
C(97) H(114) 0.823 no
C(98) H(111) 0.967 no
C(100) H(115) 1.074 no

loop_
_geom_contact_atom_site_label_1
_geom_contact_atom_site_label_2
_geom_contact_distance
_geom_contact_site_symmetry_2
O(2) C(87) 3.548(12) 3_675
C(10) C(49) 3.543(12) .
C(10) C(50) 3.586(12) .
C(11) C(86) 3.534(10) 3_665
C(13) C(87) 3.472(10) 3_665
C(14) C(87) 3.497(10) 3_665
C(15) C(86) 3.531(10) 3_665
C(18) C(88) 3.577(11) 3_665
C(20) C(97) 3.535 1_545
C(24) C(74) 3.596(10) 1_545
C(24) C(75) 3.441(10) 1_545
C(25) C(75) 3.420(10) 1_545
C(31) C(67) 3.368(10) .
C(32) C(67) 3.576(10) .
C(36) C(67) 3.470(11) .
C(36) C(75) 3.595(11) 3_565
C(37) C(81) 3.579(11) 3_665
C(39) C(43) 3.561(12) .
C(43) C(39) 3.561(12) .
C(49) C(10) 3.543(12) .
C(50) C(10) 3.586(12) .
C(67) C(31) 3.368(10) .
C(67) C(32) 3.576(10) .
C(67) C(36) 3.470(11) .
C(74) C(24) 3.596(10) 1_565
C(75) C(24) 3.441(10) 1_565
C(75) C(25) 3.420(10) 1_565
C(75) C(36) 3.595(11) 3_565
C(79) C(97) 3.311 .
C(79) C(93) 3.298(13) .
C(80) C(93) 3.362(14) .
C(81) C(37) 3.579(11) 3_665
C(86) C(11) 3.534(10) 3_665
C(86) C(15) 3.531(10) 3_665
C(86) C(98) 3.544 3_675
C(86) C(96) 3.537(14) 3_675
C(87) O(2) 3.548(12) 3_675
C(87) C(13) 3.472(10) 3_665
C(87) C(14) 3.497(10) 3_665
C(88) C(18) 3.577(11) 3_665
C(97) C(20) 3.535 1_565
C(97) C(79) 3.311 .
C(98) C(86) 3.544 3_675
C(93) C(79) 3.298(13) .
C(93) C(80) 3.362(14) .
C(96) C(86) 3.537(14) 3_675
O(1) H(2) 3.007 .
O(1) H(5) 3.193 .
O(1) H(15) 2.921 .
O(1) H(18) 3.508 .
O(1) H(23) 2.914 .
O(1) H(56) 3.078 .
O(3) H(65) 3.129 1_655
O(3) H(66) 3.545 1_655
O(3) H(70) 3.511 2_655
O(3) H(94) 3.592 .
O(3) H(95) 3.434 .
O(3) H(105) 3.381 .
O(2) H(25) 2.776 3_665
O(2) H(45) 3.393 3_665
O(2) H(47) 3.311 3_665
O(2) H(48) 2.939 3_665
O(2) H(50) 3.582 3_665
O(2) H(100) 3.240 3_675
O(2) H(101) 2.951 3_675
C(6) H(81) 3.397 2_645
C(7) H(73) 3.456 1_545
C(7) H(74) 3.335 1_545
C(7) H(106) 3.248 2_645
C(7) H(108) 3.440 2_645
C(8) H(72) 3.184 2_545
C(8) H(74) 3.344 1_545
C(9) H(67) 3.382 2_545
C(10) H(63) 3.345 .
C(10) H(104) 3.210 .
C(11) H(100) 3.555 3_665
C(13) H(101) 3.549 3_665
C(14) H(101) 3.298 3_665
C(15) H(100) 3.310 3_665
C(16) H(110) 3.310 .
C(17) H(87) 2.982 3_665
C(17) H(97) 3.564 3_665
C(17) H(110) 3.382 .
C(18) H(27) 3.435 3_655
C(18) H(102) 3.396 3_665
C(18) H(111) 3.435(18) 3_665
C(18) H(112) 3.277(17) 3_665
C(19) H(24) 3.432 3_655
C(19) H(27) 3.485 3_655
C(19) H(101) 3.281 1_545
C(19) H(101) 3.236 3_665
C(19) H(102) 3.199 1_545
C(19) H(111) 3.287(17) 1_545
C(20) H(69) 3.328 2_645
C(20) H(70) 3.403 2_645
C(20) H(80) 3.081 1_545
C(20) H(81) 3.550 1_545
C(20) H(100) 3.532 3_665
C(20) H(111) 3.580(19) 1_545
C(20) H(114) 3.49(2) 1_545
C(21) H(91) 3.370 1_545
C(23) H(90) 3.497 1_545
C(24) H(91) 3.497 1_545
C(25) H(91) 3.133 1_545
C(26) H(46) 3.553 3_555
C(26) H(92) 2.803 3_565
C(26) H(118) 3.439(17) 1_445
C(27) H(72) 3.506 2_545
C(27) H(99) 3.420 3_565
C(28) H(67) 3.323 1_545
C(28) H(73) 3.132 1_545
C(29) H(79) 3.453 1_545
C(29) H(93) 2.760 1_545
C(29) H(102) 3.487 1_545
C(30) H(34) 3.278 3_555
C(30) H(91) 3.433 1_545
C(30) H(92) 3.385 1_545
C(30) H(101) 3.546 1_545
C(31) H(84) 3.049 .
C(33) H(83) 3.561 .
C(33) H(88) 3.285 .
C(35) H(84) 3.374 .
C(36) H(84) 3.104 .
C(36) H(85) 3.493 .
C(36) H(91) 3.428 3_565
C(36) H(117) 3.261(19) 3_665
C(37) H(96) 3.192 3_665
C(37) H(97) 3.317 .
C(38) H(88) 2.864 .
C(38) H(103) 2.943 .
C(39) H(64) 2.885 .
C(39) H(88) 3.510 .
C(39) H(89) 3.324 .
C(40) H(76) 3.460 2_545
C(40) H(98) 2.945 3_565
C(41) H(9) 3.155 2_555
C(41) H(10) 3.320 2_555
C(42) H(9) 3.562 2_555
C(42) H(10) 3.179 2_555
C(42) H(12) 3.491 .
C(42) H(16) 3.571 .
C(42) H(59) 3.539 .
C(42) H(89) 3.413 .
C(43) H(10) 3.047 2_555
C(43) H(12) 3.516 .
C(43) H(57) 3.416 .
C(43) H(58) 3.261 .
C(43) H(59) 3.423 .
C(43) H(74) 3.048 2_545
C(43) H(75) 3.334 2_545
C(43) H(89) 3.103 .
C(44) H(10) 3.009 2_555
C(44) H(74) 3.319 2_545
C(44) H(89) 3.358 .
C(44) H(90) 3.524 .
C(44) H(115) 2.972(18) 1_455
C(45) H(10) 3.104 2_555
C(45) H(13) 3.477 2_555
C(45) H(40) 3.252 1_565
C(45) H(90) 3.541 .
C(45) H(115) 2.991(16) 1_455
C(46) H(9) 3.166 2_555
C(46) H(10) 3.243 2_555
C(46) H(13) 2.902 2_555
C(46) H(40) 2.865 1_565
C(47) H(16) 3.186 .
C(47) H(19) 3.563 2_655
C(48) H(15) 3.509 .
C(48) H(16) 3.107 .
C(48) H(19) 2.985 2_655
C(48) H(104) 3.280 .
C(49) H(15) 3.170 .
C(49) H(16) 3.043 .
C(49) H(19) 2.914 2_655
C(49) H(32) 2.796 2_655
C(49) H(81) 3.441 2_645
C(49) H(104) 3.479 .
C(50) H(15) 3.463 .
C(50) H(16) 2.996 .
C(50) H(19) 3.421 2_655
C(50) H(32) 2.814 2_655
C(50) H(114) 3.457(18) 2_645
C(50) H(116) 3.405(17) 2_645
C(51) H(16) 3.004 .
C(51) H(36) 3.597 2_555
C(51) H(116) 3.059(16) 2_645
C(52) H(9) 3.563 2_555
C(52) H(16) 3.058 .
C(52) H(36) 3.515 2_555
C(53) H(13) 3.335 2_555
C(54) H(6) 3.117 1_565
C(54) H(13) 3.201 2_555
C(54) H(109) 3.422 2_655
C(55) H(6) 3.129 1_565
C(55) H(10) 3.458 1_565
C(55) H(13) 3.307 2_555
C(55) H(64) 3.149 2_555
C(55) H(108) 3.099 2_655
C(55) H(109) 3.334 2_655
C(56) H(13) 3.540 2_555
C(56) H(14) 3.214 2_555
C(56) H(57) 3.476 2_555
C(56) H(64) 3.039 2_555
C(56) H(86) 3.547 4_565
C(56) H(108) 3.215 2_655
C(56) H(109) 3.597 2_655
C(56) H(110) 3.263 2_655
C(57) H(14) 3.060 2_555
C(57) H(20) 3.523 2_655
C(57) H(62) 3.452 2_555
C(57) H(98) 3.312 4_565
C(57) H(99) 3.046 4_565
C(57) H(110) 3.304 2_655
C(58) H(9) 3.556 2_555
C(58) H(13) 3.536 2_555
C(58) H(14) 3.337 2_555
C(58) H(20) 3.339 2_655
C(58) H(99) 3.157 4_565
C(59) H(39) 3.162 1_565
C(60) H(39) 3.031 1_565
C(60) H(89) 3.585 .
C(60) H(103) 3.600 .
C(61) H(39) 3.218 1_565
C(61) H(43) 3.107 1_565
C(61) H(44) 3.229 1_565
C(61) H(93) 3.542 .
C(61) H(94) 3.213 .
C(61) H(103) 3.153 .
C(61) H(104) 3.560 .
C(61) H(105) 3.263 .
C(62) H(30) 3.236 1_565
C(62) H(31) 3.343 1_565
C(62) H(39) 3.454 1_565
C(62) H(44) 3.135 1_565
C(62) H(94) 3.210 .
C(62) H(105) 3.188 .
C(63) H(4) 2.996 2_655
C(63) H(30) 3.327 1_565
C(63) H(39) 3.523 1_565
C(63) H(69) 3.598 2_655
C(64) H(4) 3.503 2_655
C(64) H(39) 3.360 1_565
C(64) H(109) 3.517 2_655
C(65) H(52) 3.408 .
C(65) H(60) 3.498 3_565
C(65) H(61) 3.084 3_565
C(66) H(52) 3.268 .
C(66) H(60) 3.491 3_565
C(66) H(61) 2.913 3_565
C(66) H(84) 2.950 3_565
C(67) H(48) 3.482 .
C(67) H(49) 3.043 .
C(67) H(52) 3.076 .
C(67) H(61) 2.919 3_565
C(67) H(83) 3.258 3_565
C(67) H(84) 2.984 3_565
C(68) H(48) 3.366 .
C(68) H(49) 3.269 .
C(68) H(52) 2.964 .
C(68) H(61) 3.074 3_565
C(69) H(52) 3.011 .
C(69) H(61) 3.235 3_565
C(69) H(75) 3.252 4_564
C(69) H(107) 3.434 3_665
C(70) H(21) 3.086 3_665
C(70) H(52) 3.204 .
C(70) H(61) 3.240 3_565
C(71) H(42) 3.501 1_565
C(71) H(43) 3.224 1_565
C(72) H(43) 2.999 1_565
C(72) H(54) 3.559 .
C(72) H(55) 3.359 .
C(72) H(58) 3.138 .
C(73) H(43) 2.915 1_565
C(73) H(58) 2.963 .
C(73) H(78) 3.490 .
C(74) H(43) 3.016 1_565
C(74) H(49) 3.488 3_565
C(74) H(115) 3.290(16) 1_455
C(74) H(117) 2.818(14) 1_455
C(75) H(35) 3.512 3_565
C(75) H(43) 3.211 1_565
C(75) H(46) 3.107 1_565
C(75) H(49) 2.934 3_565
C(75) H(50) 3.472 3_565
C(75) H(117) 2.751(13) 1_455
C(76) H(34) 3.378 3_565
C(76) H(35) 3.157 3_565
C(76) H(42) 3.398 1_565
C(76) H(43) 3.297 1_565
C(76) H(46) 2.847 1_565
C(76) H(49) 3.119 3_565
C(76) H(60) 3.328 3_565
C(77) H(24) 3.463 3_665
C(77) H(55) 2.899 .
C(78) H(24) 3.243 3_665
C(78) H(42) 3.279 1_565
C(78) H(43) 3.386 1_565
C(78) H(55) 3.219 .
C(78) H(79) 3.017 .
C(79) H(24) 3.414 3_665
C(79) H(55) 3.502 .
C(79) H(79) 2.925 .
C(79) H(80) 3.466 .
C(79) H(105) 3.259 .
C(79) H(111) 2.955(18) .
C(79) H(112) 2.760(18) .
C(80) H(26) 3.374 3_665
C(80) H(55) 3.468 .
C(80) H(105) 3.334 .
C(80) H(107) 3.393 .
C(80) H(111) 3.45(2) .
C(80) H(112) 2.464(17) .
C(81) H(26) 3.262 3_665
C(81) H(51) 3.322 .
C(81) H(51) 3.220 3_665
C(81) H(52) 3.459 3_665
C(81) H(53) 3.478 3_665
C(81) H(55) 3.119 .
C(81) H(96) 2.995 3_665
C(81) H(97) 3.145 3_665
C(81) H(112) 3.486(17) .
C(82) H(21) 3.461 3_665
C(82) H(22) 3.409 3_665
C(82) H(26) 3.421 3_665
C(82) H(51) 3.042 .
C(82) H(55) 2.816 .
C(82) H(96) 2.885 3_665
C(83) H(21) 3.064 3_665
C(84) H(21) 2.945 3_665
C(84) H(33) 3.068 3_565
C(84) H(60) 3.205 3_565
C(84) H(61) 3.552 3_565
C(84) H(62) 3.499 3_565
C(84) H(76) 3.001 4_564
C(85) H(20) 3.383 3_665
C(85) H(21) 3.421 3_665
C(85) H(33) 2.829 3_565
C(85) H(37) 3.321 3_565
C(85) H(76) 2.993 4_564
C(85) H(77) 3.531 4_564
C(85) H(118) 3.497(15) 3_675
C(86) H(33) 3.281 3_565
C(86) H(37) 3.546 3_565
C(86) H(118) 2.665(16) 3_675
C(87) H(24) 3.200 3_665
C(87) H(27) 3.212 3_665
C(87) H(29) 3.196 1_565
C(87) H(46) 3.213 1_565
C(87) H(47) 3.457 1_565
C(87) H(118) 3.166(17) 3_675
C(88) H(24) 2.806 3_665
C(88) H(29) 3.405 1_565
C(88) H(42) 3.351 1_565
C(88) H(46) 3.081 1_565
C(89) H(15) 3.024 .
C(89) H(17) 3.598 .
C(89) H(54) 3.346 .
C(89) H(56) 3.305 .
C(89) H(79) 3.494 .
C(90) H(7) 3.078 2_655
C(90) H(95) 3.583 .
C(91) H(7) 3.144 2_655
C(91) H(86) 3.322 3_665
C(91) H(95) 3.450 .
C(91) H(113) 3.581(18) .
C(92) H(7) 3.516 2_655
C(92) H(20) 3.343 .
C(92) H(23) 3.155 .
C(92) H(82) 3.479 2_645
C(97) H(31) 2.722 1_565
C(97) H(32) 3.539 1_565
C(97) H(70) 3.384 2_655
C(97) H(80) 2.998 .
C(97) H(94) 2.568 .
C(97) H(95) 3.318 .
C(97) H(105) 3.428 .
C(98) H(25) 3.230 3_665
C(98) H(27) 3.077 1_565
C(98) H(31) 3.021 1_565
C(98) H(94) 3.297 .
C(98) H(100) 2.861 3_675
C(98) H(101) 3.062 3_675
C(99) H(48) 3.138 3_665
C(99) H(100) 3.234 3_675
C(99) H(101) 3.541 3_675
C(100) H(65) 3.066 1_655
C(100) H(66) 3.502 1_655
C(100) H(85) 3.461 3_665
C(100) H(90) 3.094 1_655
C(93) H(25) 3.081 3_665
C(93) H(26) 3.597 3_665
C(93) H(27) 3.567 1_565
C(93) H(31) 3.579 1_565
C(93) H(94) 2.919 .
C(93) H(95) 3.048 .
C(94) H(70) 3.586 2_655
C(94) H(94) 3.386 .
C(94) H(95) 3.453 .
C(95) H(65) 3.463 1_655
C(95) H(66) 3.183 1_655
C(95) H(71) 3.416 2_655
C(95) H(90) 3.193 1_655
C(95) H(100) 3.390 3_675
C(96) H(37) 3.531 1_665
C(96) H(45) 3.492 3_665
C(96) H(48) 3.444 3_665
C(96) H(90) 3.171 1_655
C(96) H(91) 3.228 1_655
C(96) H(100) 3.014 3_675
H(2) O(1) 3.007 .
H(3) H(68) 2.957 2_645
H(3) H(106) 2.966 2_645
H(4) C(63) 2.996 2_645
H(4) C(64) 3.503 2_645
H(4) H(69) 3.471 .
H(4) H(70) 3.233 .
H(4) H(81) 2.566 2_645
H(4) H(82) 3.456 2_645
H(5) O(1) 3.193 .
H(5) H(82) 3.578 2_645
H(5) H(109) 3.591 .
H(6) C(54) 3.117 1_545
H(6) C(55) 3.129 1_545
H(6) H(73) 2.574 1_545
H(6) H(74) 2.641 1_545
H(6) H(82) 3.506 1_545
H(6) H(108) 3.485 2_645
H(6) H(109) 3.555 2_645
H(7) C(90) 3.078 2_645
H(7) C(91) 3.144 2_645
H(7) C(92) 3.516 2_645
H(7) H(74) 3.238 1_545
H(7) H(106) 2.336 2_645
H(7) H(108) 2.612 2_645
H(7) H(109) 2.974 2_645
H(8) H(69) 3.479 2_645
H(8) H(81) 3.402 1_545
H(8) H(106) 3.521 2_645
H(9) C(41) 3.155 2_545
H(9) C(42) 3.562 2_545
H(9) C(46) 3.166 2_545
H(9) C(52) 3.563 2_545
H(9) C(58) 3.556 2_545
H(9) H(67) 3.411 2_545
H(9) H(72) 2.668 2_545
H(9) H(77) 3.480 2_545
H(10) C(41) 3.320 2_545
H(10) C(42) 3.179 2_545
H(10) C(43) 3.047 2_545
H(10) C(44) 3.009 2_545
H(10) C(45) 3.104 2_545
H(10) C(46) 3.243 2_545
H(10) C(55) 3.458 1_545
H(10) H(64) 3.521 2_545
H(10) H(65) 3.467 2_545
H(10) H(72) 3.249 2_545
H(10) H(74) 2.569 1_545
H(11) H(72) 3.133 2_545
H(11) H(73) 3.488 1_545
H(11) H(74) 3.345 1_545
H(12) C(42) 3.491 .
H(12) C(43) 3.516 .
H(12) H(63) 2.844 .
H(12) H(64) 2.918 .
H(13) C(45) 3.477 2_545
H(13) C(46) 2.902 2_545
H(13) C(53) 3.335 2_545
H(13) C(54) 3.201 2_545
H(13) C(55) 3.307 2_545
H(13) C(56) 3.540 2_545
H(13) C(58) 3.536 2_545
H(13) H(66) 3.468 2_545
H(13) H(67) 2.433 2_545
H(13) H(73) 3.582 2_545
H(14) C(56) 3.214 2_545
H(14) C(57) 3.060 2_545
H(14) C(58) 3.337 2_545
H(14) H(75) 3.562 2_545
H(14) H(76) 3.320 2_545
H(15) O(1) 2.921 .
H(15) C(48) 3.509 .
H(15) C(49) 3.170 .
H(15) C(50) 3.463 .
H(15) C(89) 3.024 .
H(15) H(69) 3.263 .
H(15) H(103) 3.251 .
H(15) H(104) 2.501 .
H(16) C(42) 3.571 .
H(16) C(47) 3.186 .
H(16) C(48) 3.107 .
H(16) C(49) 3.043 .
H(16) C(50) 2.996 .
H(16) C(51) 3.004 .
H(16) C(52) 3.058 .
H(16) H(63) 2.621 .
H(16) H(69) 3.562 .
H(16) H(70) 3.501 .
H(16) H(71) 3.506 .
H(16) H(72) 3.571 .
H(16) H(104) 3.424 .
H(17) C(89) 3.598 .
H(17) H(63) 3.227 .
H(17) H(103) 3.393 .
H(17) H(104) 3.270 .
H(18) O(1) 3.508 .
H(18) H(110) 3.220 .
H(19) C(47) 3.563 2_645
H(19) C(48) 2.985 2_645
H(19) C(49) 2.914 2_645
H(19) C(50) 3.421 2_645
H(19) H(68) 3.194 2_645
H(19) H(69) 3.079 2_645
H(19) H(77) 3.245 2_645
H(19) H(99) 3.450 3_665
H(20) C(57) 3.523 2_645
H(20) C(58) 3.339 2_645
H(20) C(85) 3.383 3_665
H(20) C(92) 3.343 .
H(20) H(76) 3.486 2_645
H(20) H(77) 3.159 2_645
H(20) H(99) 3.106 3_665
H(20) H(109) 3.553 .
H(20) H(110) 2.572 .
H(21) C(70) 3.086 3_665
H(21) C(82) 3.461 3_665
H(21) C(83) 3.064 3_665
H(21) C(84) 2.945 3_665
H(21) C(85) 3.421 3_665
H(21) H(87) 2.149 3_665
H(21) H(97) 3.085 3_665
H(21) H(98) 3.105 3_665
H(21) H(110) 3.400 .
H(22) C(82) 3.409 3_665
H(22) H(87) 3.223 3_665
H(22) H(96) 3.387 .
H(22) H(97) 3.148 3_665
H(23) O(1) 2.914 .
H(23) C(92) 3.155 .
H(23) H(87) 3.238 3_665
H(23) H(110) 2.570 .
H(24) C(19) 3.432 3_655
H(24) C(77) 3.463 3_665
H(24) C(78) 3.243 3_665
H(24) C(79) 3.414 3_665
H(24) C(87) 3.200 3_665
H(24) C(88) 2.806 3_665
H(24) H(27) 2.869 3_655
H(24) H(28) 3.478 3_655
H(24) H(29) 3.427 3_655
H(24) H(93) 3.513 3_665
H(24) H(101) 3.206 3_665
H(24) H(102) 2.495 3_665
H(24) H(111) 3.171 3_665
H(24) H(112) 3.359 3_665
H(25) O(2) 2.776 3_665
H(25) C(98) 3.230 3_665
H(25) C(93) 3.081 3_665
H(25) H(27) 3.138 3_655
H(25) H(101) 3.390 1_545
H(25) H(111) 2.998 3_665
H(25) H(112) 2.956 3_665
H(26) C(80) 3.374 3_665
H(26) C(81) 3.262 3_665
H(26) C(82) 3.421 3_665
H(26) C(93) 3.597 3_665
H(26) H(112) 2.987 3_665
H(27) C(18) 3.435 3_655
H(27) C(19) 3.485 3_655
H(27) C(87) 3.212 3_665
H(27) C(98) 3.077 1_545
H(27) C(93) 3.567 1_545
H(27) H(24) 2.869 3_655
H(27) H(25) 3.138 3_655
H(27) H(27) 3.153 3_655
H(27) H(29) 2.954 3_655
H(27) H(101) 3.448 1_545
H(27) H(101) 2.500 3_665
H(27) H(102) 3.351 1_545
H(27) H(111) 2.618 1_545
H(28) H(24) 3.478 3_655
H(28) H(93) 3.177 1_545
H(28) H(101) 3.572 1_545
H(28) H(102) 2.869 1_545
H(28) H(111) 3.155 1_545
H(29) C(87) 3.196 1_545
H(29) C(88) 3.405 1_545
H(29) H(24) 3.427 3_655
H(29) H(27) 2.954 3_655
H(29) H(29) 3.510 3_655
H(29) H(101) 2.455 1_545
H(29) H(102) 2.872 1_545
H(30) C(62) 3.236 1_545
H(30) C(63) 3.327 1_545
H(30) H(69) 3.198 2_645
H(30) H(80) 2.851 1_545
H(30) H(81) 3.019 1_545
H(31) C(62) 3.343 1_545
H(31) C(97) 2.722 1_545
H(31) C(98) 3.021 1_545
H(31) C(93) 3.579 1_545
H(31) H(70) 3.432 2_645
H(31) H(80) 2.580 1_545
H(31) H(94) 3.485 1_545
H(31) H(100) 3.432 3_665
H(31) H(111) 2.690 1_545
H(31) H(114) 2.831 1_545
H(32) C(49) 2.796 2_645
H(32) C(50) 2.814 2_645
H(32) C(97) 3.539 1_545
H(32) H(69) 2.617 2_645
H(32) H(70) 2.640 2_645
H(32) H(80) 3.366 1_545
H(32) H(81) 3.430 1_545
H(32) H(100) 3.268 3_665
H(32) H(114) 3.279 1_545
H(33) C(84) 3.068 3_565
H(33) C(85) 2.829 3_565
H(33) C(86) 3.281 3_565
H(33) H(92) 2.896 3_565
H(33) H(98) 3.303 3_565
H(33) H(99) 2.945 3_565
H(33) H(118) 3.070 1_445
H(34) C(30) 3.278 3_555
H(34) C(76) 3.378 3_565
H(34) H(34) 3.552 3_555
H(34) H(45) 2.958 3_555
H(34) H(46) 2.734 3_555
H(34) H(91) 3.158 1_545
H(34) H(91) 3.160 3_565
H(34) H(92) 2.584 3_565
H(34) H(118) 3.092 1_445
H(35) C(75) 3.512 3_565
H(35) C(76) 3.157 3_565
H(35) H(91) 3.182 3_565
H(35) H(92) 2.468 3_565
H(36) C(51) 3.597 2_545
H(36) C(52) 3.515 2_545
H(36) H(71) 3.073 2_545
H(36) H(72) 2.890 2_545
H(37) C(85) 3.321 3_565
H(37) C(86) 3.546 3_565
H(37) C(96) 3.531 1_445
H(37) H(71) 3.259 2_545
H(37) H(99) 2.875 3_565
H(37) H(100) 3.304 3_565
H(37) H(116) 2.916 1_445
H(37) H(118) 2.734 1_445
H(38) H(72) 3.494 2_545
H(38) H(76) 3.545 2_545
H(38) H(77) 3.245 2_545
H(38) H(99) 3.080 3_565
H(39) C(59) 3.162 1_545
H(39) C(60) 3.031 1_545
H(39) C(61) 3.218 1_545
H(39) C(62) 3.454 1_545
H(39) C(63) 3.523 1_545
H(39) C(64) 3.360 1_545
H(39) H(67) 3.551 1_545
H(39) H(73) 3.175 1_545
H(39) H(78) 3.391 1_545
H(40) C(45) 3.252 1_545
H(40) C(46) 2.865 1_545
H(40) H(66) 3.256 1_545
H(40) H(67) 2.581 1_545
H(40) H(73) 3.027 1_545
H(40) H(90) 3.227 1_545
H(41) H(67) 3.405 1_545
H(41) H(73) 2.687 1_545
H(42) C(71) 3.501 1_545
H(42) C(76) 3.398 1_545
H(42) C(78) 3.279 1_545
H(42) C(88) 3.351 1_545
H(42) H(93) 2.365 1_545
H(42) H(102) 2.580 1_545
H(43) C(61) 3.107 1_545
H(43) C(71) 3.224 1_545
H(43) C(72) 2.999 1_545
H(43) C(73) 2.915 1_545
H(43) C(74) 3.016 1_545
H(43) C(75) 3.211 1_545
H(43) C(76) 3.297 1_545
H(43) C(78) 3.386 1_545
H(43) H(79) 2.863 1_545
H(43) H(88) 3.470 1_545
H(43) H(89) 3.362 1_545
H(43) H(90) 3.486 1_545
H(43) H(93) 2.474 1_545
H(44) C(61) 3.229 1_545
H(44) C(62) 3.135 1_545
H(44) H(79) 3.234 1_545
H(44) H(80) 3.074 1_545
H(44) H(93) 3.026 1_545
H(45) O(2) 3.393 3_665
H(45) C(96) 3.492 3_665
H(45) H(34) 2.958 3_555
H(45) H(91) 3.103 3_565
H(45) H(117) 3.157 3_665
H(45) H(118) 3.390 3_665
H(46) C(26) 3.553 3_555
H(46) C(75) 3.107 1_545
H(46) C(76) 2.847 1_545
H(46) C(87) 3.213 1_545
H(46) C(88) 3.081 1_545
H(46) H(34) 2.734 3_555
H(46) H(91) 2.948 1_545
H(46) H(92) 2.466 1_545
H(46) H(101) 3.243 1_545
H(46) H(102) 3.026 1_545
H(47) O(2) 3.311 3_665
H(47) C(87) 3.457 1_545
H(47) H(101) 3.043 1_545
H(47) H(102) 3.385 1_545
H(48) O(2) 2.939 3_665
H(48) C(67) 3.482 .
H(48) C(68) 3.366 .
H(48) C(99) 3.138 3_665
H(48) C(96) 3.444 3_665
H(48) H(84) 3.357 .
H(48) H(85) 3.176 .
H(48) H(112) 3.349 3_665
H(48) H(117) 2.907 3_665
H(49) C(67) 3.043 .
H(49) C(68) 3.269 .
H(49) C(74) 3.488 3_565
H(49) C(75) 2.934 3_565
H(49) C(76) 3.119 3_565
H(49) H(84) 2.520 .
H(49) H(85) 2.985 .
H(49) H(91) 2.994 3_565
H(49) H(92) 3.279 3_565
H(49) H(117) 3.176 3_665
H(50) O(2) 3.582 3_665
H(50) C(75) 3.472 3_565
H(50) H(91) 3.101 3_565
H(50) H(92) 3.569 3_565
H(50) H(117) 3.160 3_665
H(51) C(81) 3.322 .
H(51) C(81) 3.220 3_665
H(51) C(82) 3.042 .
H(51) H(96) 3.193 .
H(51) H(96) 2.726 3_665
H(51) H(97) 2.680 .
H(52) C(65) 3.408 .
H(52) C(66) 3.268 .
H(52) C(67) 3.076 .
H(52) C(68) 2.964 .
H(52) C(69) 3.011 .
H(52) C(70) 3.204 .
H(52) C(81) 3.459 3_665
H(52) H(84) 3.552 .
H(52) H(85) 3.405 .
H(52) H(86) 3.464 .
H(52) H(95) 3.392 3_665
H(52) H(96) 3.006 3_665
H(52) H(97) 3.097 .
H(52) H(112) 3.273 3_665
H(53) C(81) 3.478 3_665
H(53) H(96) 3.346 3_665
H(53) H(112) 3.144 3_665
H(54) C(72) 3.559 .
H(54) C(89) 3.346 .
H(54) H(78) 3.569 .
H(54) H(79) 3.421 .
H(54) H(88) 2.650 .
H(54) H(103) 2.530 .
H(55) C(72) 3.359 .
H(55) C(77) 2.899 .
H(55) C(78) 3.219 .
H(55) C(79) 3.502 .
H(55) C(80) 3.468 .
H(55) C(81) 3.119 .
H(55) C(82) 2.816 .
H(55) H(88) 2.435 .
H(55) H(96) 3.597 .
H(55) H(97) 3.165 .
H(55) H(103) 3.178 .
H(56) O(1) 3.078 .
H(56) C(89) 3.305 .
H(56) H(103) 2.671 .
H(57) C(43) 3.416 .
H(57) C(56) 3.476 2_545
H(57) H(64) 2.581 .
H(57) H(75) 2.977 2_545
H(58) C(43) 3.261 .
H(58) C(72) 3.138 .
H(58) C(73) 2.963 .
H(58) H(63) 3.535 .
H(58) H(64) 2.765 .
H(58) H(88) 2.732 .
H(58) H(89) 2.400 .
H(59) C(42) 3.539 .
H(59) C(43) 3.423 .
H(59) H(63) 3.030 .
H(59) H(64) 2.819 .
H(60) C(65) 3.498 3_565
H(60) C(66) 3.491 3_565
H(60) C(76) 3.328 3_565
H(60) C(84) 3.205 3_565
H(60) H(92) 2.890 3_565
H(60) H(98) 2.743 3_565
H(61) C(65) 3.084 3_565
H(61) C(66) 2.913 3_565
H(61) C(67) 2.919 3_565
H(61) C(68) 3.074 3_565
H(61) C(69) 3.235 3_565
H(61) C(70) 3.240 3_565
H(61) C(84) 3.552 3_565
H(61) H(76) 3.332 2_545
H(61) H(83) 3.377 3_565
H(61) H(84) 3.528 .
H(61) H(84) 3.381 3_565
H(61) H(85) 3.589 3_565
H(61) H(98) 2.747 3_565
H(62) C(57) 3.452 2_545
H(62) C(84) 3.499 3_565
H(62) H(76) 2.796 2_545
H(62) H(98) 2.842 3_565
H(63) C(10) 3.345 .
H(63) H(12) 2.844 .
H(63) H(16) 2.621 .
H(63) H(17) 3.227 .
H(63) H(58) 3.535 .
H(63) H(59) 3.030 .
H(64) C(39) 2.885 .
H(64) C(55) 3.149 2_545
H(64) C(56) 3.039 2_545
H(64) H(10) 3.521 2_555
H(64) H(12) 2.918 .
H(64) H(57) 2.581 .
H(64) H(58) 2.765 .
H(64) H(59) 2.819 .
H(64) H(74) 2.774 2_545
H(64) H(75) 2.566 2_545
H(64) H(89) 3.273 .
H(65) O(3) 3.129 1_455
H(65) C(100) 3.066 1_455
H(65) C(95) 3.463 1_455
H(65) H(10) 3.467 2_555
H(65) H(74) 3.258 2_545
H(65) H(75) 3.291 2_545
H(65) H(85) 3.550 3_565
H(65) H(90) 3.534 .
H(65) H(108) 3.448 1_455
H(65) H(113) 3.092 1_455
H(65) H(115) 2.508 1_455
H(66) O(3) 3.545 1_455
H(66) C(100) 3.502 1_455
H(66) C(95) 3.183 1_455
H(66) H(13) 3.468 2_555
H(66) H(40) 3.256 1_565
H(66) H(71) 2.792 2_555
H(66) H(90) 3.561 .
H(66) H(115) 2.538 1_455
H(66) H(116) 2.924 1_455
H(67) C(9) 3.382 2_555
H(67) C(28) 3.323 1_565
H(67) H(9) 3.411 2_555
H(67) H(13) 2.433 2_555
H(67) H(39) 3.551 1_565
H(67) H(40) 2.581 1_565
H(67) H(41) 3.405 1_565
H(68) H(3) 2.957 2_655
H(68) H(19) 3.194 2_655
H(68) H(104) 2.866 .
H(69) C(20) 3.328 2_655
H(69) C(63) 3.598 2_645
H(69) H(4) 3.471 .
H(69) H(8) 3.479 2_655
H(69) H(15) 3.263 .
H(69) H(16) 3.562 .
H(69) H(19) 3.079 2_655
H(69) H(30) 3.198 2_655
H(69) H(32) 2.617 2_655
H(69) H(81) 2.662 2_645
H(69) H(104) 3.258 .
H(70) O(3) 3.511 2_645
H(70) C(20) 3.403 2_655
H(70) C(97) 3.384 2_645
H(70) C(94) 3.586 2_645
H(70) H(4) 3.233 .
H(70) H(16) 3.501 .
H(70) H(31) 3.432 2_655
H(70) H(32) 2.640 2_655
H(70) H(81) 3.246 2_645
H(70) H(114) 2.645 2_645
H(70) H(116) 3.083 2_645
H(71) C(95) 3.416 2_645
H(71) H(16) 3.506 .
H(71) H(36) 3.073 2_555
H(71) H(37) 3.259 2_555
H(71) H(66) 2.792 2_545
H(71) H(116) 2.399 2_645
H(72) C(8) 3.184 2_555
H(72) C(27) 3.506 2_555
H(72) H(9) 2.668 2_555
H(72) H(10) 3.249 2_555
H(72) H(11) 3.133 2_555
H(72) H(16) 3.571 .
H(72) H(36) 2.890 2_555
H(72) H(38) 3.494 2_555
H(73) C(7) 3.456 1_565
H(73) C(28) 3.132 1_565
H(73) H(6) 2.574 1_565
H(73) H(11) 3.488 1_565
H(73) H(13) 3.582 2_555
H(73) H(39) 3.175 1_565
H(73) H(40) 3.027 1_565
H(73) H(41) 2.687 1_565
H(74) C(7) 3.335 1_565
H(74) C(8) 3.344 1_565
H(74) C(43) 3.048 2_555
H(74) C(44) 3.319 2_555
H(74) H(6) 2.641 1_565
H(74) H(7) 3.238 1_565
H(74) H(10) 2.569 1_565
H(74) H(11) 3.345 1_565
H(74) H(64) 2.774 2_555
H(74) H(65) 3.258 2_555
H(74) H(108) 2.903 2_655
H(75) C(43) 3.334 2_555
H(75) C(69) 3.252 4_565
H(75) H(14) 3.562 2_555
H(75) H(57) 2.977 2_555
H(75) H(64) 2.566 2_555
H(75) H(65) 3.291 2_555
H(75) H(86) 2.793 4_565
H(75) H(107) 3.509 2_655
H(75) H(108) 3.095 2_655
H(75) H(110) 3.504 2_655
H(76) C(40) 3.460 2_555
H(76) C(84) 3.001 4_565
H(76) C(85) 2.993 4_565
H(76) H(14) 3.320 2_555
H(76) H(20) 3.486 2_655
H(76) H(38) 3.545 2_555
H(76) H(61) 3.332 2_555
H(76) H(62) 2.796 2_555
H(76) H(98) 2.388 4_565
H(76) H(99) 2.392 4_565
H(76) H(110) 3.572 2_655
H(77) C(85) 3.531 4_565
H(77) H(9) 3.480 2_555
H(77) H(19) 3.245 2_655
H(77) H(20) 3.159 2_655
H(77) H(38) 3.245 2_555
H(77) H(99) 2.605 4_565
H(78) C(73) 3.490 .
H(78) H(39) 3.391 1_565
H(78) H(54) 3.569 .
H(78) H(89) 2.847 .
H(78) H(103) 3.595 .
H(79) C(29) 3.453 1_565
H(79) C(78) 3.017 .
H(79) C(79) 2.925 .
H(79) C(89) 3.494 .
H(79) H(43) 2.863 1_565
H(79) H(44) 3.234 1_565
H(79) H(54) 3.421 .
H(79) H(88) 3.301 .
H(79) H(93) 2.753 .
H(79) H(94) 2.602 .
H(79) H(103) 2.814 .
H(79) H(105) 3.110 .
H(80) C(20) 3.081 1_565
H(80) C(79) 3.466 .
H(80) C(97) 2.998 .
H(80) H(30) 2.851 1_565
H(80) H(31) 2.580 1_565
H(80) H(32) 3.366 1_565
H(80) H(44) 3.074 1_565
H(80) H(94) 2.589 .
H(80) H(105) 2.968 .
H(80) H(114) 3.088 .
H(81) C(6) 3.397 2_655
H(81) C(20) 3.550 1_565
H(81) C(49) 3.441 2_655
H(81) H(4) 2.566 2_655
H(81) H(8) 3.402 1_565
H(81) H(30) 3.019 1_565
H(81) H(32) 3.430 1_565
H(81) H(69) 2.662 2_655
H(81) H(70) 3.246 2_655
H(82) C(92) 3.479 2_655
H(82) H(4) 3.456 2_655
H(82) H(5) 3.578 2_655
H(82) H(6) 3.506 1_565
H(82) H(109) 2.601 2_655
H(83) C(33) 3.561 .
H(83) C(67) 3.258 3_565
H(83) H(61) 3.377 3_565
H(83) H(84) 2.449 3_565
H(84) C(31) 3.049 .
H(84) C(35) 3.374 .
H(84) C(36) 3.104 .
H(84) C(66) 2.950 3_565
H(84) C(67) 2.984 3_565
H(84) H(48) 3.357 .
H(84) H(49) 2.520 .
H(84) H(52) 3.552 .
H(84) H(61) 3.528 .
H(84) H(61) 3.381 3_565
H(84) H(83) 2.449 3_565
H(84) H(84) 2.538 3_565
H(85) C(36) 3.493 .
H(85) C(100) 3.461 3_665
H(85) H(48) 3.176 .
H(85) H(49) 2.985 .
H(85) H(52) 3.405 .
H(85) H(61) 3.589 3_565
H(85) H(65) 3.550 3_565
H(86) C(56) 3.547 4_564
H(86) C(91) 3.322 3_665
H(86) H(52) 3.464 .
H(86) H(75) 2.793 4_564
H(86) H(95) 3.148 3_665
H(86) H(107) 2.538 3_665
H(86) H(108) 3.352 3_665
H(86) H(113) 3.551 3_665
H(87) C(17) 2.982 3_665
H(87) H(21) 2.149 3_665
H(87) H(22) 3.223 3_665
H(87) H(23) 3.238 3_665
H(87) H(96) 3.393 3_665
H(88) C(33) 3.285 .
H(88) C(38) 2.864 .
H(88) C(39) 3.510 .
H(88) H(43) 3.470 1_565
H(88) H(54) 2.650 .
H(88) H(55) 2.435 .
H(88) H(58) 2.732 .
H(88) H(79) 3.301 .
H(89) C(39) 3.324 .
H(89) C(42) 3.413 .
H(89) C(43) 3.103 .
H(89) C(44) 3.358 .
H(89) C(60) 3.585 .
H(89) H(43) 3.362 1_565
H(89) H(58) 2.400 .
H(89) H(64) 3.273 .
H(89) H(78) 2.847 .
H(90) C(23) 3.497 1_565
H(90) C(44) 3.524 .
H(90) C(45) 3.541 .
H(90) C(100) 3.094 1_455
H(90) C(95) 3.193 1_455
H(90) C(96) 3.171 1_455
H(90) H(40) 3.227 1_565
H(90) H(43) 3.486 1_565
H(90) H(65) 3.534 .
H(90) H(66) 3.561 .
H(90) H(115) 2.440 1_455
H(90) H(117) 2.398 1_455
H(91) C(21) 3.370 1_565
H(91) C(24) 3.497 1_565
H(91) C(25) 3.133 1_565
H(91) C(30) 3.433 1_565
H(91) C(36) 3.428 3_565
H(91) C(96) 3.228 1_455
H(91) H(34) 3.158 1_565
H(91) H(34) 3.160 3_565
H(91) H(35) 3.182 3_565
H(91) H(45) 3.103 3_565
H(91) H(46) 2.948 1_565
H(91) H(49) 2.994 3_565
H(91) H(50) 3.101 3_565
H(91) H(117) 2.236 1_455
H(91) H(118) 3.381 1_455
H(92) C(26) 2.803 3_565
H(92) C(30) 3.385 1_565
H(92) H(33) 2.896 3_565
H(92) H(34) 2.584 3_565
H(92) H(35) 2.468 3_565
H(92) H(46) 2.466 1_565
H(92) H(49) 3.279 3_565
H(92) H(50) 3.569 3_565
H(92) H(60) 2.890 3_565
H(93) C(29) 2.760 1_565
H(93) C(61) 3.542 .
H(93) H(24) 3.513 3_665
H(93) H(28) 3.177 1_565
H(93) H(42) 2.365 1_565
H(93) H(43) 2.474 1_565
H(93) H(44) 3.026 1_565
H(93) H(79) 2.753 .
H(94) O(3) 3.592 .
H(94) C(61) 3.213 .
H(94) C(62) 3.210 .
H(94) C(97) 2.568 .
H(94) C(98) 3.297 .
H(94) C(93) 2.919 .
H(94) C(94) 3.386 .
H(94) H(31) 3.485 1_565
H(94) H(79) 2.602 .
H(94) H(80) 2.589 .
H(94) H(105) 2.808 .
H(94) H(111) 2.471 .
H(94) H(112) 2.667 .
H(94) H(113) 3.389 .
H(94) H(114) 3.237 .
H(95) O(3) 3.434 .
H(95) C(90) 3.583 .
H(95) C(91) 3.450 .
H(95) C(97) 3.318 .
H(95) C(93) 3.048 .
H(95) C(94) 3.453 .
H(95) H(52) 3.392 3_665
H(95) H(86) 3.148 3_665
H(95) H(105) 2.963 .
H(95) H(107) 2.660 .
H(95) H(111) 3.402 .
H(95) H(112) 2.124 .
H(95) H(113) 2.902 .
H(96) C(37) 3.192 3_665
H(96) C(81) 2.995 3_665
H(96) C(82) 2.885 3_665
H(96) H(22) 3.387 .
H(96) H(51) 3.193 .
H(96) H(51) 2.726 3_665
H(96) H(52) 3.006 3_665
H(96) H(53) 3.346 3_665
H(96) H(55) 3.597 .
H(96) H(87) 3.393 3_665
H(96) H(96) 2.468 3_665
H(96) H(97) 2.199 3_665
H(97) C(17) 3.564 3_665
H(97) C(37) 3.317 .
H(97) C(81) 3.145 3_665
H(97) H(21) 3.085 3_665
H(97) H(22) 3.148 3_665
H(97) H(51) 2.680 .
H(97) H(52) 3.097 .
H(97) H(55) 3.165 .
H(97) H(96) 2.199 3_665
H(98) C(40) 2.945 3_565
H(98) C(57) 3.312 4_564
H(98) H(21) 3.105 3_665
H(98) H(33) 3.303 3_565
H(98) H(60) 2.743 3_565
H(98) H(61) 2.747 3_565
H(98) H(62) 2.842 3_565
H(98) H(76) 2.388 4_564
H(99) C(27) 3.420 3_565
H(99) C(57) 3.046 4_564
H(99) C(58) 3.157 4_564
H(99) H(19) 3.450 3_665
H(99) H(20) 3.106 3_665
H(99) H(33) 2.945 3_565
H(99) H(37) 2.875 3_565
H(99) H(38) 3.080 3_565
H(99) H(76) 2.392 4_564
H(99) H(77) 2.605 4_564
H(100) O(2) 3.240 3_675
H(100) C(11) 3.555 3_665
H(100) C(15) 3.310 3_665
H(100) C(20) 3.532 3_665
H(100) C(98) 2.861 3_675
H(100) C(99) 3.234 3_675
H(100) C(95) 3.390 3_675
H(100) C(96) 3.014 3_675
H(100) H(31) 3.432 3_665
H(100) H(32) 3.268 3_665
H(100) H(37) 3.304 3_565
H(100) H(111) 3.493 3_675
H(100) H(116) 2.968 3_675
H(100) H(118) 2.288 3_675
H(101) O(2) 2.951 3_675
H(101) C(13) 3.549 3_665
H(101) C(14) 3.298 3_665
H(101) C(19) 3.281 1_565
H(101) C(19) 3.236 3_665
H(101) C(30) 3.546 1_565
H(101) C(98) 3.062 3_675
H(101) C(99) 3.541 3_675
H(101) H(24) 3.206 3_665
H(101) H(25) 3.390 1_565
H(101) H(27) 3.448 1_565
H(101) H(27) 2.500 3_665
H(101) H(28) 3.572 1_565
H(101) H(29) 2.455 1_565
H(101) H(46) 3.243 1_565
H(101) H(47) 3.043 1_565
H(101) H(111) 3.373 3_675
H(101) H(118) 3.177 3_675
H(102) C(18) 3.396 3_665
H(102) C(19) 3.199 1_565
H(102) C(29) 3.487 1_565
H(102) H(24) 2.495 3_665
H(102) H(27) 3.351 1_565
H(102) H(28) 2.869 1_565
H(102) H(29) 2.872 1_565
H(102) H(42) 2.580 1_565
H(102) H(46) 3.026 1_565
H(102) H(47) 3.385 1_565
H(103) C(38) 2.943 .
H(103) C(60) 3.600 .
H(103) C(61) 3.153 .
H(103) H(15) 3.251 .
H(103) H(17) 3.393 .
H(103) H(54) 2.530 .
H(103) H(55) 3.178 .
H(103) H(56) 2.671 .
H(103) H(78) 3.595 .
H(103) H(79) 2.814 .
H(104) C(10) 3.210 .
H(104) C(48) 3.280 .
H(104) C(49) 3.479 .
H(104) C(61) 3.560 .
H(104) H(15) 2.501 .
H(104) H(16) 3.424 .
H(104) H(17) 3.270 .
H(104) H(68) 2.866 .
H(104) H(69) 3.258 .
H(105) O(3) 3.381 .
H(105) C(61) 3.263 .
H(105) C(62) 3.188 .
H(105) C(79) 3.259 .
H(105) C(80) 3.334 .
H(105) C(97) 3.428 .
H(105) H(79) 3.110 .
H(105) H(80) 2.968 .
H(105) H(94) 2.808 .
H(105) H(95) 2.963 .
H(105) H(113) 3.135 .
H(105) H(114) 3.561 .
H(106) C(7) 3.248 2_655
H(106) H(3) 2.966 2_655
H(106) H(7) 2.336 2_655
H(106) H(8) 3.521 2_655
H(107) C(69) 3.434 3_665
H(107) C(80) 3.393 .
H(107) H(75) 3.509 2_645
H(107) H(86) 2.538 3_665
H(107) H(95) 2.660 .
H(107) H(113) 3.209 .
H(108) C(7) 3.440 2_655
H(108) C(55) 3.099 2_645
H(108) C(56) 3.215 2_645
H(108) H(6) 3.485 2_655
H(108) H(7) 2.612 2_655
H(108) H(65) 3.448 1_655
H(108) H(74) 2.903 2_645
H(108) H(75) 3.095 2_645
H(108) H(86) 3.352 3_665
H(108) H(113) 3.425 .
H(109) C(54) 3.422 2_645
H(109) C(55) 3.334 2_645
H(109) C(56) 3.597 2_645
H(109) C(64) 3.517 2_645
H(109) H(5) 3.591 .
H(109) H(6) 3.555 2_655
H(109) H(7) 2.974 2_655
H(109) H(20) 3.553 .
H(109) H(82) 2.601 2_645
H(110) C(16) 3.310 .
H(110) C(17) 3.382 .
H(110) C(56) 3.263 2_645
H(110) C(57) 3.304 2_645
H(110) H(18) 3.220 .
H(110) H(20) 2.572 .
H(110) H(21) 3.400 .
H(110) H(23) 2.570 .
H(110) H(75) 3.504 2_645
H(110) H(76) 3.572 2_645
H(111) C(18) 3.435(18) 3_665
H(111) C(19) 3.287(17) 1_565
H(111) C(20) 3.580(19) 1_565
H(111) C(79) 2.955(18) .
H(111) C(80) 3.45(2) .
H(111) H(24) 3.171 3_665
H(111) H(25) 2.998 3_665
H(111) H(27) 2.618 1_565
H(111) H(28) 3.155 1_565
H(111) H(31) 2.690 1_565
H(111) H(94) 2.471 .
H(111) H(95) 3.402 .
H(111) H(100) 3.493 3_675
H(111) H(101) 3.373 3_675
H(112) C(18) 3.277(17) 3_665
H(112) C(79) 2.760(18) .
H(112) C(80) 2.464(17) .
H(112) C(81) 3.486(17) .
H(112) H(24) 3.359 3_665
H(112) H(25) 2.956 3_665
H(112) H(26) 2.987 3_665
H(112) H(48) 3.349 3_665
H(112) H(52) 3.273 3_665
H(112) H(53) 3.144 3_665
H(112) H(94) 2.667 .
H(112) H(95) 2.124 .
H(113) C(91) 3.581(18) .
H(113) H(65) 3.092 1_655
H(113) H(86) 3.551 3_665
H(113) H(94) 3.389 .
H(113) H(95) 2.902 .
H(113) H(105) 3.135 .
H(113) H(107) 3.209 .
H(113) H(108) 3.425 .
H(114) C(20) 3.49(2) 1_565
H(114) C(50) 3.457(18) 2_655
H(114) H(31) 2.831 1_565
H(114) H(32) 3.279 1_565
H(114) H(70) 2.645 2_655
H(114) H(80) 3.088 .
H(114) H(94) 3.237 .
H(114) H(105) 3.561 .
H(115) C(44) 2.972(18) 1_655
H(115) C(45) 2.991(16) 1_655
H(115) C(74) 3.290(16) 1_655
H(115) H(65) 2.508 1_655
H(115) H(66) 2.538 1_655
H(115) H(90) 2.440 1_655
H(116) C(50) 3.405(17) 2_655
H(116) C(51) 3.059(16) 2_655
H(116) H(37) 2.916 1_665
H(116) H(66) 2.924 1_655
H(116) H(70) 3.083 2_655
H(116) H(71) 2.399 2_655
H(116) H(100) 2.968 3_675
H(117) C(36) 3.261(19) 3_665
H(117) C(74) 2.818(14) 1_655
H(117) C(75) 2.751(13) 1_655
H(117) H(45) 3.157 3_665
H(117) H(48) 2.907 3_665
H(117) H(49) 3.176 3_665
H(117) H(50) 3.160 3_665
H(117) H(90) 2.398 1_655
H(117) H(91) 2.236 1_655
H(118) C(26) 3.439(17) 1_665
H(118) C(85) 3.497(15) 3_675
H(118) C(86) 2.665(16) 3_675
H(118) C(87) 3.166(17) 3_675
H(118) H(33) 3.070 1_665
H(118) H(34) 3.092 1_665
H(118) H(37) 2.734 1_665
H(118) H(45) 3.390 3_665
H(118) H(91) 3.381 1_655
H(118) H(100) 2.288 3_675
H(118) H(101) 3.177 3_675

loop_
_geom_torsion_atom_site_label_1
_geom_torsion_atom_site_label_2
_geom_torsion_atom_site_label_3
_geom_torsion_atom_site_label_4
_geom_torsion
Ir(3) Ir(1) Ir(4) Ir(2) -67.291(10)
Ir(3) Ir(1) Ir(4) N(2) -114.2(2)
Ir(3) Ir(1) Ir(4) C(31) 62.4(5)
Ir(3) Ir(1) Ir(4) C(32) -151.0(5)
Ir(3) Ir(1) Ir(4) C(33) 177.3(2)
Ir(3) Ir(1) Ir(4) C(34) 135.2(2)
Ir(3) Ir(1) Ir(4) C(35) 94.5(2)
Ir(4) Ir(1) Ir(3) Ir(2) 66.517(11)
Ir(4) Ir(1) Ir(3) N(1) 112.3(2)
Ir(4) Ir(1) Ir(3) C(21) -85.2(2)
Ir(4) Ir(1) Ir(3) C(22) -120.59(19)
Ir(4) Ir(1) Ir(3) C(23) -162.9(2)
Ir(4) Ir(1) Ir(3) C(24) 160.8(3)
Ir(4) Ir(1) Ir(3) C(25) -85(3)
Ir(3) Ir(1) N(1) Ir(2) 94.4(2)
N(1) Ir(1) Ir(3) Ir(2) -45.8(2)
N(1) Ir(1) Ir(3) Ir(4) -112.3(2)
N(1) Ir(1) Ir(3) C(21) 162.6(3)
N(1) Ir(1) Ir(3) C(22) 127.1(3)
N(1) Ir(1) Ir(3) C(23) 84.8(3)
N(1) Ir(1) Ir(3) C(24) 48.5(4)
N(1) Ir(1) Ir(3) C(25) 162(3)
Ir(3) Ir(1) N(2) Ir(2) -40.61(19)
Ir(3) Ir(1) N(2) Ir(4) 53.12(16)
N(2) Ir(1) Ir(3) Ir(2) 28.27(16)
N(2) Ir(1) Ir(3) Ir(4) -38.25(16)
N(2) Ir(1) Ir(3) N(1) 74.0(2)
N(2) Ir(1) Ir(3) C(21) -123.4(3)
N(2) Ir(1) Ir(3) C(22) -158.8(2)
N(2) Ir(1) Ir(3) C(23) 158.8(2)
N(2) Ir(1) Ir(3) C(24) 122.6(3)
N(2) Ir(1) Ir(3) C(25) -123(3)
Ir(3) Ir(1) C(1) C(2) -49.4(7)
Ir(3) Ir(1) C(1) C(5) -166.0(4)
Ir(3) Ir(1) C(1) C(6) 73.6(9)
C(1) Ir(1) Ir(3) Ir(2) -81.8(5)
C(1) Ir(1) Ir(3) Ir(4) -148.4(5)
C(1) Ir(1) Ir(3) N(1) -36.1(5)
C(1) Ir(1) Ir(3) C(21) 126.5(5)
C(1) Ir(1) Ir(3) C(22) 91.0(5)
C(1) Ir(1) Ir(3) C(23) 48.7(5)
C(1) Ir(1) Ir(3) C(24) 12.5(6)
C(1) Ir(1) Ir(3) C(25) 126(3)
Ir(3) Ir(1) C(2) C(1) 157.6(3)
Ir(3) Ir(1) C(2) C(3) -84.9(4)
Ir(3) Ir(1) C(2) C(7) 37.8(7)
C(2) Ir(1) Ir(3) Ir(2) -116.3(2)
C(2) Ir(1) Ir(3) Ir(4) 177.2(2)
C(2) Ir(1) Ir(3) N(1) -70.5(3)
C(2) Ir(1) Ir(3) C(21) 92.0(3)
C(2) Ir(1) Ir(3) C(22) 56.6(3)
C(2) Ir(1) Ir(3) C(23) 14.3(3)
C(2) Ir(1) Ir(3) C(24) -22.0(4)
C(2) Ir(1) Ir(3) C(25) 92(3)
Ir(3) Ir(1) C(3) C(2) 114.0(4)
Ir(3) Ir(1) C(3) C(4) -126.7(3)
Ir(3) Ir(1) C(3) C(8) -5.8(7)
C(3) Ir(1) Ir(3) Ir(2) -157.4(2)
C(3) Ir(1) Ir(3) Ir(4) 136.1(2)
C(3) Ir(1) Ir(3) N(1) -111.6(3)
C(3) Ir(1) Ir(3) C(21) 51.0(3)
C(3) Ir(1) Ir(3) C(22) 15.5(2)
C(3) Ir(1) Ir(3) C(23) -26.8(2)
C(3) Ir(1) Ir(3) C(24) -63.1(3)
C(3) Ir(1) Ir(3) C(25) 51(3)
Ir(3) Ir(1) C(4) C(3) 73.9(4)
Ir(3) Ir(1) C(4) C(5) -166.9(3)
Ir(3) Ir(1) C(4) C(9) -45.4(8)
C(4) Ir(1) Ir(3) Ir(2) 163.3(2)
C(4) Ir(1) Ir(3) Ir(4) 96.8(2)
C(4) Ir(1) Ir(3) N(1) -150.9(3)
C(4) Ir(1) Ir(3) C(21) 11.7(3)
C(4) Ir(1) Ir(3) C(22) -23.8(3)
C(4) Ir(1) Ir(3) C(23) -66.1(3)
C(4) Ir(1) Ir(3) C(24) -102.4(4)
C(4) Ir(1) Ir(3) C(25) 12(3)
Ir(3) Ir(1) C(5) C(1) 157.7(6)
Ir(3) Ir(1) C(5) C(4) 40.3(10)
Ir(3) Ir(1) C(5) C(10) -81.4(11)
C(5) Ir(1) Ir(3) Ir(2) 132.4(7)
C(5) Ir(1) Ir(3) Ir(4) 65.9(7)
C(5) Ir(1) Ir(3) N(1) 178.2(8)
C(5) Ir(1) Ir(3) C(21) -19.2(8)
C(5) Ir(1) Ir(3) C(22) -54.7(8)
C(5) Ir(1) Ir(3) C(23) -97.0(8)
C(5) Ir(1) Ir(3) C(24) -133.3(8)
C(5) Ir(1) Ir(3) C(25) -19(3)
Ir(4) Ir(1) N(1) Ir(2) 40.03(19)
Ir(4) Ir(1) N(1) Ir(3) -54.35(16)
N(1) Ir(1) Ir(4) Ir(2) -27.71(16)
N(1) Ir(1) Ir(4) Ir(3) 39.58(16)
N(1) Ir(1) Ir(4) N(2) -74.6(2)
N(1) Ir(1) Ir(4) C(31) 102.0(5)
N(1) Ir(1) Ir(4) C(32) -111.4(6)
N(1) Ir(1) Ir(4) C(33) -143.1(3)
N(1) Ir(1) Ir(4) C(34) 174.7(2)
N(1) Ir(1) Ir(4) C(35) 134.0(2)
Ir(4) Ir(1) N(2) Ir(2) -93.7(2)
N(2) Ir(1) Ir(4) Ir(2) 46.9(2)
N(2) Ir(1) Ir(4) Ir(3) 114.2(2)
N(2) Ir(1) Ir(4) C(31) 176.6(5)
N(2) Ir(1) Ir(4) C(32) -36.8(6)
N(2) Ir(1) Ir(4) C(33) -68.5(3)
N(2) Ir(1) Ir(4) C(34) -110.6(3)
N(2) Ir(1) Ir(4) C(35) -151.3(3)
Ir(4) Ir(1) C(1) C(2) 175.5(3)
Ir(4) Ir(1) C(1) C(5) 58.8(5)
Ir(4) Ir(1) C(1) C(6) -61.5(8)
C(1) Ir(1) Ir(4) Ir(2) 92.4(3)
C(1) Ir(1) Ir(4) Ir(3) 159.7(3)
C(1) Ir(1) Ir(4) N(2) 45.5(4)
C(1) Ir(1) Ir(4) C(31) -137.9(6)
C(1) Ir(1) Ir(4) C(32) 8.7(6)
C(1) Ir(1) Ir(4) C(33) -23.0(4)
C(1) Ir(1) Ir(4) C(34) -65.1(4)
C(1) Ir(1) Ir(4) C(35) -105.8(4)
Ir(4) Ir(1) C(2) C(1) -76(4)
Ir(4) Ir(1) C(2) C(3) 41(4)
Ir(4) Ir(1) C(2) C(7) 164(3)
C(2) Ir(1) Ir(4) Ir(2) 165(4)
C(2) Ir(1) Ir(4) Ir(3) -128(4)
C(2) Ir(1) Ir(4) N(2) 118(4)
C(2) Ir(1) Ir(4) C(31) -65(4)
C(2) Ir(1) Ir(4) C(32) 81(4)
C(2) Ir(1) Ir(4) C(33) 49(4)
C(2) Ir(1) Ir(4) C(34) 7(4)
C(2) Ir(1) Ir(4) C(35) -33(4)
Ir(4) Ir(1) C(3) C(2) -176.9(3)
Ir(4) Ir(1) C(3) C(4) -57.7(5)
Ir(4) Ir(1) C(3) C(8) 63.3(8)
C(3) Ir(1) Ir(4) Ir(2) -156.0(2)
C(3) Ir(1) Ir(4) Ir(3) -88.8(2)
C(3) Ir(1) Ir(4) N(2) 157.0(3)
C(3) Ir(1) Ir(4) C(31) -26.4(6)
C(3) Ir(1) Ir(4) C(32) 120.2(6)
C(3) Ir(1) Ir(4) C(33) 88.5(3)
C(3) Ir(1) Ir(4) C(34) 46.4(3)
C(3) Ir(1) Ir(4) C(35) 5.7(3)
Ir(4) Ir(1) C(4) C(3) 143.7(3)
Ir(4) Ir(1) C(4) C(5) -97.1(4)
Ir(4) Ir(1) C(4) C(9) 24.4(7)
C(4) Ir(1) Ir(4) Ir(2) 169.7(2)
C(4) Ir(1) Ir(4) Ir(3) -123.1(2)
C(4) Ir(1) Ir(4) N(2) 122.7(3)
C(4) Ir(1) Ir(4) C(31) -60.7(5)
C(4) Ir(1) Ir(4) C(32) 85.9(6)
C(4) Ir(1) Ir(4) C(33) 54.2(3)
C(4) Ir(1) Ir(4) C(34) 12.1(3)
C(4) Ir(1) Ir(4) C(35) -28.6(3)
Ir(4) Ir(1) C(5) C(1) -143.3(4)
Ir(4) Ir(1) C(5) C(4) 99.4(4)
Ir(4) Ir(1) C(5) C(10) -22.3(7)
C(5) Ir(1) Ir(4) Ir(2) 128.3(2)
C(5) Ir(1) Ir(4) Ir(3) -164.4(2)
C(5) Ir(1) Ir(4) N(2) 81.4(3)
C(5) Ir(1) Ir(4) C(31) -102.0(5)
C(5) Ir(1) Ir(4) C(32) 44.5(6)
C(5) Ir(1) Ir(4) C(33) 12.8(3)
C(5) Ir(1) Ir(4) C(34) -29.3(3)
C(5) Ir(1) Ir(4) C(35) -70.0(3)
N(1) Ir(1) N(2) Ir(2) 2.5(2)
N(1) Ir(1) N(2) Ir(4) 96.2(2)
N(2) Ir(1) N(1) Ir(2) -2.5(2)
N(2) Ir(1) N(1) Ir(3) -96.9(2)
N(1) Ir(1) C(1) C(2) -75.7(5)
N(1) Ir(1) C(1) C(5) 167.7(4)
N(1) Ir(1) C(1) C(6) 47.3(8)
C(1) Ir(1) N(1) Ir(2) -101.8(3)
C(1) Ir(1) N(1) Ir(3) 163.8(2)
N(1) Ir(1) C(2) C(1) 116.7(4)
N(1) Ir(1) C(2) C(3) -125.8(4)
N(1) Ir(1) C(2) C(7) -3.1(7)
C(2) Ir(1) N(1) Ir(2) -140.6(2)
C(2) Ir(1) N(1) Ir(3) 125.0(2)
N(1) Ir(1) C(3) C(2) 66.9(5)
N(1) Ir(1) C(3) C(4) -173.8(3)
N(1) Ir(1) C(3) C(8) -52.9(8)
C(3) Ir(1) N(1) Ir(2) -175.8(2)
C(3) Ir(1) N(1) Ir(3) 89.9(2)
N(1) Ir(1) C(4) C(3) 14.0(8)
N(1) Ir(1) C(4) C(5) 133.3(6)
N(1) Ir(1) C(4) C(9) -105.2(8)
C(4) Ir(1) N(1) Ir(2) 174.3(5)
C(4) Ir(1) N(1) Ir(3) 80.0(6)
N(1) Ir(1) C(5) C(1) -25.0(8)
N(1) Ir(1) C(5) C(4) -142.3(5)
N(1) Ir(1) C(5) C(10) 96.0(8)
C(5) Ir(1) N(1) Ir(2) -84.6(6)
C(5) Ir(1) N(1) Ir(3) -178.9(4)
N(2) Ir(1) C(1) C(2) -154.7(4)
N(2) Ir(1) C(1) C(5) 88.7(4)
N(2) Ir(1) C(1) C(6) -31.7(8)
C(1) Ir(1) N(2) Ir(2) 114.8(3)
C(1) Ir(1) N(2) Ir(4) -151.5(2)
N(2) Ir(1) C(2) C(1) 39.0(6)
N(2) Ir(1) C(2) C(3) 156.4(4)
N(2) Ir(1) C(2) C(7) -80.8(7)
C(2) Ir(1) N(2) Ir(2) 90.3(4)
C(2) Ir(1) N(2) Ir(4) -175.9(3)
N(2) Ir(1) C(3) C(2) -87.8(10)
N(2) Ir(1) C(3) C(4) 31.5(11)
N(2) Ir(1) C(3) C(8) 152.4(8)
C(3) Ir(1) N(2) Ir(2) 159.8(8)
C(3) Ir(1) N(2) Ir(4) -106.5(9)
N(2) Ir(1) C(4) C(3) -169.9(3)
N(2) Ir(1) C(4) C(5) -50.6(5)
N(2) Ir(1) C(4) C(9) 70.9(8)
C(4) Ir(1) N(2) Ir(2) -176.0(2)
C(4) Ir(1) N(2) Ir(4) -82.3(3)
N(2) Ir(1) C(5) C(1) -100.6(4)
N(2) Ir(1) C(5) C(4) 142.1(4)
N(2) Ir(1) C(5) C(10) 20.4(7)
C(5) Ir(1) N(2) Ir(2) 155.0(2)
C(5) Ir(1) N(2) Ir(4) -111.3(2)
C(1) Ir(1) C(2) C(3) 117.4(6)
C(1) Ir(1) C(2) C(7) -119.8(8)
C(2) Ir(1) C(1) C(5) -116.6(6)
C(2) Ir(1) C(1) C(6) 123.0(9)
C(1) Ir(1) C(3) C(2) -38.7(4)
C(1) Ir(1) C(3) C(4) 80.6(4)
C(1) Ir(1) C(3) C(8) -158.5(8)
C(3) Ir(1) C(1) C(2) 37.1(4)
C(3) Ir(1) C(1) C(5) -79.5(4)
C(3) Ir(1) C(1) C(6) 160.2(8)
C(1) Ir(1) C(4) C(3) -80.7(4)
C(1) Ir(1) C(4) C(5) 38.6(4)
C(1) Ir(1) C(4) C(9) 160.1(8)
C(4) Ir(1) C(1) C(2) 79.3(4)
C(4) Ir(1) C(1) C(5) -37.4(4)
C(4) Ir(1) C(1) C(6) -157.7(8)
C(1) Ir(1) C(5) C(4) -117.3(6)
C(1) Ir(1) C(5) C(10) 121.0(9)
C(5) Ir(1) C(1) C(2) 116.6(6)
C(5) Ir(1) C(1) C(6) -120.4(9)
C(2) Ir(1) C(3) C(4) 119.2(6)
C(2) Ir(1) C(3) C(8) -119.8(9)
C(3) Ir(1) C(2) C(1) -117.4(6)
C(3) Ir(1) C(2) C(7) 122.8(8)
C(2) Ir(1) C(4) C(3) -36.6(4)
C(2) Ir(1) C(4) C(5) 82.6(4)
C(2) Ir(1) C(4) C(9) -155.8(8)
C(4) Ir(1) C(2) C(1) -80.8(4)
C(4) Ir(1) C(2) C(3) 36.6(4)
C(4) Ir(1) C(2) C(7) 159.3(7)
C(2) Ir(1) C(5) C(1) 38.7(4)
C(2) Ir(1) C(5) C(4) -78.6(4)
C(2) Ir(1) C(5) C(10) 159.7(8)
C(5) Ir(1) C(2) C(1) -38.6(4)
C(5) Ir(1) C(2) C(3) 78.9(4)
C(5) Ir(1) C(2) C(7) -158.4(7)
C(3) Ir(1) C(4) C(5) 119.3(6)
C(3) Ir(1) C(4) C(9) -119.2(9)
C(4) Ir(1) C(3) C(2) -119.2(6)
C(4) Ir(1) C(3) C(8) 120.9(9)
C(3) Ir(1) C(5) C(1) 80.8(4)
C(3) Ir(1) C(5) C(4) -36.5(4)
C(3) Ir(1) C(5) C(10) -158.2(7)
C(5) Ir(1) C(3) C(2) -82.5(4)
C(5) Ir(1) C(3) C(4) 36.7(4)
C(5) Ir(1) C(3) C(8) 157.7(8)
C(4) Ir(1) C(5) C(1) 117.3(6)
C(4) Ir(1) C(5) C(10) -121.7(8)
C(5) Ir(1) C(4) C(3) -119.3(6)
C(5) Ir(1) C(4) C(9) 121.5(9)
Ir(3) Ir(2) Ir(4) Ir(1) 66.108(11)
Ir(3) Ir(2) Ir(4) N(2) 112.9(2)
Ir(3) Ir(2) Ir(4) C(31) -94.4(2)
Ir(3) Ir(2) Ir(4) C(32) -134.25(19)
Ir(3) Ir(2) Ir(4) C(33) -174.2(2)
Ir(3) Ir(2) Ir(4) C(34) 160.9(6)
Ir(3) Ir(2) Ir(4) C(35) -70.6(5)
Ir(4) Ir(2) Ir(3) Ir(1) -67.384(12)
Ir(4) Ir(2) Ir(3) N(1) -113.8(2)
Ir(4) Ir(2) Ir(3) C(21) 81.1(3)
Ir(4) Ir(2) Ir(3) C(22) 180.0(15)
Ir(4) Ir(2) Ir(3) C(23) -172.1(2)
Ir(4) Ir(2) Ir(3) C(24) 152.4(2)
Ir(4) Ir(2) Ir(3) C(25) 111.0(2)
Ir(3) Ir(2) N(1) Ir(1) -93.5(2)
N(1) Ir(2) Ir(3) Ir(1) 46.4(2)
N(1) Ir(2) Ir(3) Ir(4) 113.8(2)
N(1) Ir(2) Ir(3) C(21) -165.1(4)
N(1) Ir(2) Ir(3) C(22) -66.3(16)
N(1) Ir(2) Ir(3) C(23) -58.3(3)
N(1) Ir(2) Ir(3) C(24) -93.9(3)
N(1) Ir(2) Ir(3) C(25) -135.3(3)
Ir(3) Ir(2) N(2) Ir(1) 40.15(19)
Ir(3) Ir(2) N(2) Ir(4) -53.83(17)
N(2) Ir(2) Ir(3) Ir(1) -28.41(17)
N(2) Ir(2) Ir(3) Ir(4) 38.98(17)
N(2) Ir(2) Ir(3) N(1) -74.8(3)
N(2) Ir(2) Ir(3) C(21) 120.1(3)
N(2) Ir(2) Ir(3) C(22) -141.1(16)
N(2) Ir(2) Ir(3) C(23) -133.1(3)
N(2) Ir(2) Ir(3) C(24) -168.6(2)
N(2) Ir(2) Ir(3) C(25) 149.9(2)
Ir(3) Ir(2) C(11) C(12) 167.0(3)
Ir(3) Ir(2) C(11) C(15) 52.9(6)
Ir(3) Ir(2) C(11) C(16) -70.5(8)
C(11) Ir(2) Ir(3) Ir(1) 78.2(4)
C(11) Ir(2) Ir(3) Ir(4) 145.6(4)
C(11) Ir(2) Ir(3) N(1) 31.9(5)
C(11) Ir(2) Ir(3) C(21) -133.2(5)
C(11) Ir(2) Ir(3) C(22) -34.4(17)
C(11) Ir(2) Ir(3) C(23) -26.5(5)
C(11) Ir(2) Ir(3) C(24) -62.0(5)
C(11) Ir(2) Ir(3) C(25) -103.4(5)
Ir(3) Ir(2) C(12) C(11) -157.0(6)
Ir(3) Ir(2) C(12) C(13) -37.8(10)
Ir(3) Ir(2) C(12) C(17) 87.1(10)
C(12) Ir(2) Ir(3) Ir(1) -135.8(7)
C(12) Ir(2) Ir(3) Ir(4) -68.4(7)
C(12) Ir(2) Ir(3) N(1) 177.9(8)
C(12) Ir(2) Ir(3) C(21) 12.8(8)
C(12) Ir(2) Ir(3) C(22) 111.6(18)
C(12) Ir(2) Ir(3) C(23) 119.5(8)
C(12) Ir(2) Ir(3) C(24) 84.0(7)
C(12) Ir(2) Ir(3) C(25) 42.6(7)
Ir(3) Ir(2) C(13) C(12) 168.2(3)
Ir(3) Ir(2) C(13) C(14) -73.1(4)
Ir(3) Ir(2) C(13) C(18) 45.6(8)
C(13) Ir(2) Ir(3) Ir(1) -164.9(2)
C(13) Ir(2) Ir(3) Ir(4) -97.5(2)
C(13) Ir(2) Ir(3) N(1) 148.7(3)
C(13) Ir(2) Ir(3) C(21) -16.4(3)
C(13) Ir(2) Ir(3) C(22) 82.5(16)
C(13) Ir(2) Ir(3) C(23) 90.4(3)
C(13) Ir(2) Ir(3) C(24) 54.9(3)
C(13) Ir(2) Ir(3) C(25) 13.5(3)
Ir(3) Ir(2) C(14) C(13) 128.3(3)
Ir(3) Ir(2) C(14) C(15) -113.4(3)
Ir(3) Ir(2) C(14) C(19) 6.7(8)
C(14) Ir(2) Ir(3) Ir(1) 155.9(2)
C(14) Ir(2) Ir(3) Ir(4) -136.7(2)
C(14) Ir(2) Ir(3) N(1) 109.6(3)
C(14) Ir(2) Ir(3) C(21) -55.5(3)
C(14) Ir(2) Ir(3) C(22) 43.3(16)
C(14) Ir(2) Ir(3) C(23) 51.2(3)
C(14) Ir(2) Ir(3) C(24) 15.7(2)
C(14) Ir(2) Ir(3) C(25) -25.7(2)
Ir(3) Ir(2) C(15) C(11) -155.6(3)
Ir(3) Ir(2) C(15) C(14) 86.1(4)
Ir(3) Ir(2) C(15) C(20) -37.9(6)
C(15) Ir(2) Ir(3) Ir(1) 114.7(2)
C(15) Ir(2) Ir(3) Ir(4) -177.9(2)
C(15) Ir(2) Ir(3) N(1) 68.3(3)
C(15) Ir(2) Ir(3) C(21) -96.8(3)
C(15) Ir(2) Ir(3) C(22) 2.0(16)
C(15) Ir(2) Ir(3) C(23) 10.0(3)
C(15) Ir(2) Ir(3) C(24) -25.6(3)
C(15) Ir(2) Ir(3) C(25) -67.0(3)
Ir(4) Ir(2) N(1) Ir(1) -40.20(19)
Ir(4) Ir(2) N(1) Ir(3) 53.28(17)
N(1) Ir(2) Ir(4) Ir(1) 27.62(16)
N(1) Ir(2) Ir(4) Ir(3) -38.48(16)
N(1) Ir(2) Ir(4) N(2) 74.4(2)
N(1) Ir(2) Ir(4) C(31) -132.9(2)
N(1) Ir(2) Ir(4) C(32) -172.7(2)
N(1) Ir(2) Ir(4) C(33) 147.3(2)
N(1) Ir(2) Ir(4) C(34) 122.4(6)
N(1) Ir(2) Ir(4) C(35) -109.1(5)
Ir(4) Ir(2) N(2) Ir(1) 94.0(2)
N(2) Ir(2) Ir(4) Ir(1) -46.8(2)
N(2) Ir(2) Ir(4) Ir(3) -112.9(2)
N(2) Ir(2) Ir(4) C(31) 152.7(3)
N(2) Ir(2) Ir(4) C(32) 112.8(3)
N(2) Ir(2) Ir(4) C(33) 72.9(3)
N(2) Ir(2) Ir(4) C(34) 47.9(6)
N(2) Ir(2) Ir(4) C(35) 176.5(5)
Ir(4) Ir(2) C(11) C(12) -62.1(5)
Ir(4) Ir(2) C(11) C(15) -176.2(3)
Ir(4) Ir(2) C(11) C(16) 60.4(7)
C(11) Ir(2) Ir(4) Ir(1) -91.3(3)
C(11) Ir(2) Ir(4) Ir(3) -157.4(3)
C(11) Ir(2) Ir(4) N(2) -44.5(4)
C(11) Ir(2) Ir(4) C(31) 108.2(3)
C(11) Ir(2) Ir(4) C(32) 68.4(3)
C(11) Ir(2) Ir(4) C(33) 28.4(3)
C(11) Ir(2) Ir(4) C(34) 3.5(7)
C(11) Ir(2) Ir(4) C(35) 132.0(6)
Ir(4) Ir(2) C(12) C(11) 141.3(3)
Ir(4) Ir(2) C(12) C(13) -99.5(4)
Ir(4) Ir(2) C(12) C(17) 25.4(7)
C(12) Ir(2) Ir(4) Ir(1) -128.8(2)
C(12) Ir(2) Ir(4) Ir(3) 165.1(2)
C(12) Ir(2) Ir(4) N(2) -82.0(3)
C(12) Ir(2) Ir(4) C(31) 70.7(3)
C(12) Ir(2) Ir(4) C(32) 30.9(2)
C(12) Ir(2) Ir(4) C(33) -9.1(3)
C(12) Ir(2) Ir(4) C(34) -34.0(6)
C(12) Ir(2) Ir(4) C(35) 94.5(5)
Ir(4) Ir(2) C(13) C(12) 97.5(4)
Ir(4) Ir(2) C(13) C(14) -143.7(3)
Ir(4) Ir(2) C(13) C(18) -25.1(7)
C(13) Ir(2) Ir(4) Ir(1) -169.4(2)
C(13) Ir(2) Ir(4) Ir(3) 124.5(2)
C(13) Ir(2) Ir(4) N(2) -122.6(3)
C(13) Ir(2) Ir(4) C(31) 30.1(3)
C(13) Ir(2) Ir(4) C(32) -9.7(2)
C(13) Ir(2) Ir(4) C(33) -49.7(3)
C(13) Ir(2) Ir(4) C(34) -74.6(6)
C(13) Ir(2) Ir(4) C(35) 53.9(5)
Ir(4) Ir(2) C(14) C(13) 58.4(5)
Ir(4) Ir(2) C(14) C(15) 176.7(3)
Ir(4) Ir(2) C(14) C(19) -63.3(8)
C(14) Ir(2) Ir(4) Ir(1) 155.9(2)
C(14) Ir(2) Ir(4) Ir(3) 89.8(2)
C(14) Ir(2) Ir(4) N(2) -157.3(3)
C(14) Ir(2) Ir(4) C(31) -4.6(3)
C(14) Ir(2) Ir(4) C(32) -44.5(3)
C(14) Ir(2) Ir(4) C(33) -84.4(3)
C(14) Ir(2) Ir(4) C(34) -109.4(6)
C(14) Ir(2) Ir(4) C(35) 19.2(6)
Ir(4) Ir(2) C(15) C(11) 67(4)
Ir(4) Ir(2) C(15) C(14) -52(4)
Ir(4) Ir(2) C(15) C(20) -176(3)
C(15) Ir(2) Ir(4) Ir(1) -155(4)
C(15) Ir(2) Ir(4) Ir(3) 139(4)
C(15) Ir(2) Ir(4) N(2) -108(4)
C(15) Ir(2) Ir(4) C(31) 45(4)
C(15) Ir(2) Ir(4) C(32) 5(4)
C(15) Ir(2) Ir(4) C(33) -35(4)
C(15) Ir(2) Ir(4) C(34) -60(4)
C(15) Ir(2) Ir(4) C(35) 68(4)
N(1) Ir(2) N(2) Ir(1) -2.4(2)
N(1) Ir(2) N(2) Ir(4) -96.4(2)
N(2) Ir(2) N(1) Ir(1) 2.5(2)
N(2) Ir(2) N(1) Ir(3) 96.0(2)
N(1) Ir(2) C(11) C(12) -170.0(3)
N(1) Ir(2) C(11) C(15) 75.9(4)
N(1) Ir(2) C(11) C(16) -47.5(7)
C(11) Ir(2) N(1) Ir(1) 101.3(3)
C(11) Ir(2) N(1) Ir(3) -165.2(2)
N(1) Ir(2) C(12) C(11) 19.9(7)
N(1) Ir(2) C(12) C(13) 139.1(5)
N(1) Ir(2) C(12) C(17) -96.0(8)
C(12) Ir(2) N(1) Ir(1) 87.7(5)
C(12) Ir(2) N(1) Ir(3) -178.8(4)
N(1) Ir(2) C(13) C(12) -129.6(6)
N(1) Ir(2) C(13) C(14) -10.9(8)
N(1) Ir(2) C(13) C(18) 107.8(8)
C(13) Ir(2) N(1) Ir(1) -177.8(4)
C(13) Ir(2) N(1) Ir(3) -84.3(6)
N(1) Ir(2) C(14) C(13) 175.1(3)
N(1) Ir(2) C(14) C(15) -66.6(4)
N(1) Ir(2) C(14) C(19) 53.5(8)
C(14) Ir(2) N(1) Ir(1) 174.6(2)
C(14) Ir(2) N(1) Ir(3) -91.9(2)
N(1) Ir(2) C(15) C(11) -116.0(4)
N(1) Ir(2) C(15) C(14) 125.7(4)
N(1) Ir(2) C(15) C(20) 1.7(6)
C(15) Ir(2) N(1) Ir(1) 139.9(2)
C(15) Ir(2) N(1) Ir(3) -126.6(2)
N(2) Ir(2) C(11) C(12) -91.4(4)
N(2) Ir(2) C(11) C(15) 154.5(4)
N(2) Ir(2) C(11) C(16) 31.1(7)
C(11) Ir(2) N(2) Ir(1) -114.0(2)
C(11) Ir(2) N(2) Ir(4) 152.0(2)
N(2) Ir(2) C(12) C(11) 98.1(4)
N(2) Ir(2) C(12) C(13) -142.7(4)
N(2) Ir(2) C(12) C(17) -17.8(7)
C(12) Ir(2) N(2) Ir(1) -154.2(2)
C(12) Ir(2) N(2) Ir(4) 111.8(2)
N(2) Ir(2) C(13) C(12) 50.0(5)
N(2) Ir(2) C(13) C(14) 168.8(3)
N(2) Ir(2) C(13) C(18) -72.5(7)
C(13) Ir(2) N(2) Ir(1) 177.7(2)
C(13) Ir(2) N(2) Ir(4) 83.7(3)
N(2) Ir(2) C(14) C(13) -35.0(11)
N(2) Ir(2) C(14) C(15) 83.3(10)
N(2) Ir(2) C(14) C(19) -156.6(8)
C(14) Ir(2) N(2) Ir(1) -155.4(8)
C(14) Ir(2) N(2) Ir(4) 110.6(9)
N(2) Ir(2) C(15) C(11) -38.8(6)
N(2) Ir(2) C(15) C(14) -157.1(4)
N(2) Ir(2) C(15) C(20) 78.9(6)
C(15) Ir(2) N(2) Ir(1) -89.8(4)
C(15) Ir(2) N(2) Ir(4) 176.2(2)
C(11) Ir(2) C(12) C(13) 119.2(6)
C(11) Ir(2) C(12) C(17) -115.9(8)
C(12) Ir(2) C(11) C(15) -114.1(6)
C(12) Ir(2) C(11) C(16) 122.5(8)
C(11) Ir(2) C(13) C(12) -37.7(4)
C(11) Ir(2) C(13) C(14) 81.0(4)
C(11) Ir(2) C(13) C(18) -160.3(8)
C(13) Ir(2) C(11) C(12) 35.7(4)
C(13) Ir(2) C(11) C(15) -78.4(4)
C(13) Ir(2) C(11) C(16) 158.2(7)
C(11) Ir(2) C(14) C(13) -80.2(4)
C(11) Ir(2) C(14) C(15) 38.1(4)
C(11) Ir(2) C(14) C(19) 158.2(8)
C(14) Ir(2) C(11) C(12) 77.6(4)
C(14) Ir(2) C(11) C(15) -36.6(4)
C(14) Ir(2) C(11) C(16) -159.9(7)
C(11) Ir(2) C(15) C(14) -118.3(6)
C(11) Ir(2) C(15) C(20) 117.7(8)
C(15) Ir(2) C(11) C(12) 114.1(6)
C(15) Ir(2) C(11) C(16) -123.4(8)
C(12) Ir(2) C(13) C(14) 118.8(6)
C(12) Ir(2) C(13) C(18) -122.6(8)
C(13) Ir(2) C(12) C(11) -119.2(6)
C(13) Ir(2) C(12) C(17) 124.9(8)
C(12) Ir(2) C(14) C(13) -36.4(4)
C(12) Ir(2) C(14) C(15) 82.0(4)
C(12) Ir(2) C(14) C(19) -158.0(8)
C(14) Ir(2) C(12) C(11) -82.2(4)
C(14) Ir(2) C(12) C(13) 36.9(4)
C(14) Ir(2) C(12) C(17) 161.9(7)
C(12) Ir(2) C(15) C(11) 39.8(4)
C(12) Ir(2) C(15) C(14) -78.5(4)
C(12) Ir(2) C(15) C(20) 157.5(7)
C(15) Ir(2) C(12) C(11) -40.0(4)
C(15) Ir(2) C(12) C(13) 79.2(4)
C(15) Ir(2) C(12) C(17) -155.9(7)
C(13) Ir(2) C(14) C(15) 118.3(5)
C(13) Ir(2) C(14) C(19) -121.6(9)
C(14) Ir(2) C(13) C(12) -118.8(6)
C(14) Ir(2) C(13) C(18) 118.6(8)
C(13) Ir(2) C(15) C(11) 81.3(4)
C(13) Ir(2) C(15) C(14) -37.0(4)
C(13) Ir(2) C(15) C(20) -161.0(6)
C(15) Ir(2) C(13) C(12) -81.7(4)
C(15) Ir(2) C(13) C(14) 37.0(4)
C(15) Ir(2) C(13) C(18) 155.7(7)
C(14) Ir(2) C(15) C(11) 118.3(6)
C(14) Ir(2) C(15) C(20) -124.0(7)
C(15) Ir(2) C(14) C(13) -118.3(5)
C(15) Ir(2) C(14) C(19) 120.1(9)
Ir(1) Ir(3) Ir(4) Ir(2) 80.822(12)
Ir(1) Ir(3) Ir(4) N(2) 40.13(18)
Ir(1) Ir(3) Ir(4) C(31) -160.3(2)
Ir(1) Ir(3) Ir(4) C(32) 166.3(2)
Ir(1) Ir(3) Ir(4) C(33) -157(2)
Ir(1) Ir(3) Ir(4) C(34) -88.9(3)
Ir(1) Ir(3) Ir(4) C(35) -120.9(2)
Ir(1) Ir(3) N(1) Ir(2) -106.8(2)
Ir(1) Ir(3) C(21) C(22) -60.2(4)
Ir(1) Ir(3) C(21) C(25) -180.0(3)
Ir(1) Ir(3) C(21) C(26) 58.3(8)
Ir(1) Ir(3) C(22) C(21) 142.1(3)
Ir(1) Ir(3) C(22) C(23) -100.8(4)
Ir(1) Ir(3) C(22) C(27) 20.9(7)
Ir(1) Ir(3) C(23) C(22) 97.7(4)
Ir(1) Ir(3) C(23) C(24) -145.1(3)
Ir(1) Ir(3) C(23) C(28) -26.1(7)
Ir(1) Ir(3) C(24) C(23) 58.9(5)
Ir(1) Ir(3) C(24) C(25) 175.3(3)
Ir(1) Ir(3) C(24) C(29) -60.5(8)
Ir(1) Ir(3) C(25) C(21) 0(3)
Ir(1) Ir(3) C(25) C(24) -118(3)
Ir(1) Ir(3) C(25) C(30) 123(3)
Ir(2) Ir(3) Ir(4) Ir(1) -80.822(12)
Ir(2) Ir(3) Ir(4) N(2) -40.69(18)
Ir(2) Ir(3) Ir(4) C(31) 118.9(2)
Ir(2) Ir(3) Ir(4) C(32) 85.5(2)
Ir(2) Ir(3) Ir(4) C(33) 122(2)
Ir(2) Ir(3) Ir(4) C(34) -169.7(3)
Ir(2) Ir(3) Ir(4) C(35) 158.3(2)
Ir(2) Ir(3) N(1) Ir(1) 106.8(2)
Ir(2) Ir(3) C(21) C(22) 168.6(2)
Ir(2) Ir(3) C(21) C(25) 48.8(5)
Ir(2) Ir(3) C(21) C(26) -72.9(8)
Ir(2) Ir(3) C(22) C(21) -108.0(15)
Ir(2) Ir(3) C(22) C(23) 9.1(19)
Ir(2) Ir(3) C(22) C(27) 130.8(13)
Ir(2) Ir(3) C(23) C(22) -178.4(3)
Ir(2) Ir(3) C(23) C(24) -61.2(4)
Ir(2) Ir(3) C(23) C(28) 57.8(7)
Ir(2) Ir(3) C(24) C(23) 138.6(3)
Ir(2) Ir(3) C(24) C(25) -104.9(3)
Ir(2) Ir(3) C(24) C(29) 19.3(7)
Ir(2) Ir(3) C(25) C(21) -151.0(3)
Ir(2) Ir(3) C(25) C(24) 91.3(4)
Ir(2) Ir(3) C(25) C(30) -28.0(6)
Ir(4) Ir(3) N(1) Ir(1) 54.08(16)
Ir(4) Ir(3) N(1) Ir(2) -52.75(17)
N(1) Ir(3) Ir(4) Ir(1) -40.92(17)
N(1) Ir(3) Ir(4) Ir(2) 39.90(17)
N(1) Ir(3) Ir(4) N(2) -0.8(2)
N(1) Ir(3) Ir(4) C(31) 158.8(2)
N(1) Ir(3) Ir(4) C(32) 125.4(3)
N(1) Ir(3) Ir(4) C(33) 162(2)
N(1) Ir(3) Ir(4) C(34) -129.8(3)
N(1) Ir(3) Ir(4) C(35) -161.8(2)
Ir(4) Ir(3) C(21) C(22) -126.8(3)
Ir(4) Ir(3) C(21) C(25) 113.4(3)
Ir(4) Ir(3) C(21) C(26) -8.2(8)
C(21) Ir(3) Ir(4) Ir(1) 137.1(2)
C(21) Ir(3) Ir(4) Ir(2) -142.1(2)
C(21) Ir(3) Ir(4) N(2) 177.2(2)
C(21) Ir(3) Ir(4) C(31) -23.2(2)
C(21) Ir(3) Ir(4) C(32) -56.6(3)
C(21) Ir(3) Ir(4) C(33) -20(2)
C(21) Ir(3) Ir(4) C(34) 48.1(3)
C(21) Ir(3) Ir(4) C(35) 16.1(2)
Ir(4) Ir(3) C(22) C(21) 72.0(4)
Ir(4) Ir(3) C(22) C(23) -170.9(3)
Ir(4) Ir(3) C(22) C(27) -49.3(7)
C(22) Ir(3) Ir(4) Ir(1) 99.2(2)
C(22) Ir(3) Ir(4) Ir(2) -180.0(2)
C(22) Ir(3) Ir(4) N(2) 139.3(3)
C(22) Ir(3) Ir(4) C(31) -61.1(3)
C(22) Ir(3) Ir(4) C(32) -94.5(3)
C(22) Ir(3) Ir(4) C(33) -58(2)
C(22) Ir(3) Ir(4) C(34) 10.3(4)
C(22) Ir(3) Ir(4) C(35) -21.7(3)
Ir(4) Ir(3) C(23) C(22) 27.5(10)
Ir(4) Ir(3) C(23) C(24) 144.8(6)
Ir(4) Ir(3) C(23) C(28) -96.2(9)
C(23) Ir(3) Ir(4) Ir(1) 78.1(7)
C(23) Ir(3) Ir(4) Ir(2) 158.9(7)
C(23) Ir(3) Ir(4) N(2) 118.2(7)
C(23) Ir(3) Ir(4) C(31) -82.2(7)
C(23) Ir(3) Ir(4) C(32) -115.6(8)
C(23) Ir(3) Ir(4) C(33) -79(2)
C(23) Ir(3) Ir(4) C(34) -10.8(8)
C(23) Ir(3) Ir(4) C(35) -42.9(7)
Ir(4) Ir(3) C(24) C(23) -159.9(3)
Ir(4) Ir(3) C(24) C(25) -43.5(6)
Ir(4) Ir(3) C(24) C(29) 80.7(7)
C(24) Ir(3) Ir(4) Ir(1) -154.2(4)
C(24) Ir(3) Ir(4) Ir(2) -73.4(4)
C(24) Ir(3) Ir(4) N(2) -114.0(4)
C(24) Ir(3) Ir(4) C(31) 45.5(4)
C(24) Ir(3) Ir(4) C(32) 12.2(5)
C(24) Ir(3) Ir(4) C(33) 48(2)
C(24) Ir(3) Ir(4) C(34) 116.9(5)
C(24) Ir(3) Ir(4) C(35) 84.9(4)
Ir(4) Ir(3) C(25) C(21) -83.4(4)
Ir(4) Ir(3) C(25) C(24) 158.9(3)
Ir(4) Ir(3) C(25) C(30) 39.7(6)
C(25) Ir(3) Ir(4) Ir(1) 176.4(2)
C(25) Ir(3) Ir(4) Ir(2) -102.8(2)
C(25) Ir(3) Ir(4) N(2) -143.5(2)
C(25) Ir(3) Ir(4) C(31) 16.1(3)
C(25) Ir(3) Ir(4) C(32) -17.3(3)
C(25) Ir(3) Ir(4) C(33) 19(2)
C(25) Ir(3) Ir(4) C(34) 87.4(4)
C(25) Ir(3) Ir(4) C(35) 55.4(3)
N(1) Ir(3) C(21) C(22) 44.0(13)
N(1) Ir(3) C(21) C(25) -75.8(12)
N(1) Ir(3) C(21) C(26) 162.5(9)
C(21) Ir(3) N(1) Ir(1) -117.1(11)
C(21) Ir(3) N(1) Ir(2) 136.1(11)
N(1) Ir(3) C(22) C(21) -168.1(3)
N(1) Ir(3) C(22) C(23) -51.0(5)
N(1) Ir(3) C(22) C(27) 70.6(7)
C(22) Ir(3) N(1) Ir(1) -81.9(3)
C(22) Ir(3) N(1) Ir(2) 171.2(2)
N(1) Ir(3) C(23) C(22) 143.9(4)
N(1) Ir(3) C(23) C(24) -98.9(4)
N(1) Ir(3) C(23) C(28) 20.1(7)
C(23) Ir(3) N(1) Ir(1) -111.7(2)
C(23) Ir(3) N(1) Ir(2) 141.4(2)
N(1) Ir(3) C(24) C(23) 92.2(4)
N(1) Ir(3) C(24) C(25) -151.3(4)
N(1) Ir(3) C(24) C(29) -27.1(7)
C(24) Ir(3) N(1) Ir(1) -151.8(2)
C(24) Ir(3) N(1) Ir(2) 101.3(2)
N(1) Ir(3) C(25) C(21) 161.5(4)
N(1) Ir(3) C(25) C(24) 43.8(5)
N(1) Ir(3) C(25) C(30) -75.5(7)
C(25) Ir(3) N(1) Ir(1) -178.6(2)
C(25) Ir(3) N(1) Ir(2) 74.6(4)
C(21) Ir(3) C(22) C(23) 117.1(6)
C(21) Ir(3) C(22) C(27) -121.2(8)
C(22) Ir(3) C(21) C(25) -119.8(5)
C(22) Ir(3) C(21) C(26) 118.5(9)
C(21) Ir(3) C(23) C(22) -37.4(4)
C(21) Ir(3) C(23) C(24) 79.8(4)
C(21) Ir(3) C(23) C(28) -161.2(7)
C(23) Ir(3) C(21) C(22) 38.1(4)
C(23) Ir(3) C(21) C(25) -81.6(4)
C(23) Ir(3) C(21) C(26) 156.7(8)
C(21) Ir(3) C(24) C(23) -79.8(4)
C(21) Ir(3) C(24) C(25) 36.6(4)
C(21) Ir(3) C(24) C(29) 160.8(7)
C(24) Ir(3) C(21) C(22) 81.6(4)
C(24) Ir(3) C(21) C(25) -38.1(4)
C(24) Ir(3) C(21) C(26) -159.8(8)
C(21) Ir(3) C(25) C(24) -117.7(6)
C(21) Ir(3) C(25) C(30) 123.0(7)
C(25) Ir(3) C(21) C(22) 119.8(5)
C(25) Ir(3) C(21) C(26) -121.7(9)
C(22) Ir(3) C(23) C(24) 117.2(6)
C(22) Ir(3) C(23) C(28) -123.8(8)
C(23) Ir(3) C(22) C(21) -117.1(6)
C(23) Ir(3) C(22) C(27) 121.6(8)
C(22) Ir(3) C(24) C(23) -37.8(4)
C(22) Ir(3) C(24) C(25) 78.7(4)
C(22) Ir(3) C(24) C(29) -157.1(7)
C(24) Ir(3) C(22) C(21) -79.0(4)
C(24) Ir(3) C(22) C(23) 38.1(4)
C(24) Ir(3) C(22) C(27) 159.7(7)
C(22) Ir(3) C(25) C(21) 36.3(4)
C(22) Ir(3) C(25) C(24) -81.4(4)
C(22) Ir(3) C(25) C(30) 159.4(6)
C(25) Ir(3) C(22) C(21) -35.8(4)
C(25) Ir(3) C(22) C(23) 81.3(4)
C(25) Ir(3) C(22) C(27) -157.1(7)
C(23) Ir(3) C(24) C(25) 116.4(5)
C(23) Ir(3) C(24) C(29) -119.4(8)
C(24) Ir(3) C(23) C(22) -117.2(6)
C(24) Ir(3) C(23) C(28) 119.0(8)
C(23) Ir(3) C(25) C(21) 79.3(4)
C(23) Ir(3) C(25) C(24) -38.5(4)
C(23) Ir(3) C(25) C(30) -157.7(6)
C(25) Ir(3) C(23) C(22) -78.9(4)
C(25) Ir(3) C(23) C(24) 38.4(4)
C(25) Ir(3) C(23) C(28) 157.4(7)
C(24) Ir(3) C(25) C(21) 117.7(6)
C(24) Ir(3) C(25) C(30) -119.2(7)
C(25) Ir(3) C(24) C(23) -116.4(5)
C(25) Ir(3) C(24) C(29) 124.2(8)
Ir(1) Ir(4) N(2) Ir(2) 105.6(2)
Ir(1) Ir(4) C(31) C(32) 163.0(4)
Ir(1) Ir(4) C(31) C(35) 45.3(7)
Ir(1) Ir(4) C(31) C(36) -81.8(9)
Ir(1) Ir(4) C(32) C(31) -161.6(4)
Ir(1) Ir(4) C(32) C(33) -43.1(8)
Ir(1) Ir(4) C(32) C(37) 75.6(9)
Ir(1) Ir(4) C(33) C(32) 163.7(3)
Ir(1) Ir(4) C(33) C(34) -80.9(4)
Ir(1) Ir(4) C(33) C(38) 40.7(7)
Ir(1) Ir(4) C(34) C(33) 120.5(3)
Ir(1) Ir(4) C(34) C(35) -121.6(4)
Ir(1) Ir(4) C(34) C(39) -2.8(7)
Ir(1) Ir(4) C(35) C(31) -161.5(3)
Ir(1) Ir(4) C(35) C(34) 79.2(4)
Ir(1) Ir(4) C(35) C(40) -39.2(7)
Ir(2) Ir(4) N(2) Ir(1) -105.6(2)
Ir(2) Ir(4) C(31) C(32) -76.6(4)
Ir(2) Ir(4) C(31) C(35) 165.7(3)
Ir(2) Ir(4) C(31) C(36) 38.6(7)
Ir(2) Ir(4) C(32) C(31) 121.9(3)
Ir(2) Ir(4) C(32) C(33) -119.7(4)
Ir(2) Ir(4) C(32) C(37) -1.0(7)
Ir(2) Ir(4) C(33) C(32) 78.4(4)
Ir(2) Ir(4) C(33) C(34) -166.2(3)
Ir(2) Ir(4) C(33) C(38) -44.6(7)
Ir(2) Ir(4) C(34) C(33) 34.3(8)
Ir(2) Ir(4) C(34) C(35) 152.2(4)
Ir(2) Ir(4) C(34) C(39) -89.0(9)
Ir(2) Ir(4) C(35) C(31) -33.8(7)
Ir(2) Ir(4) C(35) C(34) -153.2(4)
Ir(2) Ir(4) C(35) C(40) 88.4(8)
Ir(3) Ir(4) N(2) Ir(1) -52.08(16)
Ir(3) Ir(4) N(2) Ir(2) 53.48(16)
Ir(3) Ir(4) C(31) C(32) -143.1(3)
Ir(3) Ir(4) C(31) C(35) 99.2(3)
Ir(3) Ir(4) C(31) C(36) -27.9(7)
Ir(3) Ir(4) C(32) C(31) 56.1(5)
Ir(3) Ir(4) C(32) C(33) 174.5(3)
Ir(3) Ir(4) C(32) C(37) -66.7(7)
Ir(3) Ir(4) C(33) C(32) -40(2)
Ir(3) Ir(4) C(33) C(34) 75(2)
Ir(3) Ir(4) C(33) C(38) -163.4(16)
Ir(3) Ir(4) C(34) C(33) -171.5(3)
Ir(3) Ir(4) C(34) C(35) -53.6(5)
Ir(3) Ir(4) C(34) C(39) 65.2(8)
Ir(3) Ir(4) C(35) C(31) -94.9(3)
Ir(3) Ir(4) C(35) C(34) 145.7(4)
Ir(3) Ir(4) C(35) C(40) 27.3(7)
N(2) Ir(4) C(31) C(32) -23.0(8)
N(2) Ir(4) C(31) C(35) -140.7(6)
N(2) Ir(4) C(31) C(36) 92.2(8)
C(31) Ir(4) N(2) Ir(1) -176.9(5)
C(31) Ir(4) N(2) Ir(2) -71.4(6)
N(2) Ir(4) C(32) C(31) 169.7(3)
N(2) Ir(4) C(32) C(33) -71.9(4)
N(2) Ir(4) C(32) C(37) 46.9(7)
C(32) Ir(4) N(2) Ir(1) 166.9(2)
C(32) Ir(4) N(2) Ir(2) -87.6(2)
N(2) Ir(4) C(33) C(32) 121.8(4)
N(2) Ir(4) C(33) C(34) -122.8(4)
N(2) Ir(4) C(33) C(38) -1.2(7)
C(33) Ir(4) N(2) Ir(1) 129.7(2)
C(33) Ir(4) N(2) Ir(2) -124.8(2)
N(2) Ir(4) C(34) C(33) 71.3(5)
N(2) Ir(4) C(34) C(35) -170.8(4)
N(2) Ir(4) C(34) C(39) -52.0(8)
C(34) Ir(4) N(2) Ir(1) 92.1(3)
C(34) Ir(4) N(2) Ir(2) -162.3(2)
N(2) Ir(4) C(35) C(31) 139.9(6)
N(2) Ir(4) C(35) C(34) 20.6(9)
N(2) Ir(4) C(35) C(40) -97.9(8)
C(35) Ir(4) N(2) Ir(1) 77.7(6)
C(35) Ir(4) N(2) Ir(2) -176.7(5)
C(31) Ir(4) C(32) C(33) 118.4(6)
C(31) Ir(4) C(32) C(37) -122.8(8)
C(32) Ir(4) C(31) C(35) -117.6(5)
C(32) Ir(4) C(31) C(36) 115.2(8)
C(31) Ir(4) C(33) C(32) -37.4(4)
C(31) Ir(4) C(33) C(34) 78.0(4)
C(31) Ir(4) C(33) C(38) -160.4(7)
C(33) Ir(4) C(31) C(32) 37.2(4)
C(33) Ir(4) C(31) C(35) -80.5(4)
C(33) Ir(4) C(31) C(36) 152.4(7)
C(31) Ir(4) C(34) C(33) -82.1(4)
C(31) Ir(4) C(34) C(35) 35.8(4)
C(31) Ir(4) C(34) C(39) 154.6(8)
C(34) Ir(4) C(31) C(32) 80.8(4)
C(34) Ir(4) C(31) C(35) -36.9(4)
C(34) Ir(4) C(31) C(36) -164.0(7)
C(31) Ir(4) C(35) C(34) -119.3(6)
C(31) Ir(4) C(35) C(40) 122.2(8)
C(35) Ir(4) C(31) C(32) 117.6(5)
C(35) Ir(4) C(31) C(36) -127.1(8)
C(32) Ir(4) C(33) C(34) 115.4(6)
C(32) Ir(4) C(33) C(38) -123.0(8)
C(33) Ir(4) C(32) C(31) -118.4(6)
C(33) Ir(4) C(32) C(37) 118.8(8)
C(32) Ir(4) C(34) C(33) -38.7(4)
C(32) Ir(4) C(34) C(35) 79.2(4)
C(32) Ir(4) C(34) C(39) -162.0(8)
C(34) Ir(4) C(32) C(31) -79.1(4)
C(34) Ir(4) C(32) C(33) 39.3(4)
C(34) Ir(4) C(32) C(37) 158.0(7)
C(32) Ir(4) C(35) C(31) 38.3(4)
C(32) Ir(4) C(35) C(34) -81.1(4)
C(32) Ir(4) C(35) C(40) 160.5(7)
C(35) Ir(4) C(32) C(31) -36.5(4)
C(35) Ir(4) C(32) C(33) 81.9(4)
C(35) Ir(4) C(32) C(37) -159.4(7)
C(33) Ir(4) C(34) C(35) 117.9(6)
C(33) Ir(4) C(34) C(39) -123.3(9)
C(34) Ir(4) C(33) C(32) -115.4(6)
C(34) Ir(4) C(33) C(38) 121.6(8)
C(33) Ir(4) C(35) C(31) 81.3(4)
C(33) Ir(4) C(35) C(34) -38.1(4)
C(33) Ir(4) C(35) C(40) -156.5(7)
C(35) Ir(4) C(33) C(32) -78.4(4)
C(35) Ir(4) C(33) C(34) 37.0(4)
C(35) Ir(4) C(33) C(38) 158.6(7)
C(34) Ir(4) C(35) C(31) 119.3(6)
C(34) Ir(4) C(35) C(40) -118.4(8)
C(35) Ir(4) C(34) C(33) -117.9(6)
C(35) Ir(4) C(34) C(39) 118.8(9)
C(89) O(1) C(92) C(91) -28.9(13)
C(92) O(1) C(89) C(90) 12.4(15)
C(97) O(3) C(100) C(99) 0.0
C(97) O(3) C(100) C(94) 5.0
C(97) O(3) C(100) C(95) 73.3
C(97) O(3) C(100) C(96) 30.1
C(100) O(3) C(97) C(98) -0.0
C(100) O(3) C(97) C(93) 29.9
C(100) O(3) C(97) C(94) -7.1
C(97) O(3) C(94) C(98) -43.1
C(97) O(3) C(94) C(100) -172.7
C(97) O(3) C(94) C(93) -82.7
C(97) O(3) C(94) C(95) 149.1
C(94) O(3) C(97) C(98) 7.1
C(94) O(3) C(97) C(93) 37.0
C(97) O(3) C(95) C(99) -54.2
C(97) O(3) C(95) C(100) -113.8
C(97) O(3) C(95) C(94) -19.6
C(97) O(3) C(95) C(96) -57.7
C(95) O(3) C(97) C(98) 33.5
C(95) O(3) C(97) C(93) 63.4
C(95) O(3) C(97) C(94) 26.4
C(100) O(3) C(94) C(97) 172.7
C(100) O(3) C(94) C(98) 129.6
C(100) O(3) C(94) C(93) 89.9
C(100) O(3) C(94) C(95) -38.3
C(94) O(3) C(100) C(99) -5.0
C(94) O(3) C(100) C(95) 68.2
C(94) O(3) C(100) C(96) 25.1
C(100) O(3) C(95) C(99) 59.5
C(100) O(3) C(95) C(94) 94.1
C(100) O(3) C(95) C(96) 56.1
C(95) O(3) C(100) C(99) -73.2
C(95) O(3) C(100) C(94) -68.2
C(95) O(3) C(100) C(96) -43.1
C(94) O(3) C(95) C(99) -34.6
C(94) O(3) C(95) C(100) -94.1
C(94) O(3) C(95) C(96) -38.1
C(95) O(3) C(94) C(97) -149.1
C(95) O(3) C(94) C(98) 167.9
C(95) O(3) C(94) C(100) 38.3
C(95) O(3) C(94) C(93) 128.2
C(98) O(2) C(99) C(100) 85.6
C(98) O(2) C(99) C(93) 34.8
C(98) O(2) C(99) C(95) -40.8
C(98) O(2) C(99) C(96) -125.7
C(99) O(2) C(98) C(97) -37.5
C(99) O(2) C(98) C(93) -81.0
C(99) O(2) C(98) C(94) -22.5
C(98) O(2) C(93) C(97) -40.9
C(98) O(2) C(93) C(99) -90.3
C(98) O(2) C(93) C(94) -78.6
C(93) O(2) C(98) C(97) 43.4
C(93) O(2) C(98) C(99) 81.0
C(93) O(2) C(98) C(94) 58.5
C(98) O(2) C(96) C(99) 53.3
C(98) O(2) C(96) C(100) 63.9
C(98) O(2) C(96) C(95) 33.5
C(96) O(2) C(98) C(97) -66.0
C(96) O(2) C(98) C(99) -28.4
C(96) O(2) C(98) C(93) -109.4
C(96) O(2) C(98) C(94) -50.9
C(99) O(2) C(93) C(97) 49.5
C(99) O(2) C(93) C(98) 90.3
C(99) O(2) C(93) C(94) 11.7
C(93) O(2) C(99) C(98) -34.8
C(93) O(2) C(99) C(100) 50.9
C(93) O(2) C(99) C(95) -75.6
C(93) O(2) C(99) C(96) -160.5
C(99) O(2) C(96) C(100) 10.6
C(99) O(2) C(96) C(95) -19.8
C(96) O(2) C(99) C(98) 125.7
C(96) O(2) C(99) C(100) -148.6
C(96) O(2) C(99) C(93) 160.5
C(96) O(2) C(99) C(95) 84.9
C(93) O(2) C(96) C(99) 19.8
C(93) O(2) C(96) C(100) 30.4
C(93) O(2) C(96) C(95) -0.0(12)
C(96) O(2) C(93) C(97) 37.8
C(96) O(2) C(93) C(98) 78.6
C(96) O(2) C(93) C(99) -11.7
C(96) O(2) C(93) C(94) 0.0(12)
Ir(1) C(1) C(2) C(3) -63.8(5)
Ir(1) C(1) C(2) C(7) 117.4(7)
Ir(1) C(1) C(5) C(4) 63.0(5)
Ir(1) C(1) C(5) C(10) -118.0(8)
C(2) C(1) C(5) Ir(1) -63.0(5)
C(2) C(1) C(5) C(4) 0.0(8)
C(2) C(1) C(5) C(10) 179.0(7)
C(5) C(1) C(2) Ir(1) 63.7(5)
C(5) C(1) C(2) C(3) -0.1(6)
C(5) C(1) C(2) C(7) -178.9(7)
C(6) C(1) C(2) Ir(1) -123.3(8)
C(6) C(1) C(2) C(3) 172.9(7)
C(6) C(1) C(2) C(7) -5.9(13)
C(6) C(1) C(5) Ir(1) 123.7(8)
C(6) C(1) C(5) C(4) -173.2(7)
C(6) C(1) C(5) C(10) 5.8(13)
Ir(1) C(2) C(3) C(4) -60.6(5)
Ir(1) C(2) C(3) C(8) 128.4(7)
C(1) C(2) C(3) Ir(1) 60.8(5)
C(1) C(2) C(3) C(4) 0.2(6)
C(1) C(2) C(3) C(8) -170.8(7)
C(7) C(2) C(3) Ir(1) -120.4(7)
C(7) C(2) C(3) C(4) 179.0(7)
C(7) C(2) C(3) C(8) 7.9(12)
Ir(1) C(3) C(4) C(5) -58.8(5)
Ir(1) C(3) C(4) C(9) 126.8(7)
C(2) C(3) C(4) Ir(1) 58.6(5)
C(2) C(3) C(4) C(5) -0.2(6)
C(2) C(3) C(4) C(9) -174.6(7)
C(8) C(3) C(4) Ir(1) -130.2(7)
C(8) C(3) C(4) C(5) 171.0(7)
C(8) C(3) C(4) C(9) -3.4(12)
Ir(1) C(4) C(5) C(1) -59.9(5)
Ir(1) C(4) C(5) C(10) 121.1(8)
C(3) C(4) C(5) Ir(1) 60.0(5)
C(3) C(4) C(5) C(1) 0.1(6)
C(3) C(4) C(5) C(10) -178.9(7)
C(9) C(4) C(5) Ir(1) -125.9(8)
C(9) C(4) C(5) C(1) 174.3(7)
C(9) C(4) C(5) C(10) -4.8(13)
Ir(2) C(11) C(12) C(13) -61.6(5)
Ir(2) C(11) C(12) C(17) 120.6(7)
Ir(2) C(11) C(15) C(14) 63.8(5)
Ir(2) C(11) C(15) C(20) -117.4(7)
C(12) C(11) C(15) Ir(2) -65.6(4)
C(12) C(11) C(15) C(14) -1.7(7)
C(12) C(11) C(15) C(20) 177.1(6)
C(15) C(11) C(12) Ir(2) 64.3(4)
C(15) C(11) C(12) C(13) 2.7(8)
C(15) C(11) C(12) C(17) -175.1(6)
C(16) C(11) C(12) Ir(2) -123.3(7)
C(16) C(11) C(12) C(13) 175.2(7)
C(16) C(11) C(12) C(17) -2.6(11)
C(16) C(11) C(15) Ir(2) 122.1(7)
C(16) C(11) C(15) C(14) -174.1(7)
C(16) C(11) C(15) C(20) 4.7(11)
Ir(2) C(12) C(13) C(14) -60.9(5)
Ir(2) C(12) C(13) C(18) 128.9(7)
C(11) C(12) C(13) Ir(2) 58.3(4)
C(11) C(12) C(13) C(14) -2.6(8)
C(11) C(12) C(13) C(18) -172.8(7)
C(17) C(12) C(13) Ir(2) -124.0(7)
C(17) C(12) C(13) C(14) 175.0(7)
C(17) C(12) C(13) C(18) 4.9(12)
Ir(2) C(13) C(14) C(15) -58.9(4)
Ir(2) C(13) C(14) C(19) 132.5(7)
C(12) C(13) C(14) Ir(2) 60.4(5)
C(12) C(13) C(14) C(15) 1.5(8)
C(12) C(13) C(14) C(19) -167.1(7)
C(18) C(13) C(14) Ir(2) -129.0(7)
C(18) C(13) C(14) C(15) 172.1(7)
C(18) C(13) C(14) C(19) 3.5(11)
Ir(2) C(14) C(15) C(11) -60.8(4)
Ir(2) C(14) C(15) C(20) 120.5(7)
C(13) C(14) C(15) Ir(2) 61.0(5)
C(13) C(14) C(15) C(11) 0.2(6)
C(13) C(14) C(15) C(20) -178.6(7)
C(19) C(14) C(15) Ir(2) -130.6(7)
C(19) C(14) C(15) C(11) 168.6(7)
C(19) C(14) C(15) C(20) -10.1(12)
Ir(3) C(21) C(22) C(23) -62.3(4)
Ir(3) C(21) C(22) C(27) 126.8(6)
Ir(3) C(21) C(25) C(24) 60.8(4)
Ir(3) C(21) C(25) C(30) -122.4(7)
C(22) C(21) C(25) Ir(3) -58.2(4)
C(22) C(21) C(25) C(24) 2.6(7)
C(22) C(21) C(25) C(30) 179.4(6)
C(25) C(21) C(22) Ir(3) 58.4(4)
C(25) C(21) C(22) C(23) -3.9(7)
C(25) C(21) C(22) C(27) -174.8(6)
C(26) C(21) C(22) Ir(3) -132.1(7)
C(26) C(21) C(22) C(23) 165.6(6)
C(26) C(21) C(22) C(27) -5.3(11)
C(26) C(21) C(25) Ir(3) 132.6(7)
C(26) C(21) C(25) C(24) -166.6(6)
C(26) C(21) C(25) C(30) 10.1(11)
Ir(3) C(22) C(23) C(24) -60.6(4)
Ir(3) C(22) C(23) C(28) 122.2(7)
C(21) C(22) C(23) Ir(3) 64.2(4)
C(21) C(22) C(23) C(24) 3.6(7)
C(21) C(22) C(23) C(28) -173.6(7)
C(27) C(22) C(23) Ir(3) -125.1(7)
C(27) C(22) C(23) C(24) 174.3(6)
C(27) C(22) C(23) C(28) -2.9(12)
Ir(3) C(23) C(24) C(25) -63.7(4)
Ir(3) C(23) C(24) C(29) 126.2(6)
C(22) C(23) C(24) Ir(3) 61.7(4)
C(22) C(23) C(24) C(25) -2.0(7)
C(22) C(23) C(24) C(29) -172.2(6)
C(28) C(23) C(24) Ir(3) -121.0(7)
C(28) C(23) C(24) C(25) 175.3(6)
C(28) C(23) C(24) C(29) 5.2(11)
Ir(3) C(24) C(25) C(21) -63.8(5)
Ir(3) C(24) C(25) C(30) 119.4(7)
C(23) C(24) C(25) Ir(3) 63.4(4)
C(23) C(24) C(25) C(21) -0.4(7)
C(23) C(24) C(25) C(30) -177.2(6)
C(29) C(24) C(25) Ir(3) -126.9(7)
C(29) C(24) C(25) C(21) 169.3(6)
C(29) C(24) C(25) C(30) -7.4(11)
Ir(4) C(31) C(32) C(33) -62.0(5)
Ir(4) C(31) C(32) C(37) 130.5(7)
Ir(4) C(31) C(35) C(34) 59.0(5)
Ir(4) C(31) C(35) C(40) -126.3(7)
C(32) C(31) C(35) Ir(4) -59.6(4)
C(32) C(31) C(35) C(34) -0.6(8)
C(32) C(31) C(35) C(40) 174.1(6)
C(35) C(31) C(32) Ir(4) 61.6(5)
C(35) C(31) C(32) C(33) -0.3(7)
C(35) C(31) C(32) C(37) -167.8(6)
C(36) C(31) C(32) Ir(4) -121.5(6)
C(36) C(31) C(32) C(33) 176.6(6)
C(36) C(31) C(32) C(37) 9.1(11)
C(36) C(31) C(35) Ir(4) 123.9(8)
C(36) C(31) C(35) C(34) -177.2(7)
C(36) C(31) C(35) C(40) -2.5(12)
Ir(4) C(32) C(33) C(34) -62.1(4)
Ir(4) C(32) C(33) C(38) 119.2(7)
C(31) C(32) C(33) Ir(4) 63.1(5)
C(31) C(32) C(33) C(34) 1.0(8)
C(31) C(32) C(33) C(38) -177.7(7)
C(37) C(32) C(33) Ir(4) -129.1(7)
C(37) C(32) C(33) C(34) 168.8(6)
C(37) C(32) C(33) C(38) -9.9(11)
Ir(4) C(33) C(34) C(35) -63.6(5)
Ir(4) C(33) C(34) C(39) 129.4(8)
C(32) C(33) C(34) Ir(4) 62.2(4)
C(32) C(33) C(34) C(35) -1.4(8)
C(32) C(33) C(34) C(39) -168.4(7)
C(38) C(33) C(34) Ir(4) -119.1(7)
C(38) C(33) C(34) C(35) 177.3(7)
C(38) C(33) C(34) C(39) 10.3(12)
Ir(4) C(34) C(35) C(31) -60.7(5)
Ir(4) C(34) C(35) C(40) 124.6(7)
C(33) C(34) C(35) Ir(4) 61.9(5)
C(33) C(34) C(35) C(31) 1.2(8)
C(33) C(34) C(35) C(40) -173.5(6)
C(39) C(34) C(35) Ir(4) -130.3(7)
C(39) C(34) C(35) C(31) 169.0(6)
C(39) C(34) C(35) C(40) -5.7(11)
C(42) C(41) C(46) C(45) -0.0(10)
C(46) C(41) C(42) C(43) 0.1(9)
C(42) C(41) B(1) C(47) -29.6(10)
C(42) C(41) B(1) C(53) -150.0(7)
C(42) C(41) B(1) C(59) 88.3(8)
B(1) C(41) C(42) C(43) -175.8(7)
C(46) C(41) B(1) C(47) 154.8(7)
C(46) C(41) B(1) C(53) 34.4(9)
C(46) C(41) B(1) C(59) -87.3(8)
B(1) C(41) C(46) C(45) 175.9(7)
C(41) C(42) C(43) C(44) -0.4(10)
C(42) C(43) C(44) C(45) 0.5(11)
C(43) C(44) C(45) C(46) -0.5(10)
C(44) C(45) C(46) C(41) 0.2(9)
C(48) C(47) C(52) C(51) 2.5(12)
C(52) C(47) C(48) C(49) -2.1(11)
C(48) C(47) B(1) C(41) 136.5(7)
C(48) C(47) B(1) C(53) -101.8(8)
C(48) C(47) B(1) C(59) 18.1(9)
B(1) C(47) C(48) C(49) 177.8(7)
C(52) C(47) B(1) C(41) -43.6(9)
C(52) C(47) B(1) C(53) 78.1(8)
C(52) C(47) B(1) C(59) -162.0(7)
B(1) C(47) C(52) C(51) -177.4(7)
C(47) C(48) C(49) C(50) 0.9(13)
C(48) C(49) C(50) C(51) 0.1(10)
C(49) C(50) C(51) C(52) 0.2(10)
C(50) C(51) C(52) C(47) -1.6(13)
C(54) C(53) C(58) C(57) 0.6(10)
C(58) C(53) C(54) C(55) -1.7(11)
C(54) C(53) B(1) C(41) -73.6(8)
C(54) C(53) B(1) C(47) 164.5(6)
C(54) C(53) B(1) C(59) 46.7(9)
B(1) C(53) C(54) C(55) 176.8(7)
C(58) C(53) B(1) C(41) 104.8(8)
C(58) C(53) B(1) C(47) -17.1(9)
C(58) C(53) B(1) C(59) -135.0(7)
B(1) C(53) C(58) C(57) -177.8(7)
C(53) C(54) C(55) C(56) 1.8(12)
C(54) C(55) C(56) C(57) -0.9(11)
C(55) C(56) C(57) C(58) -0.0(10)
C(56) C(57) C(58) C(53) 0.1(9)
C(60) C(59) C(64) C(63) -1.3(11)
C(64) C(59) C(60) C(61) 2.0(11)
C(60) C(59) B(1) C(41) -39.3(9)
C(60) C(59) B(1) C(47) 80.8(8)
C(60) C(59) B(1) C(53) -160.8(6)
B(1) C(59) C(60) C(61) -173.6(7)
C(64) C(59) B(1) C(41) 145.5(7)
C(64) C(59) B(1) C(47) -94.4(8)
C(64) C(59) B(1) C(53) 24.0(9)
B(1) C(59) C(64) C(63) 174.2(7)
C(59) C(60) C(61) C(62) -1.4(12)
C(60) C(61) C(62) C(63) 0.1(9)
C(61) C(62) C(63) C(64) 0.5(11)
C(62) C(63) C(64) C(59) 0.2(9)
C(66) C(65) C(70) C(69) 3.9(10)
C(70) C(65) C(66) C(67) -3.4(10)
C(66) C(65) B(2) C(71) -14.6(9)
C(66) C(65) B(2) C(77) 105.8(8)
C(66) C(65) B(2) C(83) -133.8(7)
B(2) C(65) C(66) C(67) 176.7(6)
C(70) C(65) B(2) C(71) 165.5(6)
C(70) C(65) B(2) C(77) -74.2(8)
C(70) C(65) B(2) C(83) 46.3(9)
B(2) C(65) C(70) C(69) -176.2(6)
C(65) C(66) C(67) C(68) 0.6(11)
C(66) C(67) C(68) C(69) 1.8(11)
C(67) C(68) C(69) C(70) -1.2(11)
C(68) C(69) C(70) C(65) -1.8(11)
C(72) C(71) C(76) C(75) 1.3(10)
C(76) C(71) C(72) C(73) -0.8(10)
C(72) C(71) B(2) C(65) 77.6(8)
C(72) C(71) B(2) C(77) -43.3(9)
C(72) C(71) B(2) C(83) -162.5(6)
B(2) C(71) C(72) C(73) 179.9(5)
C(76) C(71) B(2) C(65) -101.6(7)
C(76) C(71) B(2) C(77) 137.4(6)
C(76) C(71) B(2) C(83) 18.3(9)
B(2) C(71) C(76) C(75) -179.4(6)
C(71) C(72) C(73) C(74) -0.8(11)
C(72) C(73) C(74) C(75) 2.0(11)
C(73) C(74) C(75) C(76) -1.6(11)
C(74) C(75) C(76) C(71) -0.1(8)
C(78) C(77) C(82) C(81) 0.7(11)
C(82) C(77) C(78) C(79) -0.2(8)
C(78) C(77) B(2) C(65) -156.9(7)
C(78) C(77) B(2) C(71) -36.7(9)
C(78) C(77) B(2) C(83) 82.2(8)
B(2) C(77) C(78) C(79) -177.9(7)
C(82) C(77) B(2) C(65) 25.6(10)
C(82) C(77) B(2) C(71) 145.8(7)
C(82) C(77) B(2) C(83) -95.3(8)
B(2) C(77) C(82) C(81) 178.4(7)
C(77) C(78) C(79) C(80) -0.1(10)
C(78) C(79) C(80) C(81) -0.1(9)
C(79) C(80) C(81) C(82) 0.6(11)
C(80) C(81) C(82) C(77) -1.0(12)
C(84) C(83) C(88) C(87) 0.4(9)
C(88) C(83) C(84) C(85) 0.7(10)
C(84) C(83) B(2) C(65) 12.3(10)
C(84) C(83) B(2) C(71) -107.2(7)
C(84) C(83) B(2) C(77) 133.5(7)
B(2) C(83) C(84) C(85) 177.2(7)
C(88) C(83) B(2) C(65) -171.4(6)
C(88) C(83) B(2) C(71) 69.2(8)
C(88) C(83) B(2) C(77) -50.2(9)
B(2) C(83) C(88) C(87) -176.4(7)
C(83) C(84) C(85) C(86) -1.2(11)
C(84) C(85) C(86) C(87) 0.6(11)
C(85) C(86) C(87) C(88) 0.4(9)
C(86) C(87) C(88) C(83) -0.9(12)
O(1) C(89) C(90) C(91) 8.7(14)
C(89) C(90) C(91) C(92) -25.2(12)
C(90) C(91) C(92) O(1) 33.4(11)
O(3) C(97) C(98) O(2) 21.0
O(3) C(97) C(98) C(99) -0.0
O(3) C(97) C(98) C(93) 65.7
O(3) C(97) C(98) C(94) -3.4
O(3) C(97) C(93) O(2) -80.3
O(3) C(97) C(93) C(98) -119.7
O(3) C(97) C(93) C(99) -54.2
O(3) C(97) C(93) C(94) -17.7
O(3) C(97) C(94) C(98) 173.1
O(3) C(97) C(94) C(100) 151.1
O(3) C(97) C(94) C(93) 140.2
O(3) C(97) C(94) C(95) -126.6
C(98) C(97) C(93) O(2) 39.3
C(98) C(97) C(93) C(99) 65.4
C(98) C(97) C(93) C(94) 101.9
C(93) C(97) C(98) O(2) -44.8
C(93) C(97) C(98) C(99) -65.7
C(93) C(97) C(98) C(94) -69.2
C(98) C(97) C(94) O(3) -173.1
C(98) C(97) C(94) C(100) -22.0
C(98) C(97) C(94) C(93) -32.9
C(98) C(97) C(94) C(95) 60.3
C(94) C(97) C(98) O(2) 24.4
C(94) C(97) C(98) C(99) 3.4
C(94) C(97) C(98) C(93) 69.2
C(93) C(97) C(94) O(3) -140.2
C(93) C(97) C(94) C(98) 32.9
C(93) C(97) C(94) C(100) 10.9
C(93) C(97) C(94) C(95) 93.2
C(94) C(97) C(93) O(2) -62.6
C(94) C(97) C(93) C(98) -101.9
C(94) C(97) C(93) C(99) -36.5
O(2) C(98) C(99) C(100) -154.4
O(2) C(98) C(99) C(93) -90.1
O(2) C(98) C(99) C(95) 168.4
O(2) C(98) C(99) C(96) 102.2
O(2) C(98) C(93) C(97) 150.9
O(2) C(98) C(93) C(99) 34.9
O(2) C(98) C(93) C(94) 110.9
O(2) C(98) C(94) O(3) -117.6
O(2) C(98) C(94) C(97) -163.5
O(2) C(98) C(94) C(100) 10.7
O(2) C(98) C(94) C(93) -68.5
O(2) C(98) C(94) C(95) 50.3
C(97) C(98) C(99) O(2) 154.4
C(97) C(98) C(99) C(100) 0.0
C(97) C(98) C(99) C(93) 64.3
C(97) C(98) C(99) C(95) -37.2
C(97) C(98) C(99) C(96) -103.4
C(97) C(98) C(93) O(2) -150.9
C(97) C(98) C(93) C(99) -116.0
C(97) C(98) C(93) C(94) -40.0
C(97) C(98) C(94) O(3) 45.9
C(97) C(98) C(94) C(100) 174.2
C(97) C(98) C(94) C(93) 95.0
C(97) C(98) C(94) C(95) -146.2
C(99) C(98) C(93) O(2) -34.9
C(99) C(98) C(93) C(97) 116.0
C(99) C(98) C(93) C(94) 76.0
C(93) C(98) C(99) O(2) 90.1
C(93) C(98) C(99) C(100) -64.3
C(93) C(98) C(99) C(95) -101.5
C(93) C(98) C(99) C(96) -167.7
C(99) C(98) C(94) O(3) -130.6
C(99) C(98) C(94) C(97) -176.6
C(99) C(98) C(94) C(100) -2.3
C(99) C(98) C(94) C(93) -81.6
C(99) C(98) C(94) C(95) 37.2
C(94) C(98) C(99) O(2) 156.6
C(94) C(98) C(99) C(100) 2.2
C(94) C(98) C(99) C(93) 66.6
C(94) C(98) C(99) C(95) -35.0
C(94) C(98) C(99) C(96) -101.2
C(93) C(98) C(94) O(3) -49.1
C(93) C(98) C(94) C(97) -95.0
C(93) C(98) C(94) C(100) 79.2
C(93) C(98) C(94) C(95) 118.8
C(94) C(98) C(93) O(2) -110.9
C(94) C(98) C(93) C(97) 40.0
C(94) C(98) C(93) C(99) -76.0
O(2) C(99) C(100) O(3) -77.0
O(2) C(99) C(100) C(94) -79.5
O(2) C(99) C(100) C(95) -156.4
O(2) C(99) C(100) C(96) 151.3
O(2) C(99) C(93) C(97) -144.7
O(2) C(99) C(93) C(98) -78.0
O(2) C(99) C(93) C(94) -168.5
O(2) C(99) C(95) O(3) 92.2
O(2) C(99) C(95) C(100) 146.9
O(2) C(99) C(95) C(94) 77.1
O(2) C(99) C(95) C(96) -92.4
O(2) C(99) C(96) C(100) -167.6
O(2) C(99) C(96) C(95) 160.8
C(98) C(99) C(100) O(3) -0.0
C(98) C(99) C(100) C(94) -2.6
C(98) C(99) C(100) C(95) -79.4
C(98) C(99) C(100) C(96) -131.7
C(98) C(99) C(93) O(2) 78.0
C(98) C(99) C(93) C(97) -66.7
C(98) C(99) C(93) C(94) -90.5
C(98) C(99) C(95) O(3) 54.3
C(98) C(99) C(95) C(100) 109.0
C(98) C(99) C(95) C(94) 39.2
C(98) C(99) C(95) C(96) -130.3
C(98) C(99) C(96) O(2) -80.6
C(98) C(99) C(96) C(100) 111.9
C(98) C(99) C(96) C(95) 80.2
C(100) C(99) C(93) O(2) -161.3
C(100) C(99) C(93) C(97) 54.0
C(100) C(99) C(93) C(98) 120.7
C(100) C(99) C(93) C(94) 30.3
C(93) C(99) C(100) O(3) -29.3
C(93) C(99) C(100) C(94) -31.9
C(93) C(99) C(100) C(95) -108.7
C(93) C(99) C(100) C(96) -161.1
C(100) C(99) C(95) O(3) -54.8
C(100) C(99) C(95) C(94) -69.9
C(100) C(99) C(95) C(96) 120.6
C(95) C(99) C(100) O(3) 79.4
C(95) C(99) C(100) C(94) 76.8
C(95) C(99) C(100) C(96) -52.4
C(100) C(99) C(96) O(2) 167.6
C(100) C(99) C(96) C(95) -31.7
C(96) C(99) C(100) O(3) 131.7
C(96) C(99) C(100) C(94) 129.2
C(96) C(99) C(100) C(95) 52.4
C(93) C(99) C(95) O(3) 21.2
C(93) C(99) C(95) C(100) 76.0
C(93) C(99) C(95) C(94) 6.1
C(93) C(99) C(95) C(96) -163.4
C(95) C(99) C(93) O(2) 162.4
C(95) C(99) C(93) C(97) 17.7
C(95) C(99) C(93) C(98) 84.4
C(95) C(99) C(93) C(94) -6.0
C(93) C(99) C(96) O(2) -101.4
C(93) C(99) C(96) C(100) 91.0
C(93) C(99) C(96) C(95) 59.3
C(96) C(99) C(93) O(2) 108.2
C(96) C(99) C(93) C(97) -36.5
C(96) C(99) C(93) C(98) 30.2
C(96) C(99) C(93) C(94) -60.3
C(95) C(99) C(96) O(2) -160.8
C(95) C(99) C(96) C(100) 31.7
C(96) C(99) C(95) O(3) -175.4
C(96) C(99) C(95) C(100) -120.6
C(96) C(99) C(95) C(94) 169.5
O(3) C(100) C(94) C(97) -152.9
O(3) C(100) C(94) C(98) -172.9
O(3) C(100) C(94) C(93) -142.7
O(3) C(100) C(94) C(95) 106.4
O(3) C(100) C(95) C(99) -110.5
O(3) C(100) C(95) C(94) -28.8
O(3) C(100) C(95) C(96) -140.3
O(3) C(100) C(96) O(2) -69.3
O(3) C(100) C(96) C(99) -62.7
O(3) C(100) C(96) C(95) 53.0
C(99) C(100) C(94) O(3) 175.2
C(99) C(100) C(94) C(97) 22.2
C(99) C(100) C(94) C(98) 2.3
C(99) C(100) C(94) C(93) 32.5
C(99) C(100) C(94) C(95) -78.4
C(99) C(100) C(95) O(3) 110.5
C(99) C(100) C(95) C(94) 81.7
C(99) C(100) C(95) C(96) -29.8
C(99) C(100) C(96) O(2) -6.6
C(99) C(100) C(96) C(95) 115.7
C(94) C(100) C(95) O(3) 28.8
C(94) C(100) C(95) C(99) -81.7
C(94) C(100) C(95) C(96) -111.5
C(95) C(100) C(94) O(3) -106.4
C(95) C(100) C(94) C(97) 100.6
C(95) C(100) C(94) C(98) 80.7
C(95) C(100) C(94) C(93) 110.9
C(94) C(100) C(96) O(2) -56.9
C(94) C(100) C(96) C(99) -50.3
C(94) C(100) C(96) C(95) 65.4
C(96) C(100) C(94) O(3) -160.0
C(96) C(100) C(94) C(97) 47.1
C(96) C(100) C(94) C(98) 27.1
C(96) C(100) C(94) C(93) 57.4
C(96) C(100) C(94) C(95) -53.5
C(95) C(100) C(96) O(2) -122.3
C(95) C(100) C(96) C(99) -115.7
C(96) C(100) C(95) O(3) 140.3
C(96) C(100) C(95) C(99) 29.8
C(96) C(100) C(95) C(94) 111.5
O(2) C(93) C(94) O(3) -124.5
O(2) C(93) C(94) C(97) 137.9
O(2) C(93) C(94) C(98) 66.7
O(2) C(93) C(94) C(100) -39.2
O(2) C(93) C(94) C(95) -0.0
C(97) C(93) C(94) O(3) 97.6
C(97) C(93) C(94) C(98) -71.2
C(97) C(93) C(94) C(100) -177.1
C(97) C(93) C(94) C(95) -137.9
C(98) C(93) C(94) O(3) 168.7
C(98) C(93) C(94) C(97) 71.2
C(98) C(93) C(94) C(100) -106.0
C(98) C(93) C(94) C(95) -66.8
C(99) C(93) C(94) O(3) -117.9
C(99) C(93) C(94) C(97) 144.5
C(99) C(93) C(94) C(98) 73.3
C(99) C(93) C(94) C(100) -32.6
C(99) C(93) C(94) C(95) 6.6
O(3) C(94) C(95) C(99) 143.8
O(3) C(94) C(95) C(100) 72.5
O(3) C(94) C(95) C(96) 150.1
C(97) C(94) C(95) O(3) 131.3
C(97) C(94) C(95) C(99) -84.9
C(97) C(94) C(95) C(100) -156.2
C(97) C(94) C(95) C(96) -78.6
C(98) C(94) C(95) O(3) -178.1
C(98) C(94) C(95) C(99) -34.4
C(98) C(94) C(95) C(100) -105.6
C(98) C(94) C(95) C(96) -28.0
C(100) C(94) C(95) O(3) -72.5
C(100) C(94) C(95) C(99) 71.3
C(100) C(94) C(95) C(96) 77.6
C(93) C(94) C(95) O(3) -150.1
C(93) C(94) C(95) C(99) -6.3
C(93) C(94) C(95) C(100) -77.6
C(93) C(94) C(95) C(96) 0.0
O(3) C(95) C(96) O(2) 16.5
O(3) C(95) C(96) C(99) 6.0
O(3) C(95) C(96) C(100) -46.2
C(99) C(95) C(96) O(2) 10.6
C(99) C(95) C(96) C(100) -52.2
C(100) C(95) C(96) O(2) 62.8
C(100) C(95) C(96) C(99) 52.2
C(94) C(95) C(96) O(2) -0.0(13)
C(94) C(95) C(96) C(99) -10.6
C(94) C(95) C(96) C(100) -62.8
